data_1574139
loop_
_publ_author_name
'Chen, Yan'
'Chen, Xingyu'
'Li, Lin'
'Chen, Xiangping'
'Xia, Jianlong'
'Zhang, Lei'

_publ_section_title
;
 A triply linked propellane-nanoring hybrid serving as a good host
;
_journal_issue 16
_journal_name_full 'Chemical Science'
_journal_page_first 6822
_journal_page_last 6827
_journal_paper_doi 10.1039/D5SC00713E
_journal_volume 16
_journal_year 2025
_chemical_formula_moiety 'C257 H249 N3 O6, 3(C60), 10[C7H8], 1.5[C7H8], 1.5[C7H8]'
_chemical_formula_sum 'C528 H353 N3 O6'
_chemical_formula_weight 6835.11
_space_group_crystal_system triclinic
_space_group_IT_number 2
_space_group_name_Hall '-P 1'
_space_group_name_H-M_alt 'P -1'
_atom_sites_solution_hydrogens geom
_audit_creation_method SHELXL-2019/2
_audit_update_record
;
2025-03-08 deposited with the CCDC.	2025-03-11 downloaded from the CCDC.
;
_cell_angle_alpha 84.936(3)
_cell_angle_beta 79.688(4)
_cell_angle_gamma 67.852(5)
_cell_formula_units_Z 2
_cell_length_a 22.4394(11)
_cell_length_b 25.0320(12)
_cell_length_c 34.7003(12)
_cell_measurement_reflns_used 17144
_cell_measurement_temperature 170(2)
_cell_measurement_theta_max 76.0480
_cell_measurement_theta_min 2.3970
_cell_volume 17756.8(15)
_computing_cell_refinement 'CrysAlisPro 1.171.43.114a (Rigaku OD, 2024)'
_computing_data_collection 'CrysAlisPro system (CCD 43.114a 64-bit (release 14-03-2024))'
_computing_data_reduction 'CrysAlisPro 1.171.43.114a (Rigaku OD, 2024)'
_computing_molecular_graphics 'Olex2 1.5 (Dolomanov et al., 2009)'
_computing_publication_material 'Olex2 1.5 (Dolomanov et al., 2009)'
_computing_structure_refinement 'SHELXL 2019/3 (Sheldrick, 2015)'
_computing_structure_solution 'SHELXT  (Sheldrick, 2015)'
_diffrn_ambient_temperature 170(2)
_diffrn_detector 'Hybrid Pixel Array Detector'
_diffrn_detector_area_resol_mean 10.0000
_diffrn_detector_type HyPix
_diffrn_measured_fraction_theta_full 0.992
_diffrn_measured_fraction_theta_max 0.992
_diffrn_measurement_device_type 'XtaLAB Synergy R, HyPix'
_diffrn_radiation_type CuK\a
_diffrn_radiation_wavelength 1.54178
_diffrn_reflns_av_R_equivalents 0.1294
_diffrn_reflns_av_unetI/netI 0.1320
_diffrn_reflns_Laue_measured_fraction_full 0.992
_diffrn_reflns_Laue_measured_fraction_max 0.992
_diffrn_reflns_limit_h_max 26
_diffrn_reflns_limit_h_min -26
_diffrn_reflns_limit_k_max 29
_diffrn_reflns_limit_k_min -27
_diffrn_reflns_limit_l_max 41
_diffrn_reflns_limit_l_min -41
_diffrn_reflns_number 219520
_diffrn_reflns_point_group_measured_fraction_full 0.992
_diffrn_reflns_point_group_measured_fraction_max 0.992
_diffrn_reflns_theta_full 66.049
_diffrn_reflns_theta_max 66.049
_diffrn_reflns_theta_min 2.589
_diffrn_source 'Rotating-anode X-ray tube'
_exptl_absorpt_coefficient_mu 0.564
_exptl_absorpt_correction_T_max 1.00000
_exptl_absorpt_correction_T_min 0.23086
_exptl_absorpt_correction_type multi-scan
_exptl_absorpt_process_details
;
CrysAlisPro 1.171.43.114a (Rigaku Oxford Diffraction, 2024)
Empirical absorption correction using spherical harmonics,
implemented in SCALE3 ABSPACK scaling algorithm.
;
_exptl_crystal_colour red
_exptl_crystal_density_diffrn 1.278
_exptl_crystal_description plate
_exptl_crystal_F_000 7180
_exptl_crystal_size_max 0.110
_exptl_crystal_size_mid 0.080
_exptl_crystal_size_min 0.050
_refine_diff_density_max 0.622
_refine_diff_density_min -0.380
_refine_diff_density_rms 0.066
_refine_ls_extinction_method none
_refine_ls_goodness_of_fit_ref 1.029
_refine_ls_hydrogen_treatment constr
_refine_ls_matrix_type fullcycle
_refine_ls_number_parameters 3320
_refine_ls_number_reflns 61475
_refine_ls_number_restraints 10784
_refine_ls_restrained_S_all 1.053
_refine_ls_R_factor_all 0.2463
_refine_ls_R_factor_gt 0.1478
_refine_ls_shift/su_max 0.004
_refine_ls_shift/su_mean 0.000
_refine_ls_structure_factor_coef Fsqd
_refine_ls_weighting_details 'w=1/[\s^2^(Fo^2^)+(0.0011P)^2^+32.3560P] where P=(Fo^2^+2Fc^2^)/3'
_refine_ls_weighting_scheme calc
_refine_ls_wR_factor_gt 0.2824
_refine_ls_wR_factor_ref 0.3106
_reflns_Friedel_coverage 0.000
_reflns_number_gt 17357
_reflns_number_total 61475
_reflns_threshold_expression 'I > 2\s(I)'
_cod_data_source_file d5sc00713e2.cif
_cod_data_source_block 2_sq
_cod_depositor_comments 'Adding full bibliography for 1574137--1574139.cif.'
_cod_original_cell_volume 17756.9(15)
_cod_database_code 1574139
_shelx_shelxl_version_number 2019/2
_shelx_space_group_comment
; 
The symmetry employed for this shelxl refinement is uniquely defined 
by the following loop, which should always be used as a source of 
symmetry information in preference to the above space-group names. 
They are only intended as comments. 
;
_shelx_estimated_absorpt_t_min 0.736

loop_
_space_group_symop_operation_xyz
'x, y, z'
'-x, -y, -z'

loop_
_atom_site_label
_atom_site_type_symbol
_atom_site_fract_x
_atom_site_fract_y
_atom_site_fract_z
_atom_site_U_iso_or_equiv
_atom_site_adp_type
_atom_site_occupancy
_atom_site_site_symmetry_order
_atom_site_calc_flag
_atom_site_refinement_flags_posn
_atom_site_refinement_flags_adp
_atom_site_refinement_flags_occupancy
_atom_site_disorder_assembly
_atom_site_disorder_group
N1 N 0.5717(5) 1.1243(3) 0.06655(17) 0.191(3) Uani 1 1 d . U . . .
N2 N 1.2004(3) 0.6529(3) 0.35584(19) 0.165(3) Uani 1 1 d D U . . .
N3 N 0.4955(6) 0.4648(4) 0.3392(3) 0.232(4) Uani 1 1 d . U . . .
O1 O 0.6293(4) 1.0721(3) 0.01293(14) 0.222(5) Uani 1 1 d . . . . .
O2 O 0.5163(4) 1.1773(2) 0.12007(14) 0.206(4) Uani 1 1 d . . . . .
O3 O 1.2492(2) 0.5801(2) 0.31189(16) 0.151(3) Uani 1 1 d . . . . .
O4 O 1.1475(3) 0.7270(3) 0.39809(19) 0.217(4) Uani 1 1 d . . . . .
O5 O 0.5598(4) 0.4072(3) 0.2885(2) 0.202(4) Uani 1 1 d . . . . .
O6 O 0.4301(4) 0.5257(3) 0.38828(19) 0.191(4) Uani 1 1 d . . . . .
C1 C 0.3018(5) 1.1660(4) 0.3901(3) 0.166(4) Uani 1 1 d . U . . .
C2 C 0.3317(5) 1.2025(4) 0.3983(3) 0.180(4) Uani 1 1 d . U . . .
H2A H 0.356386 1.211643 0.374132 0.270 Uiso 1 1 calc R U . . .
H2B H 0.298337 1.238150 0.409474 0.270 Uiso 1 1 calc R U . . .
H2C H 0.361279 1.183271 0.417186 0.270 Uiso 1 1 calc R U . . .
C3 C 0.2518(5) 1.1984(4) 0.3627(3) 0.197(4) Uani 1 1 d . U . . .
H3A H 0.230547 1.173000 0.356672 0.295 Uiso 1 1 calc R U . . .
H3B H 0.218954 1.232849 0.375578 0.295 Uiso 1 1 calc R U . . .
H3C H 0.274155 1.209731 0.338293 0.295 Uiso 1 1 calc R U . . .
C4 C 0.2641(5) 1.1517(4) 0.4264(3) 0.206(4) Uani 1 1 d . U . . .
H4A H 0.243334 1.126037 0.420232 0.309 Uiso 1 1 calc R U . . .
H4B H 0.293497 1.132308 0.445364 0.309 Uiso 1 1 calc R U . . .
H4C H 0.230555 1.187187 0.437653 0.309 Uiso 1 1 calc R U . . .
C5 C 0.2013(4) 0.9246(5) 0.3499(2) 0.141(3) Uani 1 1 d . U . . .
C6 C 0.1572(4) 0.9515(5) 0.3831(3) 0.183(4) Uani 1 1 d . U . . .
H6A H 0.163375 0.986877 0.388057 0.274 Uiso 1 1 calc R U . . .
H6B H 0.112477 0.961133 0.378426 0.274 Uiso 1 1 calc R U . . .
H6C H 0.165087 0.925228 0.405887 0.274 Uiso 1 1 calc R U . . .
C7 C 0.1794(4) 0.9674(5) 0.3155(3) 0.172(4) Uani 1 1 d . U . . .
H7A H 0.208044 0.951629 0.291046 0.258 Uiso 1 1 calc R U . . .
H7B H 0.134440 0.973227 0.313320 0.258 Uiso 1 1 calc R U . . .
H7C H 0.181994 1.004405 0.320322 0.258 Uiso 1 1 calc R U . . .
C8 C 0.2013(5) 0.8686(5) 0.3361(3) 0.179(4) Uani 1 1 d . U . . .
H8A H 0.234483 0.855647 0.312901 0.268 Uiso 1 1 calc R U . . .
H8B H 0.210942 0.839141 0.357063 0.268 Uiso 1 1 calc R U . . .
H8C H 0.158332 0.875046 0.329601 0.268 Uiso 1 1 calc R U . . .
C9 C 0.4555(4) 0.8040(3) 0.57358(18) 0.101(2) Uani 1 1 d . U . . .
C10 C 0.4404(4) 0.8693(3) 0.5685(2) 0.131(3) Uani 1 1 d . U . . .
H10A H 0.423137 0.883206 0.543933 0.196 Uiso 1 1 calc R U . . .
H10B H 0.407929 0.889474 0.590518 0.196 Uiso 1 1 calc R U . . .
H10C H 0.480349 0.876847 0.567777 0.196 Uiso 1 1 calc R U . . .
C11 C 0.3920(4) 0.7938(4) 0.5774(2) 0.125(3) Uani 1 1 d . U . . .
H11A H 0.373966 0.805587 0.552973 0.187 Uiso 1 1 calc R U . . .
H11B H 0.400258 0.752761 0.582862 0.187 Uiso 1 1 calc R U . . .
H11C H 0.360787 0.816539 0.599004 0.187 Uiso 1 1 calc R U . . .
C12 C 0.4812(4) 0.7858(4) 0.6110(2) 0.134(3) Uani 1 1 d . U . . .
H12A H 0.522222 0.791936 0.609223 0.200 Uiso 1 1 calc R U . . .
H12B H 0.449443 0.808551 0.632335 0.200 Uiso 1 1 calc R U . . .
H12C H 0.488913 0.744774 0.616193 0.200 Uiso 1 1 calc R U . . .
C13 C 0.8171(6) 0.6206(5) 0.5596(3) 0.167(4) Uani 1 1 d . U . . .
C14 C 0.8833(6) 0.5798(5) 0.5398(3) 0.215(4) Uani 1 1 d . U . . .
H14A H 0.877000 0.559240 0.518990 0.322 Uiso 1 1 calc R U . . .
H14B H 0.910181 0.602074 0.528392 0.322 Uiso 1 1 calc R U . . .
H14C H 0.905193 0.551841 0.559177 0.322 Uiso 1 1 calc R U . . .
C15 C 0.7790(6) 0.5857(5) 0.5785(3) 0.216(5) Uani 1 1 d . U . . .
H15A H 0.765611 0.569549 0.558349 0.323 Uiso 1 1 calc R U . . .
H15B H 0.805926 0.554240 0.594104 0.323 Uiso 1 1 calc R U . . .
H15C H 0.740313 0.610154 0.595607 0.323 Uiso 1 1 calc R U . . .
C16 C 0.8378(6) 0.6450(5) 0.5879(3) 0.210(4) Uani 1 1 d . U . . .
H16A H 0.862838 0.667858 0.574488 0.314 Uiso 1 1 calc R U . . .
H16B H 0.799543 0.669995 0.605100 0.314 Uiso 1 1 calc R U . . .
H16C H 0.865156 0.614080 0.603597 0.314 Uiso 1 1 calc R U . . .
C17 C 0.7533(5) 1.0430(4) 0.5081(2) 0.158(4) Uani 1 1 d . U . . .
C18 C 0.7598(5) 1.0038(4) 0.5423(2) 0.170(4) Uani 1 1 d . U . . .
H18A H 0.798571 0.968807 0.536398 0.255 Uiso 1 1 calc R U . . .
H18B H 0.764104 1.022879 0.564594 0.255 Uiso 1 1 calc R U . . .
H18C H 0.721075 0.993547 0.548904 0.255 Uiso 1 1 calc R U . . .
C19 C 0.8128(5) 1.0635(4) 0.5054(2) 0.179(4) Uani 1 1 d . U . . .
H19A H 0.853765 1.029944 0.501836 0.268 Uiso 1 1 calc R U . . .
H19B H 0.812432 1.090472 0.483098 0.268 Uiso 1 1 calc R U . . .
H19C H 0.809088 1.082744 0.529616 0.268 Uiso 1 1 calc R U . . .
C20 C 0.6977(5) 1.0964(4) 0.5132(2) 0.189(4) Uani 1 1 d . U . . .
H20A H 0.697003 1.119977 0.489083 0.284 Uiso 1 1 calc R U . . .
H20B H 0.657669 1.088091 0.519184 0.284 Uiso 1 1 calc R U . . .
H20C H 0.700697 1.117422 0.534875 0.284 Uiso 1 1 calc R U . . .
C21 C 0.7417(6) 1.1986(4) 0.3136(2) 0.144(3) Uani 1 1 d . U . . .
C22 C 0.7700(6) 1.1980(5) 0.2703(3) 0.189(4) Uani 1 1 d . U . . .
H22A H 0.743210 1.187894 0.255036 0.284 Uiso 1 1 calc R U . . .
H22B H 0.770497 1.236271 0.261925 0.284 Uiso 1 1 calc R U . . .
H22C H 0.814610 1.169426 0.266159 0.284 Uiso 1 1 calc R U . . .
C23 C 0.6798(6) 1.2532(4) 0.3159(3) 0.184(4) Uani 1 1 d . U . . .
H23A H 0.651175 1.249538 0.298849 0.276 Uiso 1 1 calc R U . . .
H23B H 0.657006 1.258287 0.342966 0.276 Uiso 1 1 calc R U . . .
H23C H 0.691587 1.286816 0.307311 0.276 Uiso 1 1 calc R U . . .
C24 C 0.7771(6) 1.2133(5) 0.3410(3) 0.182(4) Uani 1 1 d . U . . .
H24A H 0.784944 1.248565 0.331584 0.273 Uiso 1 1 calc R U . . .
H24B H 0.750817 1.219566 0.367178 0.273 Uiso 1 1 calc R U . . .
H24C H 0.818918 1.181553 0.342325 0.273 Uiso 1 1 calc R U . . .
C25 C 0.7864(6) 0.6794(5) -0.0926(2) 0.165(4) Uani 1 1 d . U . . .
C26 C 0.7279(6) 0.6929(5) -0.1118(3) 0.202(4) Uani 1 1 d . U . . .
H26A H 0.699215 0.733227 -0.107356 0.302 Uiso 1 1 calc R U . . .
H26B H 0.741549 0.686628 -0.140032 0.302 Uiso 1 1 calc R U . . .
H26C H 0.704430 0.667633 -0.100683 0.302 Uiso 1 1 calc R U . . .
C27 C 0.8300(6) 0.6201(5) -0.0986(3) 0.215(4) Uani 1 1 d . U . . .
H27A H 0.867982 0.612329 -0.085688 0.322 Uiso 1 1 calc R U . . .
H27B H 0.807199 0.594362 -0.087344 0.322 Uiso 1 1 calc R U . . .
H27C H 0.844318 0.613357 -0.126694 0.322 Uiso 1 1 calc R U . . .
C28 C 0.8222(6) 0.7171(5) -0.1134(3) 0.197(4) Uani 1 1 d . U . . .
H28A H 0.793954 0.757829 -0.110001 0.296 Uiso 1 1 calc R U . . .
H28B H 0.861905 0.709363 -0.102332 0.296 Uiso 1 1 calc R U . . .
H28C H 0.833703 0.708644 -0.141424 0.296 Uiso 1 1 calc R U . . .
C29 C 0.5271(4) 0.5928(4) 0.0332(3) 0.160(3) Uani 1 1 d . U . . .
C30 C 0.5317(5) 0.5342(5) 0.0389(3) 0.186(4) Uani 1 1 d . U . . .
H30A H 0.574265 0.508626 0.025955 0.279 Uiso 1 1 calc R U . . .
H30B H 0.526728 0.524665 0.066992 0.279 Uiso 1 1 calc R U . . .
H30C H 0.497149 0.529088 0.027628 0.279 Uiso 1 1 calc R U . . .
C31 C 0.5354(5) 0.6027(5) -0.0142(3) 0.192(4) Uani 1 1 d . U . . .
H31A H 0.532775 0.642284 -0.020757 0.288 Uiso 1 1 calc R U . . .
H31B H 0.577738 0.575555 -0.026253 0.288 Uiso 1 1 calc R U . . .
H31C H 0.500533 0.596076 -0.024164 0.288 Uiso 1 1 calc R U . . .
C32 C 0.4648(5) 0.6339(5) 0.0516(3) 0.197(4) Uani 1 1 d . U . . .
H32A H 0.464439 0.673211 0.046743 0.295 Uiso 1 1 calc R U . . .
H32B H 0.429321 0.630306 0.040522 0.295 Uiso 1 1 calc R U . . .
H32C H 0.458900 0.625882 0.079886 0.295 Uiso 1 1 calc R U . . .
C224 C 0.9492(5) 0.3060(4) 0.0836(3) 0.181(4) Uani 1 1 d D U . . .
C33 C 0.9859(6) 0.3300(5) 0.0502(3) 0.227(4) Uani 1 1 d D U . . .
H33A H 0.957967 0.369285 0.043389 0.341 Uiso 1 1 calc R U . . .
H33B H 1.025248 0.330885 0.058143 0.341 Uiso 1 1 calc R U . . .
H33C H 0.998095 0.305546 0.027330 0.341 Uiso 1 1 calc R U . . .
C34 C 0.8936(5) 0.3001(4) 0.0685(3) 0.188(4) Uani 1 1 d D U . . .
H34A H 0.868563 0.336917 0.056552 0.282 Uiso 1 1 calc R U . . .
H34B H 0.910536 0.270065 0.048749 0.282 Uiso 1 1 calc R U . . .
H34C H 0.865303 0.289561 0.090156 0.282 Uiso 1 1 calc R U . . .
C35 C 0.9798(6) 0.2471(4) 0.0999(3) 0.232(4) Uani 1 1 d D U . . .
H35A H 1.017843 0.244782 0.111108 0.348 Uiso 1 1 calc R U . . .
H35B H 0.948236 0.238592 0.120437 0.348 Uiso 1 1 calc R U . . .
H35C H 0.993469 0.219096 0.079030 0.348 Uiso 1 1 calc R U . . .
C36 C 1.1322(4) 0.3052(3) 0.2512(2) 0.144(3) Uani 1 1 d D U . . .
C37 C 1.1093(5) 0.2546(4) 0.2574(3) 0.190(4) Uani 1 1 d D U . . .
H37A H 1.137655 0.224171 0.272909 0.286 Uiso 1 1 calc R U . . .
H37B H 1.064414 0.267564 0.271249 0.286 Uiso 1 1 calc R U . . .
H37C H 1.111187 0.239510 0.231883 0.286 Uiso 1 1 calc R U . . .
C38 C 1.2038(5) 0.2838(4) 0.2325(3) 0.192(4) Uani 1 1 d D U . . .
H38A H 1.229344 0.252027 0.248477 0.289 Uiso 1 1 calc R U . . .
H38B H 1.208252 0.270148 0.206106 0.289 Uiso 1 1 calc R U . . .
H38C H 1.219894 0.315424 0.230789 0.289 Uiso 1 1 calc R U . . .
C39 C 1.1370(5) 0.3235(4) 0.2914(3) 0.194(4) Uani 1 1 d D U . . .
H39A H 1.164234 0.289882 0.305340 0.291 Uiso 1 1 calc R U . . .
H39B H 1.156563 0.352962 0.287663 0.291 Uiso 1 1 calc R U . . .
H39C H 1.093335 0.339271 0.306821 0.291 Uiso 1 1 calc R U . . .
C40 C 1.2430(5) 0.5533(4) 0.0236(3) 0.233(5) Uani 1 1 d D U . . .
C41 C 1.2997(6) 0.5761(5) 0.0213(4) 0.265(6) Uani 1 1 d D U . . .
H41A H 1.312138 0.573069 0.047321 0.397 Uiso 1 1 calc R U . . .
H41B H 1.337266 0.552967 0.002879 0.397 Uiso 1 1 calc R U . . .
H41C H 1.285082 0.616549 0.012316 0.397 Uiso 1 1 calc R U . . .
C42 C 1.2296(5) 0.5609(5) -0.0184(3) 0.242(5) Uani 1 1 d D U . . .
H42A H 1.211814 0.602072 -0.025229 0.363 Uiso 1 1 calc R U . . .
H42B H 1.270284 0.541981 -0.036089 0.363 Uiso 1 1 calc R U . . .
H42C H 1.198065 0.543395 -0.020808 0.363 Uiso 1 1 calc R U . . .
C43 C 1.2710(5) 0.4904(4) 0.0375(3) 0.228(5) Uani 1 1 d D U . . .
H43A H 1.278333 0.488863 0.064675 0.342 Uiso 1 1 calc R U . . .
H43B H 1.240172 0.471703 0.036057 0.342 Uiso 1 1 calc R U . . .
H43C H 1.312392 0.470288 0.020776 0.342 Uiso 1 1 calc R U . . .
C44 C 1.0673(8) 0.8629(5) -0.0086(4) 0.218(5) Uani 1 1 d . U . . .
C45 C 1.0928(7) 0.8487(5) -0.0503(3) 0.240(5) Uani 1 1 d . U . . .
H45A H 1.111758 0.876631 -0.062686 0.361 Uiso 1 1 calc R U . . .
H45B H 1.126381 0.809814 -0.052093 0.361 Uiso 1 1 calc R U . . .
H45C H 1.057192 0.850295 -0.063603 0.361 Uiso 1 1 calc R U . . .
C46 C 1.1286(8) 0.8666(6) 0.0066(4) 0.256(5) Uani 1 1 d . U . . .
H46A H 1.144323 0.893708 -0.010238 0.383 Uiso 1 1 calc R U . . .
H46B H 1.115838 0.880098 0.033577 0.383 Uiso 1 1 calc R U . . .
H46C H 1.163428 0.828374 0.005704 0.383 Uiso 1 1 calc R U . . .
C47 C 1.0323(8) 0.9290(5) -0.0014(4) 0.261(5) Uani 1 1 d . U . . .
H47A H 1.057176 0.949859 -0.017823 0.392 Uiso 1 1 calc R U . . .
H47B H 0.988356 0.942183 -0.008168 0.392 Uiso 1 1 calc R U . . .
H47C H 1.029455 0.936528 0.026230 0.392 Uiso 1 1 calc R U . . .
C48 C 0.76868(3) 0.73301(2) 0.23144(2) 0.080(2) Uani 1 1 d G . . . .
C49 C 0.72994(3) 0.77077(2) 0.27090(2) 0.075(2) Uani 1 1 d G . . . .
C50 C 0.75850(3) 0.77765(2) 0.19810(2) 0.089(2) Uani 1 1 d G . . . .
C51 C 0.77980(3) 0.76925(2) 0.15929(2) 0.086(2) Uani 1 1 d G . . . .
H51 H 0.805392 0.731919 0.149388 0.103 Uiso 1 1 calc R U . . .
C52 C 0.76207(3) 0.81920(3) 0.13366(2) 0.089(2) Uani 1 1 d G . . . .
H52 H 0.777351 0.814433 0.106356 0.107 Uiso 1 1 calc R U . . .
C53 C 0.72313(3) 0.87472(3) 0.14730(2) 0.090(2) Uani 1 1 d G . . . .
C54 C 0.70376(3) 0.88085(2) 0.18875(2) 0.094(3) Uani 1 1 d G . . . .
C55 C 0.72104(3) 0.83109(2) 0.21277(2) 0.084(2) Uani 1 1 d G . . . .
C56 C 0.70472(3) 0.82982(2) 0.25365(2) 0.084(2) Uani 1 1 d G . . . .
C57 C 0.66775(3) 0.88357(2) 0.27132(2) 0.090(2) Uani 1 1 d G . . . .
H57 H 0.655503 0.885814 0.298962 0.108 Uiso 1 1 calc R U . . .
C58 C 0.64932(3) 0.93366(2) 0.24752(2) 0.094(3) Uani 1 1 d G . . . .
H58 H 0.625330 0.969345 0.260174 0.113 Uiso 1 1 calc R U . . .
C59 C 0.66347(3) 0.93497(3) 0.20699(2) 0.086(2) Uani 1 1 d G . . . .
C60 C 0.70047(4) 0.92720(3) 0.12147(2) 0.105(3) Uani 1 1 d G . . . .
C61 C 0.71284(4) 0.92405(3) 0.08128(2) 0.106(3) Uani 1 1 d G . . . .
C62 C 0.68513(5) 0.97242(3) 0.05841(2) 0.144(4) Uani 1 1 d G . . . .
H62 H 0.695812 0.969836 0.030703 0.173 Uiso 1 1 calc R U . . .
C63 C 0.64247(5) 1.02432(3) 0.07448(2) 0.151(4) Uani 1 1 d G . . . .
C64 C 0.62971(4) 1.02863(3) 0.11490(2) 0.126(4) Uani 1 1 d G . . . .
C65 C 0.65532(4) 0.98003(3) 0.13933(2) 0.099(3) Uani 1 1 d G . . . .
C66 C 0.64136(4) 0.98568(3) 0.18178(2) 0.107(3) Uani 1 1 d G . . . .
C67 C 0.59740(4) 1.04014(3) 0.19637(2) 0.103(3) Uani 1 1 d G . . . .
C68 C 0.57178(4) 1.08663(3) 0.17165(2) 0.133(4) Uani 1 1 d G . . . .
H68 H 0.545733 1.123165 0.182656 0.159 Uiso 1 1 calc R U . . .
C69 C 0.58309(5) 1.08141(3) 0.13097(2) 0.145(4) Uani 1 1 d G . . . .
C70 C 0.61700(5) 1.07320(4) 0.04853(2) 0.197(6) Uani 1 1 d G . . . .
C71 C 0.55537(5) 1.12950(4) 0.10634(2) 0.180(6) Uani 1 1 d G . . . .
C72 C 0.83756(3) 0.70644(2) 0.23969(2) 0.095(3) Uani 1 1 d G . . . .
C73 C 0.89151(3) 0.67000(2) 0.21729(2) 0.104(3) Uani 1 1 d G . . . .
H73 H 0.889771 0.656620 0.192890 0.125 Uiso 1 1 calc R U . . .
C74 C 0.95079(3) 0.65328(3) 0.23290(2) 0.099(3) Uani 1 1 d G . . . .
H74 H 0.988752 0.627692 0.217666 0.118 Uiso 1 1 calc R U . . .
C75 C 0.95900(3) 0.67045(3) 0.26807(2) 0.091(2) Uani 1 1 d G . . . .
C76 C 0.90059(3) 0.70877(2) 0.29039(2) 0.086(2) Uani 1 1 d G . . . .
C77 C 0.84282(3) 0.72224(2) 0.27688(2) 0.091(2) Uani 1 1 d G . . . .
C78 C 0.78141(3) 0.76105(2) 0.29445(2) 0.096(3) Uani 1 1 d G . . . .
C79 C 0.78082(3) 0.78143(2) 0.33040(2) 0.092(2) Uani 1 1 d G . . . .
H79 H 0.740831 0.806012 0.344486 0.111 Uiso 1 1 calc R U . . .
C80 C 0.83802(3) 0.76640(3) 0.34622(2) 0.094(3) Uani 1 1 d G . . . .
H80 H 0.835268 0.782653 0.370512 0.113 Uiso 1 1 calc R U . . .
C81 C 0.89825(3) 0.72966(3) 0.32913(2) 0.093(2) Uani 1 1 d G . . . .
C82 C 1.02102(3) 0.65599(3) 0.28323(2) 0.095(2) Uani 1 1 d G . . . .
C83 C 1.08211(3) 0.61789(3) 0.26382(2) 0.085(2) Uani 1 1 d G . . . .
C84 C 1.13859(3) 0.60981(4) 0.27702(2) 0.108(3) Uani 1 1 d G . . . .
H84 H 1.179308 0.590099 0.261384 0.130 Uiso 1 1 calc R U . . .
C85 C 1.13673(4) 0.63089(4) 0.31426(2) 0.130(4) Uani 1 1 d G . . . .
C86 C 1.07941(3) 0.67331(4) 0.33079(2) 0.119(3) Uani 1 1 d G . . . .
C87 C 1.02134(3) 0.68256(3) 0.31813(2) 0.096(3) Uani 1 1 d G . . . .
C88 C 0.96103(3) 0.72020(3) 0.34131(2) 0.100(3) Uani 1 1 d G . . . .
C89 C 0.96521(3) 0.73990(3) 0.37729(2) 0.101(3) Uani 1 1 d G . . . .
C90 C 1.02791(4) 0.73509(4) 0.38492(2) 0.119(3) Uani 1 1 d G . . . .
H90 H 1.030764 0.752343 0.407486 0.142 Uiso 1 1 calc R U . . .
C91 C 1.08330(4) 0.70613(4) 0.36023(2) 0.122(3) Uani 1 1 d G . . . .
C92 C 1.19774(4) 0.62047(4) 0.32602(3) 0.141(4) Uani 1 1 d G . . . .
C93 C 1.14439(4) 0.69745(4) 0.37283(3) 0.159(5) Uani 1 1 d G . . . .
C94 C 0.73464(3) 0.69212(2) 0.23176(2) 0.092(2) Uani 1 1 d G . . . .
C95 C 0.74642(3) 0.64724(3) 0.20658(2) 0.104(3) Uani 1 1 d G . . . .
H95 H 0.780015 0.639504 0.184494 0.125 Uiso 1 1 calc R U . . .
C96 C 0.70713(3) 0.61402(3) 0.21494(2) 0.117(3) Uani 1 1 d G . . . .
H96 H 0.715137 0.584575 0.197035 0.141 Uiso 1 1 calc R U . . .
C97 C 0.65654(3) 0.61985(3) 0.24743(2) 0.106(3) Uani 1 1 d G . . . .
C98 C 0.64676(3) 0.66781(3) 0.27247(2) 0.107(3) Uani 1 1 d G . . . .
C99 C 0.68509(3) 0.70033(2) 0.26328(2) 0.090(2) Uani 1 1 d G . . . .
C100 C 0.67998(3) 0.74752(2) 0.28558(2) 0.098(3) Uani 1 1 d G . . . .
C101 C 0.63149(3) 0.75908(3) 0.31941(2) 0.096(3) Uani 1 1 d G . . . .
H101 H 0.627176 0.788351 0.336546 0.115 Uiso 1 1 calc R U . . .
C102 C 0.58965(3) 0.72812(3) 0.32815(2) 0.102(3) Uani 1 1 d G . . . .
H102 H 0.555284 0.739779 0.349726 0.122 Uiso 1 1 calc R U . . .
C103 C 0.59613(3) 0.68138(3) 0.30678(2) 0.099(3) Uani 1 1 d G . . . .
C104 C 0.62395(4) 0.58159(3) 0.25886(2) 0.118(3) Uani 1 1 d G . . . .
C105 C 0.63175(4) 0.53141(3) 0.23832(2) 0.112(3) Uani 1 1 d G . . . .
C106 C 0.60419(4) 0.49159(4) 0.25405(3) 0.126(3) Uani 1 1 d G . . . .
H106 H 0.614917 0.457196 0.240289 0.151 Uiso 1 1 calc R U . . .
C107 C 0.56233(5) 0.50006(4) 0.28851(3) 0.141(4) Uani 1 1 d G . . . .
C108 C 0.54771(4) 0.55218(4) 0.30827(3) 0.126(3) Uani 1 1 d G . . . .
C109 C 0.57707(4) 0.59124(3) 0.29576(2) 0.108(3) Uani 1 1 d G . . . .
C110 C 0.56116(4) 0.64397(3) 0.31799(2) 0.113(3) Uani 1 1 d G . . . .
C111 C 0.51061(4) 0.65113(4) 0.35165(2) 0.103(3) Uani 1 1 d G . . . .
C112 C 0.48782(4) 0.60936(4) 0.36406(3) 0.129(4) Uani 1 1 d G . . . .
H112 H 0.460655 0.613505 0.388841 0.154 Uiso 1 1 calc R U . . .
C113 C 0.50121(5) 0.56040(4) 0.34315(3) 0.128(3) Uani 1 1 d G . . . .
C114 C 0.53890(5) 0.45498(4) 0.30343(3) 0.172(5) Uani 1 1 d G . . . .
C115 C 0.47048(5) 0.51832(4) 0.35845(3) 0.161(4) Uani 1 1 d G . . . .
C116 C 0.57948(4) 1.05469(3) 0.24062(2) 0.100(3) Uani 1 1 d G . . . .
C117 C 0.52208(4) 1.05314(3) 0.26009(2) 0.097(3) Uani 1 1 d G . . . .
H117 H 0.491418 1.047049 0.247094 0.116 Uiso 1 1 calc R U . . .
C118 C 0.51036(4) 1.06145(3) 0.30239(2) 0.094(3) Uani 1 1 d G . . . .
C119 C 0.55483(4) 1.07069(3) 0.31872(2) 0.082(2) Uani 1 1 d G . . . .
H119 H 0.546884 1.074463 0.346358 0.098 Uiso 1 1 calc R U . . .
C120 C 0.61209(4) 1.07525(3) 0.29836(2) 0.086(2) Uani 1 1 d G . . . .
C121 C 0.62382(4) 1.06778(3) 0.25602(2) 0.102(3) Uani 1 1 d G . . . .
H121 H 0.660884 1.071906 0.239920 0.123 Uiso 1 1 calc R U . . .
C122 C 0.44835(4) 1.05855(3) 0.32492(2) 0.087(2) Uani 1 1 d G . . . .
C123 C 0.42949(4) 1.01163(3) 0.32748(2) 0.092(2) Uani 1 1 d G . . . .
H123 H 0.457749 0.977902 0.313708 0.110 Uiso 1 1 calc R U . . .
C124 C 0.37195(4) 1.01137(4) 0.34895(2) 0.090(3) Uani 1 1 d G . . . .
C125 C 0.33188(4) 1.06124(4) 0.36949(3) 0.097(3) Uani 1 1 d G . . . .
H125 H 0.292554 1.061554 0.385315 0.117 Uiso 1 1 calc R U . . .
C126 C 0.34686(4) 1.10923(4) 0.36774(3) 0.096(3) Uani 1 1 d G . . . .
C127 C 0.40741(4) 1.10911(4) 0.34591(2) 0.107(3) Uani 1 1 d G . . . .
H127 H 0.419771 1.141545 0.345461 0.128 Uiso 1 1 calc R U . . .
C128 C 0.35411(4) 0.96040(4) 0.35359(2) 0.091(2) Uani 1 1 d G . . . .
C129 C 0.39426(4) 0.90480(4) 0.36570(2) 0.091(3) Uani 1 1 d G . . . .
H129 H 0.436721 0.899930 0.369889 0.110 Uiso 1 1 calc R U . . .
C130 C 0.37723(4) 0.85909(4) 0.37164(2) 0.093(3) Uani 1 1 d G . . . .
C131 C 0.31543(4) 0.86346(4) 0.36487(3) 0.108(3) Uani 1 1 d G . . . .
H131 H 0.303244 0.830690 0.367684 0.130 Uiso 1 1 calc R U . . .
C132 C 0.27099(4) 0.91948(4) 0.35349(3) 0.106(3) Uani 1 1 d G . . . .
C133 C 0.29075(4) 0.96493(4) 0.34769(3) 0.104(3) Uani 1 1 d G . . . .
H133 H 0.261573 1.001027 0.339444 0.124 Uiso 1 1 calc R U . . .
C134 C 0.42316(4) 0.80283(4) 0.38615(2) 0.098(3) Uani 1 1 d G . . . .
C135 C 0.44230(4) 0.75326(4) 0.36521(2) 0.099(3) Uani 1 1 d G . . . .
H135 H 0.424446 0.754142 0.342211 0.119 Uiso 1 1 calc R U . . .
C136 C 0.48660(4) 0.70296(4) 0.37717(2) 0.097(3) Uani 1 1 d G . . . .
C137 C 0.51280(4) 0.69961(3) 0.41160(2) 0.093(2) Uani 1 1 d G . . . .
H137 H 0.540953 0.663922 0.421081 0.112 Uiso 1 1 calc R U . . .
C138 C 0.49520(4) 0.75253(4) 0.43195(2) 0.100(3) Uani 1 1 d G . . . .
C139 C 0.45131(4) 0.80083(4) 0.41926(2) 0.105(3) Uani 1 1 d G . . . .
H139 H 0.438771 0.835216 0.433378 0.126 Uiso 1 1 calc R U . . .
C140 C 0.52047(4) 0.75035(4) 0.46865(2) 0.094(3) Uani 1 1 d G . . . .
C141 C 0.58825(4) 0.73190(3) 0.46891(2) 0.101(3) Uani 1 1 d G . . . .
H141 H 0.617215 0.718011 0.445326 0.121 Uiso 1 1 calc R U . . .
C142 C 0.61439(4) 0.73314(4) 0.50194(2) 0.091(2) Uani 1 1 d G . . . .
C143 C 0.56854(5) 0.75664(4) 0.53656(2) 0.094(2) Uani 1 1 d G . . . .
H143 H 0.584567 0.758251 0.559817 0.113 Uiso 1 1 calc R U . . .
C144 C 0.50378(5) 0.77637(4) 0.53703(2) 0.094(2) Uani 1 1 d G . . . .
C145 C 0.48093(5) 0.77393(4) 0.50256(2) 0.094(2) Uani 1 1 d G . . . .
H145 H 0.435195 0.789572 0.502673 0.113 Uiso 1 1 calc R U . . .
C146 C 0.68521(4) 0.71886(3) 0.50299(2) 0.093(3) Uani 1 1 d G . . . .
C147 C 0.71666(4) 0.74915(3) 0.47854(2) 0.110(3) Uani 1 1 d G . . . .
H147 H 0.694192 0.777390 0.460709 0.132 Uiso 1 1 calc R U . . .
C148 C 0.78341(4) 0.73810(3) 0.47995(2) 0.103(3) Uani 1 1 d G . . . .
C149 C 0.81273(4) 0.69372(4) 0.50730(2) 0.121(4) Uani 1 1 d G . . . .
H149 H 0.857380 0.684924 0.508594 0.145 Uiso 1 1 calc R U . . .
C150 C 0.78265(5) 0.66395(4) 0.53095(2) 0.120(4) Uani 1 1 d G . . . .
C151 C 0.71589(5) 0.67859(4) 0.52844(2) 0.110(3) Uani 1 1 d G . . . .
H151 H 0.691966 0.659202 0.545386 0.132 Uiso 1 1 calc R U . . .
C152 C 0.81917(4) 0.77040(3) 0.45631(2) 0.095(3) Uani 1 1 d G . . . .
C153 C 0.87836(4) 0.74233(3) 0.43140(2) 0.099(3) Uani 1 1 d G . . . .
H153 H 0.898818 0.701504 0.432522 0.119 Uiso 1 1 calc R U . . .
C154 C 0.90566(3) 0.77378(3) 0.40603(2) 0.102(3) Uani 1 1 d G . . . .
C155 C 0.88232(3) 0.83268(3) 0.40579(2) 0.100(3) Uani 1 1 d G . . . .
H155 H 0.905354 0.853103 0.389147 0.120 Uiso 1 1 calc R U . . .
C156 C 0.82205(4) 0.86396(3) 0.43114(2) 0.098(3) Uani 1 1 d G . . . .
C157 C 0.79507(4) 0.83070(3) 0.45386(2) 0.101(3) Uani 1 1 d G . . . .
H157 H 0.755016 0.850083 0.470214 0.121 Uiso 1 1 calc R U . . .
C158 C 0.79683(4) 0.92722(3) 0.43066(2) 0.093(3) Uani 1 1 d G . . . .
C159 C 0.77958(4) 0.96074(3) 0.39947(2) 0.093(3) Uani 1 1 d G . . . .
H159 H 0.784113 0.942431 0.375701 0.112 Uiso 1 1 calc R U . . .
C160 C 0.75532(4) 1.02086(3) 0.39925(2) 0.088(2) Uani 1 1 d G . . . .
C161 C 0.74898(4) 1.04559(4) 0.43641(2) 0.105(3) Uani 1 1 d G . . . .
H161 H 0.733719 1.086432 0.437616 0.126 Uiso 1 1 calc R U . . .
C162 C 0.76298(4) 1.01522(4) 0.46893(2) 0.102(3) Uani 1 1 d G . . . .
C163 C 0.78804(4) 0.95417(4) 0.46684(2) 0.111(3) Uani 1 1 d G . . . .
H163 H 0.799015 0.931160 0.489676 0.133 Uiso 1 1 calc R U . . .
C164 C 0.73250(4) 1.05735(3) 0.36630(2) 0.085(2) Uani 1 1 d G . . . .
C165 C 0.68746(4) 1.04757(3) 0.34681(2) 0.089(2) Uani 1 1 d G . . . .
H165 H 0.674304 1.015741 0.354278 0.107 Uiso 1 1 calc R U . . .
C166 C 0.66262(4) 1.08516(3) 0.31653(2) 0.083(2) Uani 1 1 d G . . . .
C167 C 0.67981(4) 1.13170(3) 0.30598(2) 0.105(3) Uani 1 1 d G . . . .
H167 H 0.660554 1.156661 0.285652 0.126 Uiso 1 1 calc R U . . .
C168 C 0.72616(5) 1.14564(3) 0.32407(3) 0.105(3) Uani 1 1 d G . . . .
C169 C 0.74703(4) 1.10599(3) 0.35489(2) 0.092(2) Uani 1 1 d G . . . .
H169 H 0.774548 1.113660 0.369694 0.111 Uiso 1 1 calc R U . . .
C170 C 0.76057(4) 0.87140(3) 0.05847(2) 0.108(3) Uani 1 1 d G . . . .
C171 C 0.73813(4) 0.83515(3) 0.04368(2) 0.106(3) Uani 1 1 d G . . . .
H171 H 0.692793 0.844038 0.044827 0.127 Uiso 1 1 calc R U . . .
C172 C 0.78648(4) 0.78212(3) 0.02602(2) 0.104(3) Uani 1 1 d G . . . .
C173 C 0.84939(4) 0.77290(3) 0.02347(2) 0.108(3) Uani 1 1 d G . . . .
H173 H 0.880402 0.738517 0.011627 0.130 Uiso 1 1 calc R U . . .
C174 C 0.87212(4) 0.81091(3) 0.03723(2) 0.109(3) Uani 1 1 d G . . . .
C175 C 0.82807(4) 0.86233(3) 0.05364(2) 0.105(3) Uani 1 1 d G . . . .
H175 H 0.842376 0.890396 0.061352 0.126 Uiso 1 1 calc R U . . .
C176 C 0.76480(4) 0.74187(4) 0.00979(2) 0.110(3) Uani 1 1 d G . . . .
C177 C 0.72492(4) 0.71563(4) 0.03004(2) 0.113(3) Uani 1 1 d G . . . .
H177 H 0.709312 0.725254 0.056801 0.135 Uiso 1 1 calc R U . . .
C178 C 0.70486(4) 0.67643(4) 0.01561(2) 0.117(3) Uani 1 1 d G . . . .
C179 C 0.72683(5) 0.66575(4) -0.02655(2) 0.115(3) Uani 1 1 d G . . . .
H179 H 0.714105 0.640180 -0.038825 0.138 Uiso 1 1 calc R U . . .
C180 C 0.76536(5) 0.69231(4) -0.04816(2) 0.117(3) Uani 1 1 d G . . . .
C181 C 0.78631(5) 0.72968(4) -0.03105(2) 0.118(3) Uani 1 1 d G . . . .
H181 H 0.814396 0.746643 -0.046377 0.142 Uiso 1 1 calc R U . . .
C182 C 0.67170(4) 0.64006(4) 0.03938(2) 0.103(3) Uani 1 1 d G . . . .
C183 C 0.69259(4) 0.61103(4) 0.07366(2) 0.112(3) Uani 1 1 d G . . . .
H183 H 0.727999 0.614949 0.083005 0.134 Uiso 1 1 calc R U . . .
C184 C 0.66189(4) 0.57744(4) 0.09328(2) 0.111(3) Uani 1 1 d G . . . .
C185 C 0.60790(4) 0.57202(4) 0.08120(3) 0.108(3) Uani 1 1 d G . . . .
H185 H 0.586596 0.549149 0.096593 0.129 Uiso 1 1 calc R U . . .
C186 C 0.58523(4) 0.59918(4) 0.04750(3) 0.122(4) Uani 1 1 d G . . . .
C187 C 0.61568(4) 0.63486(4) 0.02789(3) 0.122(4) Uani 1 1 d G . . . .
H187 H 0.598840 0.656892 0.005876 0.146 Uiso 1 1 calc R U . . .
C188 C 0.68706(4) 0.54296(3) 0.12897(2) 0.115(3) Uani 1 1 d G . . . .
C189 C 0.64806(4) 0.54953(3) 0.16507(2) 0.115(3) Uani 1 1 d G . . . .
H189 H 0.603600 0.574569 0.167659 0.138 Uiso 1 1 calc R U . . .
C190 C 0.67312(4) 0.52016(3) 0.19714(2) 0.108(3) Uani 1 1 d G . . . .
C191 C 0.73664(4) 0.48064(3) 0.19401(2) 0.120(3) Uani 1 1 d G . . . .
H191 H 0.753729 0.459445 0.216214 0.144 Uiso 1 1 calc R U . . .
C192 C 0.77550(4) 0.47309(3) 0.15577(2) 0.112(3) Uani 1 1 d G . . . .
C193 C 0.75155(4) 0.50649(3) 0.12491(2) 0.121(3) Uani 1 1 d G . . . .
H193 H 0.779245 0.504736 0.100514 0.146 Uiso 1 1 calc R U . . .
C194 C 0.84534(4) 0.43128(3) 0.15177(2) 0.101(3) Uani 1 1 d G . . . .
C195 C 0.88999(4) 0.43267(3) 0.17394(2) 0.105(3) Uani 1 1 d G . . . .
H195 H 0.876904 0.461136 0.193320 0.126 Uiso 1 1 calc R U . . .
C196 C 0.95355(4) 0.39327(3) 0.16843(2) 0.107(3) Uani 1 1 d G . . . .
C197 C 0.97111(5) 0.35111(4) 0.13909(3) 0.111(3) Uani 1 1 d G . . . .
H197 H 1.014181 0.323106 0.135297 0.133 Uiso 1 1 calc R U . . .
C198 C 0.92855(5) 0.34971(4) 0.11655(3) 0.120(3) Uani 1 1 d G . . . .
C199 C 0.86554(4) 0.38880(4) 0.12344(3) 0.122(3) Uani 1 1 d G . . . .
H199 H 0.834755 0.386961 0.108546 0.147 Uiso 1 1 calc R U . . .
C200 C 1.00572(4) 0.39727(3) 0.18868(2) 0.085(2) Uani 1 1 d G . . . .
C201 C 1.01680(4) 0.44927(3) 0.18470(2) 0.093(3) Uani 1 1 d G . . . .
H201 H 0.990912 0.481085 0.170402 0.111 Uiso 1 1 calc R U . . .
C202 C 1.06710(4) 0.45364(3) 0.20229(2) 0.092(2) Uani 1 1 d G . . . .
C203 C 1.10140(4) 0.40603(3) 0.22516(2) 0.099(3) Uani 1 1 d G . . . .
H203 H 1.132218 0.409609 0.239289 0.119 Uiso 1 1 calc R U . . .
C204 C 1.09138(4) 0.35380(4) 0.22766(3) 0.102(3) Uani 1 1 d DG . . . .
C205 C 1.04027(4) 0.35206(3) 0.21007(3) 0.097(2) Uani 1 1 d G . . . .
H205 H 1.029825 0.318355 0.213305 0.116 Uiso 1 1 calc R U . . .
C206 C 1.08249(3) 0.50649(3) 0.19784(2) 0.091(2) Uani 1 1 d G . . . .
C207 C 1.08192(3) 0.53579(3) 0.23132(2) 0.090(2) Uani 1 1 d G . . . .
H207 H 1.075610 0.519496 0.256788 0.108 Uiso 1 1 calc R U . . .
C208 C 1.09074(3) 0.58915(3) 0.22666(2) 0.082(2) Uani 1 1 d G . . . .
C209 C 1.10106(3) 0.61320(3) 0.18987(2) 0.088(2) Uani 1 1 d G . . . .
H209 H 1.106613 0.649211 0.186845 0.105 Uiso 1 1 calc R U . . .
C210 C 1.10327(3) 0.58138(3) 0.15519(2) 0.094(3) Uani 1 1 d G . . . .
C211 C 1.09275(3) 0.53166(3) 0.16055(2) 0.084(2) Uani 1 1 d G . . . .
H211 H 1.092210 0.512625 0.138185 0.101 Uiso 1 1 calc R U . . .
C212 C 1.11634(4) 0.60608(4) 0.11615(2) 0.105(3) Uani 1 1 d G . . . .
C213 C 1.08075(4) 0.65939(3) 0.10309(2) 0.100(3) Uani 1 1 d G . . . .
H213 H 1.046903 0.684041 0.121359 0.120 Uiso 1 1 calc R U . . .
C214 C 1.09009(4) 0.68071(4) 0.06493(2) 0.094(2) Uani 1 1 d G . . . .
C215 C 1.14615(4) 0.64433(4) 0.03879(2) 0.117(3) Uani 1 1 d G . . . .
H215 H 1.158587 0.658225 0.013468 0.141 Uiso 1 1 calc R U . . .
C216 C 1.18051(4) 0.59022(4) 0.05108(3) 0.124(3) Uani 1 1 d G . . . .
C217 C 1.16907(4) 0.57082(4) 0.09012(2) 0.128(4) Uani 1 1 d G . . . .
H217 H 1.196802 0.534245 0.098682 0.154 Uiso 1 1 calc R U . . .
C218 C 1.0522(4) 0.7363(3) 0.04911(18) 0.095(3) Uani 1 1 d . . . . .
C219 C 0.9833(4) 0.7463(3) 0.05272(17) 0.093(2) Uani 1 1 d . . . . .
H219 H 0.964589 0.720136 0.066025 0.112 Uiso 1 1 calc R U . . .
C220 C 0.94559(4) 0.79977(3) 0.03420(2) 0.092(2) Uani 1 1 d G . . . .
C221 C 0.96990(5) 0.83734(4) 0.01634(2) 0.110(3) Uani 1 1 d G . . . .
H221 H 0.941973 0.872342 0.005913 0.132 Uiso 1 1 calc R U . . .
C222 C 1.03879(5) 0.82570(4) 0.01246(2) 0.107(3) Uani 1 1 d G . . . .
C223 C 1.07457(4) 0.77455(4) 0.02979(2) 0.105(3) Uani 1 1 d G . . . .
H223 H 1.120038 0.765957 0.027583 0.127 Uiso 1 1 calc R U . . .
C1A C 1.07140(4) 0.89768(4) 0.11859(3) 0.219(3) Uani 1 1 d DG U . . .
C2A C 1.11263(4) 0.85926(4) 0.14405(3) 0.216(3) Uani 1 1 d DG U . . .
C3A C 1.09247(4) 0.81167(4) 0.15451(2) 0.210(3) Uani 1 1 d DG U . . .
C4A C 1.04044(4) 0.82113(3) 0.13432(2) 0.207(3) Uani 1 1 d DG U . . .
C5A C 1.02811(4) 0.87239(4) 0.11067(2) 0.201(3) Uani 1 1 d DG U . . .
C6A C 1.05829(5) 0.95622(4) 0.11843(3) 0.211(3) Uani 1 1 d DG U . . .
C7A C 0.99504(5) 0.99134(4) 0.11363(3) 0.217(3) Uani 1 1 d DG U . . .
C8A C 0.97698(5) 1.03901(4) 0.13836(3) 0.219(3) Uani 1 1 d DG U . . .
C9A C 1.02776(5) 1.03057(4) 0.16046(3) 0.219(3) Uani 1 1 d DG U . . .
C10A C 1.07808(5) 0.97757(4) 0.14876(3) 0.220(3) Uani 1 1 d DG U . . .
C11A C 1.13421(4) 0.88134(4) 0.17121(3) 0.216(3) Uani 1 1 d DG U . . .
C12A C 1.11438(5) 0.94195(4) 0.17651(3) 0.198(3) Uani 1 1 d DG U . . .
C13A C 1.10535(5) 0.95034(4) 0.21696(3) 0.206(3) Uani 1 1 d DG U . . .
C14A C 1.11813(4) 0.89550(4) 0.23664(3) 0.202(3) Uani 1 1 d DG U . . .
C15A C 1.13673(4) 0.85229(4) 0.20772(3) 0.215(3) Uani 1 1 d DG U . . .
C16A C 1.08989(4) 0.78795(4) 0.19248(2) 0.219(3) Uani 1 1 d DG U . . .
C17A C 1.11360(4) 0.80777(4) 0.22127(2) 0.220(3) Uani 1 1 d DG U . . .
C18A C 1.07063(3) 0.81164(4) 0.25743(2) 0.213(3) Uani 1 1 d DG U . . .
C19A C 1.02156(3) 0.79108(3) 0.25021(2) 0.216(3) Uani 1 1 d DG U . . .
C20A C 1.03421(3) 0.77717(3) 0.21016(2) 0.207(3) Uani 1 1 d DG U . . .
C21A C 0.98753(3) 0.80621(3) 0.15005(2) 0.187(3) Uani 1 1 d DG U . . .
C22A C 0.98203(3) 0.78444(3) 0.18893(2) 0.203(3) Uani 1 1 d DG U . . .
C23A C 0.91492(3) 0.80993(3) 0.20570(2) 0.193(3) Uani 1 1 d DG U . . .
C24A C 0.88099(3) 0.84896(3) 0.17688(2) 0.187(3) Uani 1 1 d DG U . . .
C25A C 0.92677(4) 0.84431(3) 0.14208(2) 0.185(3) Uani 1 1 d DG U . . .
C26A C 0.96563(4) 0.90918(3) 0.10702(2) 0.205(3) Uani 1 1 d DG U . . .
C27A C 0.91134(4) 0.89630(3) 0.12467(2) 0.198(3) Uani 1 1 d DG U . . .
C28A C 0.86053(4) 0.94778(3) 0.13711(2) 0.200(3) Uani 1 1 d DG U . . .
C29A C 0.88269(4) 0.99450(3) 0.12756(2) 0.219(3) Uani 1 1 d DG U . . .
C30A C 0.94827(5) 0.96982(3) 0.10945(2) 0.212(3) Uani 1 1 d DG U . . .
C31A C 0.89313(4) 1.02783(3) 0.27605(2) 0.200(3) Uani 1 1 d DG U . . .
C32A C 0.90240(4) 0.97690(3) 0.29951(2) 0.195(3) Uani 1 1 d DG U . . .
C33A C 0.85813(3) 0.95122(3) 0.29152(2) 0.210(3) Uani 1 1 d DG U . . .
C34A C 0.81957(4) 0.99215(3) 0.26569(2) 0.217(3) Uani 1 1 d DG U . . .
C35A C 0.84136(4) 1.03901(3) 0.25466(2) 0.201(3) Uani 1 1 d DG U . . .
C36A C 0.94673(5) 1.04215(4) 0.26088(3) 0.194(3) Uani 1 1 d DG U . . .
C37A C 0.95026(5) 1.06498(4) 0.22151(3) 0.198(3) Uani 1 1 d DG U . . .
C38A C 1.01686(5) 1.03863(4) 0.20286(3) 0.202(3) Uani 1 1 d DG U . . .
C39A C 1.05343(5) 1.00218(4) 0.23142(3) 0.200(3) Uani 1 1 d DG U . . .
C40A C 1.00991(4) 1.00228(4) 0.26699(3) 0.190(3) Uani 1 1 d DG U . . .
C41A C 0.96490(4) 0.93999(3) 0.30417(2) 0.209(3) Uani 1 1 d DG U . . .
C42A C 1.01956(4) 0.95453(4) 0.28743(3) 0.190(3) Uani 1 1 d DG U . . .
C43A C 1.07068(4) 0.90287(4) 0.27444(3) 0.200(3) Uani 1 1 d DG U . . .
C44A C 1.04946(4) 0.85539(4) 0.28349(2) 0.218(3) Uani 1 1 d DG U . . .
C45A C 0.98249(4) 0.87985(3) 0.30070(2) 0.211(3) Uani 1 1 d DG U . . .
C46A C 0.87541(3) 0.89105(3) 0.29105(2) 0.208(3) Uani 1 1 d DG U . . .
C47A C 0.94059(3) 0.85620(3) 0.29450(2) 0.213(3) Uani 1 1 d DG U . . .
C48A C 0.96096(3) 0.80966(3) 0.26806(2) 0.206(3) Uani 1 1 d DG U . . .
C49A C 0.90807(3) 0.81553(3) 0.24892(2) 0.205(3) Uani 1 1 d DG U . . .
C50A C 0.85730(3) 0.86695(3) 0.26121(2) 0.208(3) Uani 1 1 d DG U . . .
C51A C 0.79870(4) 0.96851(3) 0.23921(2) 0.209(3) Uani 1 1 d DG U . . .
C52A C 0.81864(3) 0.90770(2) 0.23563(2) 0.192(3) Uani 1 1 d DG U . . .
C53A C 0.82763(3) 0.89801(3) 0.19536(2) 0.198(3) Uani 1 1 d DG U . . .
C54A C 0.81923(4) 0.95086(3) 0.17410(2) 0.197(3) Uani 1 1 d DG U . . .
C55A C 0.79655(4) 0.99515(3) 0.20142(2) 0.208(3) Uani 1 1 d DG U . . .
C56A C 0.84519(4) 1.06085(3) 0.21574(2) 0.212(3) Uani 1 1 d DG U . . .
C57A C 0.82403(4) 1.04051(3) 0.18680(2) 0.212(3) Uani 1 1 d DG U . . .
C58A C 0.86691(5) 1.03694(3) 0.15081(2) 0.213(3) Uani 1 1 d DG U . . .
C59A C 0.91457(5) 1.05889(4) 0.15874(3) 0.222(3) Uani 1 1 d DG U . . .
C60A C 0.89978(5) 1.07492(4) 0.19860(3) 0.208(3) Uani 1 1 d DG U . . .
C1B C 0.3648(5) 0.9852(4) 0.2042(3) 0.204(3) Uani 1 1 d D U . . .
C2B C 0.3107(6) 0.9812(5) 0.1892(3) 0.211(3) Uani 1 1 d D U . . .
C3B C 0.2923(5) 0.9411(5) 0.2142(3) 0.210(3) Uani 1 1 d D U . . .
C4B C 0.3327(6) 0.9211(4) 0.2444(3) 0.203(3) Uani 1 1 d D U . . .
C5B C 0.3764(5) 0.9500(5) 0.2382(3) 0.189(3) Uani 1 1 d D U . . .
C6B C 0.4138(5) 0.9951(5) 0.1780(3) 0.208(3) Uani 1 1 d D U . . .
C7B C 0.4786(5) 0.9669(6) 0.1856(3) 0.200(3) Uani 1 1 d D U . . .
C8B C 0.5189(5) 0.9505(5) 0.1494(3) 0.210(3) Uani 1 1 d D U . . .
C9B C 0.4786(6) 0.9651(5) 0.1193(3) 0.215(3) Uani 1 1 d D U . . .
C10B C 0.4128(5) 0.9919(6) 0.1380(3) 0.217(3) Uani 1 1 d D U . . .
C11B C 0.3103(6) 0.9820(5) 0.1494(3) 0.218(3) Uani 1 1 d D U . . .
C12B C 0.3649(6) 0.9879(6) 0.1248(4) 0.216(3) Uani 1 1 d D U . . .
C13B C 0.3788(6) 0.9543(6) 0.0906(3) 0.214(3) Uani 1 1 d D U . . .
C14B C 0.3349(6) 0.9254(6) 0.0953(3) 0.213(3) Uani 1 1 d D U . . .
C15B C 0.2930(5) 0.9415(6) 0.1319(3) 0.206(3) Uani 1 1 d D U . . .
C16B C 0.2726(6) 0.9034(5) 0.1984(3) 0.213(3) Uani 1 1 d D U . . .
C17B C 0.2716(6) 0.9050(5) 0.1578(3) 0.203(3) Uani 1 1 d D U . . .
C18B C 0.2959(6) 0.8469(6) 0.1445(3) 0.207(3) Uani 1 1 d D U . . .
C19B C 0.3071(7) 0.8112(5) 0.1792(4) 0.208(3) Uani 1 1 d D U . . .
C20B C 0.2923(6) 0.8457(5) 0.2127(3) 0.210(3) Uani 1 1 d D U . . .
C21B C 0.3477(5) 0.8660(4) 0.2589(3) 0.207(3) Uani 1 1 d D U . . .
C22B C 0.3307(5) 0.8249(5) 0.2417(4) 0.218(3) Uani 1 1 d D U . . .
C23B C 0.3842(5) 0.7714(5) 0.2389(4) 0.219(3) Uani 1 1 d D U . . .
C24B C 0.4352(5) 0.7805(4) 0.2526(3) 0.212(3) Uani 1 1 d D U . . .
C25B C 0.4138(5) 0.8385(4) 0.2647(3) 0.210(3) Uani 1 1 d D U . . .
C26B C 0.4381(5) 0.9226(4) 0.2462(3) 0.186(3) Uani 1 1 d D U . . .
C27B C 0.4596(5) 0.8646(4) 0.2596(3) 0.193(3) Uani 1 1 d D U . . .
C28B C 0.5252(5) 0.8359(4) 0.2408(3) 0.203(3) Uani 1 1 d D U . . .
C29B C 0.5437(5) 0.8771(5) 0.2155(3) 0.183(3) Uani 1 1 d D U . . .
C30B C 0.4898(5) 0.9311(4) 0.2191(3) 0.192(3) Uani 1 1 d D U . . .
C31B C 0.5034(4) 0.7525(4) 0.0886(3) 0.188(3) Uani 1 1 d D U . . .
C32B C 0.5162(5) 0.7159(4) 0.1222(3) 0.196(3) Uani 1 1 d D U . . .
C33B C 0.5671(6) 0.7218(5) 0.1386(3) 0.205(3) Uani 1 1 d D U . . .
C34B C 0.5871(5) 0.7616(5) 0.1137(3) 0.200(3) Uani 1 1 d D U . . .
C35B C 0.5487(5) 0.7793(4) 0.0827(3) 0.195(3) Uani 1 1 d D U . . .
C36B C 0.4417(5) 0.7810(5) 0.0800(3) 0.189(3) Uani 1 1 d D U . . .
C37B C 0.3892(5) 0.7722(4) 0.1053(3) 0.180(3) Uani 1 1 d D U . . .
C38B C 0.3369(5) 0.8271(5) 0.1100(3) 0.188(3) Uani 1 1 d D U . . .
C39B C 0.3558(6) 0.8678(5) 0.0840(4) 0.203(3) Uani 1 1 d D U . . .
C40B C 0.4218(6) 0.8395(5) 0.0667(3) 0.189(3) Uani 1 1 d D U . . .
C41B C 0.4675(5) 0.7065(5) 0.1481(3) 0.205(3) Uani 1 1 d D U . . .
C42B C 0.4022(5) 0.7320(6) 0.1409(3) 0.197(3) Uani 1 1 d D U . . .
C43B C 0.3621(5) 0.7474(6) 0.1775(3) 0.207(3) Uani 1 1 d D U . . .
C44B C 0.4017(5) 0.7334(6) 0.2081(3) 0.213(3) Uani 1 1 d D U . . .
C45B C 0.4672(5) 0.7082(5) 0.1891(3) 0.214(3) Uani 1 1 d D U . . .
C46B C 0.5665(6) 0.7211(5) 0.1779(3) 0.214(3) Uani 1 1 d D U . . .
C47B C 0.5151(5) 0.7150(5) 0.2049(3) 0.212(3) Uani 1 1 d D U . . .
C48B C 0.4988(5) 0.7523(5) 0.2369(3) 0.207(3) Uani 1 1 d D U . . .
C49B C 0.5444(5) 0.7797(5) 0.2303(3) 0.206(3) Uani 1 1 d D U . . .
C50B C 0.5859(5) 0.7614(6) 0.1939(3) 0.199(3) Uani 1 1 d D U . . .
C51B C 0.6048(6) 0.8024(4) 0.1267(3) 0.198(3) Uani 1 1 d D U . . .
C52B C 0.6070(6) 0.8024(4) 0.1674(3) 0.197(3) Uani 1 1 d D U . . .
C53B C 0.5850(6) 0.8605(5) 0.1792(3) 0.190(3) Uani 1 1 d D U . . .
C54B C 0.5696(6) 0.8969(4) 0.1463(3) 0.200(3) Uani 1 1 d D U . . .
C55B C 0.5856(6) 0.8606(4) 0.1136(3) 0.211(3) Uani 1 1 d D U . . .
C56B C 0.5314(5) 0.8353(4) 0.0687(3) 0.204(3) Uani 1 1 d D U . . .
C57B C 0.5498(5) 0.8762(5) 0.0845(3) 0.213(3) Uani 1 1 d D U . . .
C58B C 0.4986(6) 0.9304(4) 0.0869(3) 0.215(3) Uani 1 1 d D U . . .
C59B C 0.4474(5) 0.9219(5) 0.0721(4) 0.213(3) Uani 1 1 d D U . . .
C60B C 0.4663(6) 0.8639(5) 0.0617(3) 0.206(3) Uani 1 1 d D U . . .
C1C C 0.7954(8) 0.6193(7) 0.4122(4) 0.329(4) Uani 1 1 d D U . . .
C2C C 0.7354(7) 0.6109(7) 0.4198(4) 0.335(4) Uani 1 1 d D U . . .
C3C C 0.7399(8) 0.5685(7) 0.4504(5) 0.333(4) Uani 1 1 d D U . . .
C4C C 0.8014(9) 0.5539(6) 0.4625(4) 0.329(4) Uani 1 1 d D U . . .
C5C C 0.8385(6) 0.5801(8) 0.4359(5) 0.328(4) Uani 1 1 d D U . . .
C6C C 0.8308(7) 0.6237(7) 0.3758(4) 0.336(4) Uani 1 1 d D U . . .
C7C C 0.8020(6) 0.6239(7) 0.3430(4) 0.330(4) Uani 1 1 d D U . . .
C8C C 0.8528(6) 0.5942(6) 0.3137(4) 0.334(4) Uani 1 1 d D U . . .
C9C C 0.9123(6) 0.5734(6) 0.3287(4) 0.340(4) Uani 1 1 d D U . . .
C10C C 0.8974(6) 0.5854(7) 0.3689(4) 0.339(4) Uani 1 1 d D U . . .
C11C C 0.7081(8) 0.6134(7) 0.3863(4) 0.330(4) Uani 1 1 d D U . . .
C12C C 0.7427(7) 0.6185(6) 0.3493(4) 0.327(4) Uani 1 1 d D U . . .
C13C C 0.7305(7) 0.5836(9) 0.3238(4) 0.341(4) Uani 1 1 d D U . . .
C14C C 0.6916(10) 0.5544(7) 0.3460(5) 0.339(4) Uani 1 1 d D U . . .
C15C C 0.6801(9) 0.5716(8) 0.3853(5) 0.335(4) Uani 1 1 d D U . . .
C16C C 0.7031(8) 0.5342(6) 0.4510(5) 0.337(4) Uani 1 1 d D U . . .
C17C C 0.6744(9) 0.5375(7) 0.4174(5) 0.340(4) Uani 1 1 d D U . . .
C18C C 0.6828(10) 0.4803(8) 0.4086(5) 0.342(4) Uani 1 1 d D U . . .
C19C C 0.7186(8) 0.4422(5) 0.4362(6) 0.341(4) Uani 1 1 d D U . . .
C20C C 0.7293(7) 0.4754(6) 0.4629(4) 0.340(4) Uani 1 1 d D U . . .
C21C C 0.8258(7) 0.4971(5) 0.4756(5) 0.338(4) Uani 1 1 d D U . . .
C22C C 0.7911(6) 0.4612(6) 0.4713(5) 0.343(4) Uani 1 1 d D U . . .
C23C C 0.8384(6) 0.4060(6) 0.4608(5) 0.343(4) Uani 1 1 d D U . . .
C24C C 0.9017(6) 0.4075(6) 0.4583(4) 0.348(4) Uani 1 1 d D U . . .
C25C C 0.8933(6) 0.4645(6) 0.4668(4) 0.332(4) Uani 1 1 d D U . . .
C26C C 0.9057(7) 0.5531(6) 0.4300(4) 0.331(4) Uani 1 1 d D U . . .
C27C C 0.9274(8) 0.4939(5) 0.4431(4) 0.336(4) Uani 1 1 d D U . . .
C28C C 0.9767(8) 0.4626(5) 0.4131(4) 0.343(4) Uani 1 1 d D U . . .
C29C C 0.9842(7) 0.5009(5) 0.3817(3) 0.337(4) Uani 1 1 d D U . . .
C30C C 0.9433(7) 0.5573(5) 0.3930(4) 0.341(4) Uani 1 1 d D U . . .
C31C C 0.9399(8) 0.3529(7) 0.3333(5) 0.343(4) Uani 1 1 d D U . . .
C32C C 0.9393(8) 0.3953(7) 0.3025(5) 0.342(4) Uani 1 1 d D U . . .
C33C C 0.8805(9) 0.4108(6) 0.2876(4) 0.339(4) Uani 1 1 d D U . . .
C34C C 0.8411(6) 0.3829(8) 0.3113(5) 0.338(4) Uani 1 1 d D U . . .
C35C C 0.8776(9) 0.3477(7) 0.3388(4) 0.330(4) Uani 1 1 d D U . . .
C36C C 0.9709(8) 0.3476(7) 0.3660(4) 0.344(4) Uani 1 1 d D U . . .
C37C C 1.0007(8) 0.3884(6) 0.3675(4) 0.344(4) Uani 1 1 d D U . . .
C38C C 0.9880(7) 0.4057(5) 0.4065(4) 0.343(4) Uani 1 1 d D U . . .
C39C C 0.9487(7) 0.3780(6) 0.4288(4) 0.343(4) Uani 1 1 d D U . . .
C40C C 0.9392(7) 0.3405(6) 0.4044(4) 0.342(4) Uani 1 1 d D U . . .
C41C C 0.9763(8) 0.4297(6) 0.3013(4) 0.339(4) Uani 1 1 d D U . . .
C42C C 1.0006(9) 0.4281(5) 0.3368(4) 0.346(4) Uani 1 1 d D U . . .
C43C C 0.9939(8) 0.4845(5) 0.3441(4) 0.344(4) Uani 1 1 d D U . . .
C44C C 0.9601(7) 0.5220(5) 0.3157(4) 0.344(4) Uani 1 1 d D U . . .
C45C C 0.9494(7) 0.4884(5) 0.2888(4) 0.345(4) Uani 1 1 d D U . . .
C46C C 0.8566(8) 0.4684(5) 0.2747(5) 0.339(4) Uani 1 1 d D U . . .
C47C C 0.8897(6) 0.5062(6) 0.2762(5) 0.336(4) Uani 1 1 d D U . . .
C48C C 0.8416(6) 0.5589(6) 0.2904(5) 0.334(4) Uani 1 1 d D U . . .
C49C C 0.7797(6) 0.5552(7) 0.2948(5) 0.338(4) Uani 1 1 d D U . . .
C50C C 0.7888(7) 0.4983(7) 0.2858(6) 0.334(4) Uani 1 1 d D U . . .
C51C C 0.7736(7) 0.4078(7) 0.3210(5) 0.342(4) Uani 1 1 d D U . . .
C52C C 0.7450(9) 0.4675(7) 0.3094(4) 0.332(4) Uani 1 1 d D U . . .
C53C C 0.6981(9) 0.4967(6) 0.3413(6) 0.337(4) Uani 1 1 d D U . . .
C54C C 0.6960(10) 0.4548(8) 0.3720(4) 0.338(4) Uani 1 1 d D U . . .
C55C C 0.7402(8) 0.3996(6) 0.3578(5) 0.338(4) Uani 1 1 d D U . . .
C56C C 0.8452(7) 0.3401(7) 0.3750(4) 0.339(4) Uani 1 1 d D U . . .
C57C C 0.8768(6) 0.3402(7) 0.4072(4) 0.346(4) Uani 1 1 d D U . . .
C58C C 0.8271(7) 0.3704(6) 0.4379(4) 0.344(4) Uani 1 1 d D U . . .
C59C C 0.7662(6) 0.3895(7) 0.4246(5) 0.344(4) Uani 1 1 d D U . . .
C60C C 0.7782(7) 0.3713(9) 0.3854(4) 0.336(4) Uani 1 1 d D U . . .
C1D C 0.5509(5) 1.1774(4) 0.0393(3) 0.241(5) Uani 1 1 d D U . . .
H1D H 0.570162 1.163978 0.011933 0.289 Uiso 1 1 calc R U . . .
C2D C 0.5689(6) 1.2279(5) 0.0447(4) 0.281(6) Uani 1 1 d D U . . .
H2D1 H 0.552510 1.239554 0.072294 0.337 Uiso 1 1 calc R U . . .
H2D2 H 0.544114 1.260196 0.028273 0.337 Uiso 1 1 calc R U . . .
C3D C 0.6416(7) 1.2233(6) 0.0357(4) 0.318(6) Uani 1 1 d D U . . .
H3D1 H 0.668979 1.184749 0.044954 0.381 Uiso 1 1 calc R U . . .
H3D2 H 0.654017 1.225030 0.006922 0.381 Uiso 1 1 calc R U . . .
C4D C 0.6591(8) 1.2689(7) 0.0535(5) 0.371(8) Uani 1 1 d D U . . .
H4D1 H 0.687022 1.246923 0.073078 0.445 Uiso 1 1 calc R U . . .
H4D2 H 0.688559 1.279364 0.032048 0.445 Uiso 1 1 calc R U . . .
C5D C 0.6171(9) 1.3253(6) 0.0729(5) 0.397(8) Uani 1 1 d D U . . .
H5D1 H 0.606255 1.350788 0.049689 0.477 Uiso 1 1 calc R U . . .
H5D2 H 0.576902 1.317655 0.083271 0.477 Uiso 1 1 calc R U . . .
C6D C 0.6132(11) 1.3674(7) 0.1014(5) 0.403(12) Uani 1 1 d D U . . .
H6D1 H 0.570901 1.399349 0.103024 0.604 Uiso 1 1 calc R U . . .
H6D2 H 0.618099 1.348504 0.127239 0.604 Uiso 1 1 calc R U . . .
H6D3 H 0.648134 1.382407 0.092877 0.604 Uiso 1 1 calc R U . . .
C7D C 0.4771(5) 1.1946(4) 0.0428(3) 0.241(5) Uani 1 1 d D U . . .
H7D1 H 0.455795 1.216354 0.067190 0.289 Uiso 1 1 calc R U . . .
H7D2 H 0.461825 1.220690 0.020509 0.289 Uiso 1 1 calc R U . . .
C8D C 0.4557(5) 1.1437(5) 0.0434(3) 0.251(6) Uani 1 1 d D U . . .
H8D1 H 0.486591 1.115389 0.024083 0.301 Uiso 1 1 calc R U . . .
H8D2 H 0.457838 1.124637 0.069656 0.301 Uiso 1 1 calc R U . . .
C9D C 0.3876(5) 1.1605(5) 0.0342(3) 0.269(7) Uani 1 1 d D U . . .
H9D1 H 0.357813 1.193589 0.050466 0.323 Uiso 1 1 calc R U . . .
H9D2 H 0.387280 1.173134 0.006397 0.323 Uiso 1 1 calc R U . . .
C10D C 0.3623(6) 1.1118(6) 0.0416(3) 0.287(8) Uani 1 1 d D U . . .
H10D H 0.315782 1.127026 0.038572 0.344 Uiso 1 1 calc R U . . .
H10E H 0.365120 1.097737 0.069083 0.344 Uiso 1 1 calc R U . . .
C11D C 0.3993(7) 1.0608(5) 0.0143(3) 0.274(7) Uani 1 1 d D U . . .
H11D H 0.380437 1.031030 0.020756 0.411 Uiso 1 1 calc R U . . .
H11E H 0.395891 1.074072 -0.012921 0.411 Uiso 1 1 calc R U . . .
H11F H 0.445290 1.044747 0.017628 0.411 Uiso 1 1 calc R U . . .
C1E C 1.2634(4) 0.6418(4) 0.3674(2) 0.180(4) Uani 1 1 d D U . . .
H1E H 1.294143 0.605988 0.353572 0.216 Uiso 1 1 calc R U . . .
C2E C 1.2928(5) 0.6880(4) 0.3542(3) 0.182(4) Uani 1 1 d D U . . .
H2E1 H 1.334027 0.677995 0.364647 0.219 Uiso 1 1 calc R U . . .
H2E2 H 1.262246 0.725771 0.364702 0.219 Uiso 1 1 calc R U . . .
C3E C 1.3060(6) 0.6920(5) 0.3087(3) 0.228(5) Uani 1 1 d D U . . .
H3E1 H 1.266880 0.694314 0.298166 0.273 Uiso 1 1 calc R U . . .
H3E2 H 1.314653 0.727618 0.300401 0.273 Uiso 1 1 calc R U . . .
C4E C 1.3648(6) 0.6393(5) 0.2915(3) 0.223(5) Uani 1 1 d D U . . .
H4E1 H 1.405234 0.646533 0.291416 0.268 Uiso 1 1 calc R U . . .
H4E2 H 1.366717 0.605233 0.308766 0.268 Uiso 1 1 calc R U . . .
C5E C 1.3622(7) 0.6256(6) 0.2500(4) 0.260(6) Uani 1 1 d D U . . .
H5E1 H 1.359066 0.659869 0.232661 0.312 Uiso 1 1 calc R U . . .
H5E2 H 1.322910 0.616599 0.250025 0.312 Uiso 1 1 calc R U . . .
C6E C 1.4229(7) 0.5745(6) 0.2342(4) 0.273(8) Uani 1 1 d D U . . .
H6E1 H 1.420055 0.566563 0.207565 0.410 Uiso 1 1 calc R U . . .
H6E2 H 1.461752 0.583635 0.233789 0.410 Uiso 1 1 calc R U . . .
H6E3 H 1.425636 0.540413 0.251133 0.410 Uiso 1 1 calc R U . . .
C7E C 1.2612(5) 0.6262(5) 0.4109(3) 0.205(4) Uani 1 1 d D U . . .
H7E1 H 1.234241 0.661022 0.426218 0.246 Uiso 1 1 calc R U . . .
H7E2 H 1.305832 0.612683 0.417337 0.246 Uiso 1 1 calc R U . . .
C8E C 1.2327(6) 0.5785(5) 0.4227(4) 0.244(5) Uani 1 1 d D U . . .
H8E1 H 1.260857 0.542391 0.408986 0.293 Uiso 1 1 calc R U . . .
H8E2 H 1.229736 0.570629 0.451261 0.293 Uiso 1 1 calc R U . . .
C9E C 1.1641(6) 0.6008(6) 0.4108(4) 0.266(5) Uani 1 1 d D U . . .
H9E1 H 1.145240 0.642816 0.415232 0.319 Uiso 1 1 calc R U . . .
H9E2 H 1.170798 0.596080 0.382092 0.319 Uiso 1 1 calc R U . . .
C10E C 1.1120(6) 0.5778(6) 0.4281(5) 0.302(7) Uani 1 1 d D U . . .
H10F H 1.130683 0.548870 0.448341 0.363 Uiso 1 1 calc R U . . .
H10G H 1.107651 0.555950 0.407031 0.363 Uiso 1 1 calc R U . . .
C11E C 1.0424(6) 0.6130(7) 0.4467(5) 0.341(10) Uani 1 1 d D U . . .
H11G H 1.018899 0.587061 0.455635 0.512 Uiso 1 1 calc R U . . .
H11H H 1.043545 0.633654 0.469133 0.512 Uiso 1 1 calc R U . . .
H11I H 1.020256 0.640812 0.427360 0.512 Uiso 1 1 calc R U . . .
C1F C 0.4767(8) 0.4190(6) 0.3579(4) 0.295(5) Uani 1 1 d D U . . .
H1F H 0.441433 0.442117 0.378576 0.355 Uiso 1 1 calc R U . . .
C2F C 0.4373(7) 0.3945(6) 0.3397(5) 0.303(6) Uani 1 1 d D U . . .
H2F1 H 0.409814 0.380898 0.360736 0.364 Uiso 1 1 calc R U . . .
H2F2 H 0.467062 0.360713 0.324106 0.364 Uiso 1 1 calc R U . . .
C3F C 0.3935(7) 0.4385(5) 0.3132(4) 0.258(5) Uani 1 1 d D U . . .
H3F1 H 0.417001 0.435561 0.286012 0.309 Uiso 1 1 calc R U . . .
H3F2 H 0.382709 0.477985 0.322188 0.309 Uiso 1 1 calc R U . . .
C4F C 0.3299(7) 0.4274(6) 0.3141(4) 0.283(6) Uani 1 1 d D U . . .
H4F1 H 0.338270 0.385961 0.319683 0.339 Uiso 1 1 calc R U . . .
H4F2 H 0.296440 0.449708 0.335439 0.339 Uiso 1 1 calc R U . . .
C5F C 0.3044(7) 0.4451(6) 0.2748(4) 0.279(6) Uani 1 1 d D U . . .
H5F1 H 0.337721 0.423105 0.253345 0.335 Uiso 1 1 calc R U . . .
H5F2 H 0.295152 0.486734 0.269312 0.335 Uiso 1 1 calc R U . . .
C6F C 0.2412(7) 0.4326(7) 0.2770(5) 0.297(8) Uani 1 1 d D U . . .
H6F1 H 0.224609 0.443755 0.252056 0.445 Uiso 1 1 calc R U . . .
H6F2 H 0.250694 0.391294 0.282237 0.445 Uiso 1 1 calc R U . . .
H6F3 H 0.208244 0.454744 0.298159 0.445 Uiso 1 1 calc R U . . .
C7F C 0.5221(8) 0.3813(7) 0.3841(4) 0.348(7) Uani 1 1 d D U . . .
H7F1 H 0.566717 0.371615 0.369317 0.418 Uiso 1 1 calc R U . . .
H7F2 H 0.513934 0.344824 0.388015 0.418 Uiso 1 1 calc R U . . .
C8F C 0.5234(9) 0.3997(7) 0.4243(4) 0.357(6) Uani 1 1 d D U . . .
H8F1 H 0.531362 0.436244 0.421781 0.428 Uiso 1 1 calc R U . . .
H8F2 H 0.559662 0.369967 0.435775 0.428 Uiso 1 1 calc R U . . .
C9F C 0.4587(9) 0.4082(9) 0.4520(5) 0.409(7) Uani 1 1 d D U . . .
H9F1 H 0.437610 0.384492 0.442793 0.490 Uiso 1 1 calc R U . . .
H9F2 H 0.429460 0.449148 0.450117 0.490 Uiso 1 1 calc R U . . .
C10F C 0.4652(11) 0.3925(8) 0.4956(5) 0.424(10) Uani 1 1 d D U . . .
H10H H 0.495560 0.352043 0.497823 0.509 Uiso 1 1 calc R U . . .
H10I H 0.422228 0.395691 0.510616 0.509 Uiso 1 1 calc R U . . .
C11F C 0.4911(12) 0.4330(10) 0.5131(6) 0.489(13) Uani 1 1 d D U . . .
H11J H 0.494790 0.422224 0.540637 0.734 Uiso 1 1 calc R U . . .
H11K H 0.533962 0.429438 0.498445 0.734 Uiso 1 1 calc R U . . .
H11L H 0.460716 0.473034 0.511223 0.734 Uiso 1 1 calc R U . . .

loop_
_atom_site_aniso_label
_atom_site_aniso_U_11
_atom_site_aniso_U_22
_atom_site_aniso_U_33
_atom_site_aniso_U_23
_atom_site_aniso_U_13
_atom_site_aniso_U_12
N1 0.256(6) 0.167(5) 0.058(3) -0.040(4) -0.067(4) 0.054(5)
N2 0.114(5) 0.210(6) 0.180(5) -0.138(5) 0.004(4) -0.052(5)
N3 0.335(10) 0.173(7) 0.202(8) -0.127(6) 0.080(7) -0.137(7)
O1 0.323(10) 0.155(6) 0.059(3) -0.040(3) -0.053(5) 0.076(6)
O2 0.310(9) 0.112(4) 0.068(3) -0.047(3) -0.055(4) 0.089(5)
O3 0.077(3) 0.181(6) 0.169(5) -0.118(5) -0.013(3) 0.005(3)
O4 0.091(4) 0.285(9) 0.269(9) -0.220(8) 0.007(5) -0.033(5)
O5 0.237(8) 0.173(6) 0.201(7) -0.135(6) 0.059(6) -0.093(6)
O6 0.249(8) 0.167(6) 0.144(6) -0.096(5) 0.081(6) -0.094(6)
C1 0.150(7) 0.154(6) 0.142(6) -0.119(5) -0.007(5) 0.020(5)
C2 0.157(7) 0.160(6) 0.184(6) -0.140(5) -0.009(5) 0.006(5)
C3 0.172(7) 0.166(6) 0.182(7) -0.117(6) -0.026(5) 0.041(5)
C4 0.191(7) 0.176(6) 0.171(6) -0.131(6) 0.018(5) 0.028(5)
C5 0.082(4) 0.228(8) 0.099(5) -0.101(5) -0.024(4) -0.017(5)
C6 0.111(5) 0.272(8) 0.143(6) -0.086(6) -0.014(5) -0.031(6)
C7 0.108(5) 0.236(8) 0.155(6) -0.047(6) -0.039(5) -0.029(6)
C8 0.118(5) 0.252(8) 0.164(6) -0.052(6) -0.046(5) -0.043(6)
C9 0.102(4) 0.123(5) 0.064(3) -0.050(4) -0.009(3) -0.016(4)
C10 0.134(5) 0.133(5) 0.093(4) -0.053(4) 0.005(4) -0.012(5)
C11 0.120(5) 0.145(5) 0.080(4) -0.046(4) -0.002(4) -0.012(5)
C12 0.132(5) 0.159(6) 0.069(4) -0.034(4) -0.014(4) -0.003(5)
C13 0.218(9) 0.138(7) 0.108(6) -0.019(5) -0.064(6) -0.004(6)
C14 0.244(9) 0.171(7) 0.146(7) -0.013(6) -0.057(7) 0.030(6)
C15 0.251(9) 0.177(8) 0.153(7) 0.002(6) -0.061(7) 0.007(7)
C16 0.261(9) 0.184(8) 0.130(7) -0.013(6) -0.074(6) 0.000(7)
C17 0.209(7) 0.138(6) 0.080(4) -0.075(4) -0.066(5) 0.025(5)
C18 0.240(7) 0.144(6) 0.077(4) -0.070(4) -0.043(5) 0.009(5)
C19 0.228(8) 0.172(6) 0.100(5) -0.073(5) -0.052(5) -0.007(6)
C20 0.238(8) 0.170(6) 0.094(4) -0.090(4) -0.043(5) 0.026(6)
C21 0.215(8) 0.132(6) 0.094(5) -0.045(5) -0.002(5) -0.073(5)
C22 0.237(8) 0.162(6) 0.138(6) -0.048(5) 0.024(6) -0.053(6)
C23 0.231(8) 0.146(6) 0.149(6) -0.055(5) 0.023(6) -0.053(6)
C24 0.238(8) 0.160(6) 0.149(6) -0.028(6) -0.008(6) -0.080(6)
C25 0.223(8) 0.178(7) 0.074(5) -0.082(5) -0.034(5) -0.029(6)
C26 0.245(9) 0.232(8) 0.092(5) -0.070(6) -0.031(5) -0.032(7)
C27 0.259(9) 0.214(8) 0.096(5) -0.086(5) 0.016(6) -0.006(7)
C28 0.246(9) 0.224(8) 0.091(5) -0.081(6) -0.017(6) -0.038(7)
C29 0.125(5) 0.156(6) 0.190(7) -0.123(6) -0.050(5) -0.006(5)
C30 0.154(6) 0.189(7) 0.226(7) -0.100(6) -0.065(6) -0.039(6)
C31 0.154(6) 0.208(7) 0.218(7) -0.097(6) -0.078(6) -0.030(6)
C32 0.151(6) 0.191(7) 0.246(8) -0.129(6) -0.054(6) -0.024(6)
C224 0.212(7) 0.142(5) 0.154(6) -0.112(5) -0.026(5) -0.003(5)
C33 0.261(8) 0.203(7) 0.191(7) -0.133(6) -0.028(7) -0.032(6)
C34 0.228(7) 0.156(6) 0.164(6) -0.129(5) -0.042(5) -0.021(5)
C35 0.280(8) 0.176(6) 0.204(7) -0.135(6) -0.070(6) 0.001(6)
C36 0.167(6) 0.127(5) 0.141(5) -0.007(5) -0.067(5) -0.037(5)
C37 0.205(7) 0.160(7) 0.184(7) 0.013(6) -0.092(6) -0.018(6)
C38 0.199(7) 0.152(7) 0.192(7) 0.018(6) -0.074(7) -0.011(6)
C39 0.210(7) 0.166(7) 0.185(7) 0.012(6) -0.095(6) -0.021(6)
C40 0.199(8) 0.196(7) 0.174(7) -0.069(7) 0.091(7) 0.034(7)
C41 0.237(9) 0.216(8) 0.213(8) -0.068(7) 0.084(8) 0.019(8)
C42 0.223(8) 0.203(7) 0.170(7) -0.092(6) 0.080(7) 0.038(7)
C43 0.215(8) 0.177(7) 0.179(7) -0.080(6) 0.093(7) 0.017(7)
C44 0.355(12) 0.134(6) 0.169(7) -0.090(5) 0.049(8) -0.116(7)
C45 0.371(12) 0.161(7) 0.166(7) -0.082(6) 0.075(8) -0.108(8)
C46 0.370(13) 0.172(7) 0.205(8) -0.042(7) 0.062(9) -0.117(8)
C47 0.382(13) 0.163(7) 0.208(8) -0.074(6) 0.072(8) -0.105(8)
C48 0.072(4) 0.094(5) 0.062(4) -0.052(4) 0.006(3) -0.013(4)
C49 0.066(4) 0.081(5) 0.067(4) -0.047(4) -0.018(3) 0.000(3)
C50 0.084(5) 0.094(5) 0.065(4) -0.050(4) -0.018(3) 0.009(4)
C51 0.090(5) 0.092(5) 0.057(4) -0.044(4) -0.022(3) 0.000(4)
C52 0.086(5) 0.105(5) 0.057(4) -0.048(4) -0.007(3) -0.006(4)
C53 0.106(5) 0.091(5) 0.058(4) -0.039(4) -0.026(4) -0.005(4)
C54 0.116(6) 0.085(5) 0.063(4) -0.042(4) -0.024(4) -0.004(4)
C55 0.078(4) 0.101(5) 0.067(4) -0.048(4) -0.019(3) -0.012(4)
C56 0.083(4) 0.096(5) 0.058(4) -0.046(4) -0.015(3) -0.003(4)
C57 0.097(5) 0.081(5) 0.069(4) -0.049(4) -0.011(4) 0.002(4)
C58 0.109(5) 0.079(5) 0.067(4) -0.038(4) -0.031(4) 0.011(4)
C59 0.090(5) 0.096(5) 0.057(4) -0.044(4) -0.021(3) -0.004(4)
C60 0.123(6) 0.105(5) 0.048(4) -0.041(4) -0.027(4) 0.017(5)
C61 0.135(6) 0.102(5) 0.051(4) -0.038(4) -0.023(4) 0.001(5)
C62 0.181(8) 0.126(7) 0.057(4) -0.047(5) -0.048(5) 0.042(6)
C63 0.196(9) 0.120(7) 0.065(5) -0.042(5) -0.050(5) 0.045(6)
C64 0.170(8) 0.097(5) 0.049(4) -0.036(4) -0.042(4) 0.037(5)
C65 0.125(6) 0.094(5) 0.045(3) -0.035(3) -0.029(4) 0.010(4)
C66 0.119(6) 0.108(6) 0.064(4) -0.047(4) -0.033(4) 0.009(5)
C67 0.128(6) 0.097(5) 0.043(3) -0.048(4) -0.022(4) 0.018(4)
C68 0.183(8) 0.101(6) 0.056(4) -0.037(4) -0.048(5) 0.034(5)
C69 0.190(9) 0.125(7) 0.046(4) -0.040(4) -0.037(5) 0.041(6)
C70 0.313(14) 0.100(6) 0.066(5) -0.038(5) -0.068(7) 0.075(8)
C71 0.254(12) 0.123(7) 0.046(4) -0.015(4) -0.052(6) 0.075(7)
C72 0.089(5) 0.104(5) 0.074(4) -0.057(4) -0.021(4) -0.001(4)
C73 0.095(5) 0.106(5) 0.080(4) -0.065(4) -0.024(4) 0.017(4)
C74 0.094(5) 0.094(5) 0.084(5) -0.060(4) -0.011(4) 0.003(4)
C75 0.094(5) 0.085(5) 0.072(4) -0.049(4) -0.010(4) 0.002(4)
C76 0.089(5) 0.086(5) 0.060(4) -0.042(3) -0.024(3) 0.009(4)
C77 0.094(5) 0.088(5) 0.069(4) -0.050(4) -0.019(4) 0.006(4)
C78 0.101(5) 0.096(5) 0.069(4) -0.059(4) -0.017(4) 0.003(4)
C79 0.086(5) 0.102(5) 0.068(4) -0.060(4) -0.006(3) -0.002(4)
C80 0.083(5) 0.115(5) 0.067(4) -0.055(4) -0.027(4) 0.000(4)
C81 0.098(5) 0.087(5) 0.074(4) -0.051(4) -0.016(4) 0.000(4)
C82 0.086(5) 0.093(5) 0.085(5) -0.057(4) -0.008(4) -0.001(4)
C83 0.062(4) 0.094(5) 0.083(4) -0.053(4) -0.005(3) -0.002(3)
C84 0.096(5) 0.112(6) 0.095(5) -0.068(5) -0.012(4) -0.001(4)
C85 0.070(5) 0.159(8) 0.148(7) -0.110(6) -0.006(5) -0.010(5)
C86 0.064(4) 0.150(7) 0.125(6) -0.100(6) -0.016(4) 0.001(4)
C87 0.084(5) 0.099(5) 0.093(5) -0.063(4) -0.003(4) -0.011(4)
C88 0.079(5) 0.120(6) 0.083(4) -0.065(4) -0.025(4) 0.004(4)
C89 0.108(6) 0.092(5) 0.071(4) -0.051(4) -0.019(4) 0.013(4)
C90 0.086(5) 0.151(7) 0.104(6) -0.082(5) -0.017(4) -0.009(5)
C91 0.089(5) 0.126(6) 0.138(7) -0.086(6) -0.027(5) -0.004(5)
C92 0.096(6) 0.171(9) 0.157(8) -0.100(7) -0.014(6) -0.033(6)
C93 0.096(6) 0.179(9) 0.184(9) -0.132(8) -0.025(6) -0.001(6)
C94 0.108(5) 0.089(5) 0.061(4) -0.050(4) -0.002(4) -0.008(4)
C95 0.095(5) 0.124(6) 0.088(5) -0.076(5) 0.000(4) -0.025(5)
C96 0.112(6) 0.140(7) 0.094(5) -0.089(5) 0.000(5) -0.030(5)
C97 0.110(6) 0.117(6) 0.083(5) -0.072(5) -0.004(4) -0.023(5)
C98 0.103(6) 0.114(6) 0.084(5) -0.070(5) -0.015(4) -0.004(5)
C99 0.094(5) 0.098(5) 0.076(4) -0.056(4) -0.003(4) -0.027(4)
C100 0.087(5) 0.107(5) 0.086(5) -0.073(4) -0.011(4) -0.007(4)
C101 0.098(5) 0.113(6) 0.070(4) -0.057(4) -0.007(4) -0.023(4)
C102 0.097(5) 0.123(6) 0.082(5) -0.068(5) 0.002(4) -0.029(5)
C103 0.107(6) 0.106(6) 0.084(5) -0.063(5) 0.004(4) -0.034(4)
C104 0.126(7) 0.120(6) 0.105(6) -0.085(5) 0.000(5) -0.032(5)
C105 0.121(6) 0.124(7) 0.092(5) -0.078(5) 0.011(5) -0.041(5)
C106 0.125(7) 0.142(8) 0.112(6) -0.089(6) 0.016(5) -0.048(6)
C107 0.148(8) 0.130(7) 0.143(8) -0.098(7) 0.033(6) -0.054(6)
C108 0.115(6) 0.148(8) 0.107(6) -0.091(6) 0.012(5) -0.034(6)
C109 0.125(6) 0.114(6) 0.084(5) -0.065(5) 0.013(5) -0.044(5)
C110 0.134(7) 0.109(6) 0.081(5) -0.065(5) -0.003(5) -0.019(5)
C111 0.139(7) 0.097(6) 0.077(5) -0.060(4) 0.008(4) -0.046(5)
C112 0.134(7) 0.130(7) 0.110(6) -0.090(6) -0.008(5) -0.022(6)
C113 0.136(7) 0.139(8) 0.112(6) -0.079(6) 0.012(6) -0.051(6)
C114 0.210(11) 0.167(10) 0.154(9) -0.107(8) 0.029(8) -0.089(9)
C115 0.192(11) 0.150(9) 0.146(9) -0.082(8) 0.013(8) -0.071(8)
C116 0.124(6) 0.078(4) 0.057(4) -0.041(3) -0.037(4) 0.027(4)
C117 0.082(5) 0.097(5) 0.076(4) -0.055(4) -0.022(4) 0.023(4)
C118 0.066(4) 0.113(5) 0.080(4) -0.062(4) -0.029(4) 0.012(4)
C119 0.081(5) 0.081(4) 0.069(4) -0.039(4) -0.015(4) -0.004(4)
C120 0.092(5) 0.076(4) 0.066(4) -0.031(3) -0.027(4) 0.009(4)
C121 0.121(6) 0.102(5) 0.059(4) -0.047(4) -0.037(4) 0.008(4)
C122 0.089(5) 0.089(5) 0.072(4) -0.039(4) -0.029(4) -0.004(4)
C123 0.096(5) 0.084(5) 0.080(4) -0.048(4) -0.023(4) -0.003(4)
C124 0.068(4) 0.105(5) 0.066(4) -0.043(4) -0.017(3) 0.014(4)
C125 0.088(5) 0.101(5) 0.084(5) -0.052(4) -0.012(4) -0.003(4)
C126 0.091(5) 0.095(5) 0.080(5) -0.050(4) -0.019(4) 0.006(4)
C127 0.098(5) 0.115(6) 0.082(5) -0.063(4) -0.021(4) 0.005(4)
C128 0.114(6) 0.085(5) 0.066(4) -0.044(4) 0.004(4) -0.024(4)
C129 0.101(5) 0.093(5) 0.056(4) -0.042(4) -0.015(4) 0.002(4)
C130 0.121(6) 0.084(5) 0.058(4) -0.042(4) -0.011(4) -0.013(5)
C131 0.105(6) 0.140(7) 0.067(4) -0.053(5) -0.019(4) -0.017(5)
C132 0.103(6) 0.135(7) 0.069(4) -0.063(5) -0.009(4) -0.021(5)
C133 0.065(4) 0.138(7) 0.091(5) -0.072(5) -0.021(4) 0.000(4)
C134 0.088(5) 0.112(6) 0.073(4) -0.054(4) -0.017(4) 0.000(4)
C135 0.117(6) 0.087(5) 0.065(4) -0.041(4) -0.021(4) 0.004(4)
C136 0.105(5) 0.096(5) 0.071(4) -0.050(4) -0.002(4) -0.010(4)
C137 0.101(5) 0.097(5) 0.072(4) -0.043(4) -0.015(4) -0.015(4)
C138 0.110(5) 0.086(5) 0.067(4) -0.042(4) -0.024(4) 0.017(4)
C139 0.102(5) 0.111(6) 0.073(4) -0.056(4) -0.026(4) 0.011(4)
C140 0.096(5) 0.092(5) 0.072(4) -0.044(4) -0.022(4) 0.004(4)
C141 0.117(6) 0.100(5) 0.056(4) -0.039(4) -0.015(4) 0.001(4)
C142 0.102(5) 0.081(5) 0.068(4) -0.029(4) -0.005(4) -0.007(4)
C143 0.123(6) 0.086(5) 0.058(4) -0.032(4) -0.024(4) -0.009(4)
C144 0.094(5) 0.097(5) 0.070(4) -0.044(4) -0.010(4) -0.004(4)
C145 0.112(6) 0.089(5) 0.060(4) -0.026(4) -0.015(4) -0.006(4)
C146 0.104(6) 0.087(5) 0.063(4) -0.036(4) -0.020(4) 0.005(4)
C147 0.099(6) 0.122(7) 0.092(6) -0.070(5) -0.011(5) -0.007(5)
C148 0.136(7) 0.074(5) 0.075(5) -0.038(4) -0.026(5) 0.001(5)
C149 0.164(8) 0.096(6) 0.062(5) -0.031(4) -0.034(5) 0.011(6)
C150 0.157(8) 0.099(6) 0.056(4) -0.019(4) -0.035(5) 0.018(6)
C151 0.126(7) 0.102(6) 0.075(5) -0.043(4) -0.028(5) 0.002(5)
C152 0.114(6) 0.082(5) 0.070(4) -0.041(4) -0.039(4) 0.006(4)
C153 0.120(6) 0.084(5) 0.069(5) -0.031(4) -0.031(4) 0.004(4)
C154 0.123(6) 0.089(5) 0.074(5) -0.048(4) -0.044(4) 0.004(5)
C155 0.094(5) 0.105(5) 0.079(4) -0.058(4) -0.027(4) 0.007(4)
C156 0.116(6) 0.084(5) 0.069(4) -0.038(4) -0.031(4) 0.006(4)
C157 0.121(6) 0.100(6) 0.058(4) -0.040(4) -0.024(4) -0.001(5)
C158 0.096(5) 0.088(5) 0.068(4) -0.047(4) -0.025(4) 0.012(4)
C159 0.092(5) 0.094(5) 0.065(4) -0.043(4) -0.027(4) 0.015(4)
C160 0.091(5) 0.089(5) 0.069(4) -0.049(4) -0.007(4) -0.008(4)
C161 0.087(5) 0.119(6) 0.086(5) -0.069(5) -0.024(4) 0.006(4)
C162 0.126(6) 0.092(5) 0.054(4) -0.045(4) -0.028(4) 0.012(4)
C163 0.145(7) 0.088(5) 0.061(4) -0.031(4) -0.032(4) 0.015(5)
C164 0.098(5) 0.083(5) 0.046(4) -0.028(4) -0.016(3) 0.006(4)
C165 0.093(5) 0.093(5) 0.056(4) -0.042(4) -0.016(3) 0.005(4)
C166 0.095(5) 0.084(5) 0.052(4) -0.038(4) -0.006(3) -0.006(4)
C167 0.113(6) 0.101(6) 0.072(5) -0.042(4) -0.010(4) 0.000(5)
C168 0.104(6) 0.115(6) 0.079(5) -0.045(5) -0.017(4) -0.011(5)
C169 0.105(6) 0.095(5) 0.054(4) -0.026(4) -0.010(4) -0.007(4)
C170 0.127(6) 0.106(6) 0.056(4) -0.045(4) -0.020(4) 0.006(5)
C171 0.112(6) 0.112(6) 0.062(4) -0.053(4) -0.021(4) 0.008(4)
C172 0.097(5) 0.118(6) 0.068(4) -0.058(4) -0.021(4) 0.007(4)
C173 0.105(6) 0.122(6) 0.064(4) -0.058(4) -0.012(4) 0.008(5)
C174 0.140(7) 0.096(5) 0.057(4) -0.035(4) -0.016(4) 0.003(5)
C175 0.108(6) 0.119(6) 0.066(4) -0.047(4) -0.016(4) -0.006(5)
C176 0.111(6) 0.116(6) 0.082(5) -0.061(5) -0.016(4) -0.006(5)
C177 0.104(6) 0.127(7) 0.080(5) -0.062(5) -0.015(4) 0.001(5)
C178 0.114(6) 0.124(7) 0.084(5) -0.073(5) -0.033(4) 0.010(5)
C179 0.103(6) 0.128(7) 0.091(6) -0.066(5) -0.030(5) 0.002(5)
C180 0.104(6) 0.130(7) 0.094(6) -0.075(5) -0.016(5) 0.000(5)
C181 0.135(7) 0.122(6) 0.059(4) -0.057(4) -0.014(4) 0.006(5)
C182 0.093(6) 0.107(6) 0.091(6) -0.067(5) -0.010(4) -0.003(5)
C183 0.107(6) 0.111(7) 0.088(6) -0.062(5) -0.010(5) 0.004(5)
C184 0.110(7) 0.099(6) 0.092(6) -0.067(5) -0.022(5) 0.015(5)
C185 0.112(6) 0.098(6) 0.088(5) -0.055(5) -0.027(5) 0.006(5)
C186 0.134(8) 0.100(7) 0.121(7) -0.064(6) -0.026(6) -0.016(5)
C187 0.096(6) 0.109(6) 0.121(7) -0.085(6) -0.034(5) 0.032(5)
C188 0.101(6) 0.122(6) 0.094(5) -0.078(5) -0.022(4) 0.011(5)
C189 0.106(6) 0.115(6) 0.100(6) -0.072(5) -0.030(5) 0.008(5)
C190 0.120(6) 0.096(5) 0.091(5) -0.068(5) -0.005(5) -0.012(5)
C191 0.110(6) 0.138(7) 0.098(5) -0.082(5) -0.012(5) -0.016(5)
C192 0.108(6) 0.113(6) 0.076(5) -0.069(5) -0.012(4) 0.015(5)
C193 0.140(7) 0.131(7) 0.064(4) -0.061(5) -0.027(4) 0.000(5)
C194 0.099(5) 0.089(5) 0.090(5) -0.062(4) -0.020(4) 0.010(4)
C195 0.122(6) 0.095(5) 0.067(4) -0.053(4) -0.025(4) 0.009(4)
C196 0.115(6) 0.092(5) 0.075(4) -0.054(4) -0.028(4) 0.023(4)
C197 0.109(6) 0.092(5) 0.094(5) -0.058(4) -0.017(4) 0.017(4)
C198 0.130(7) 0.111(6) 0.090(5) -0.068(5) -0.040(5) 0.014(5)
C199 0.114(6) 0.111(6) 0.115(6) -0.088(5) -0.025(5) 0.011(5)
C200 0.101(5) 0.072(4) 0.061(4) -0.036(4) -0.014(4) -0.002(4)
C201 0.103(5) 0.086(5) 0.054(4) -0.036(4) -0.021(4) 0.016(4)
C202 0.110(6) 0.067(4) 0.067(4) -0.035(4) -0.005(4) 0.005(4)
C203 0.111(6) 0.074(5) 0.080(5) -0.027(4) -0.019(4) 0.010(4)
C204 0.121(6) 0.068(5) 0.090(5) -0.016(4) -0.036(5) 0.006(4)
C205 0.106(6) 0.081(5) 0.084(5) -0.033(4) -0.015(4) -0.007(4)
C206 0.110(5) 0.068(4) 0.064(4) -0.033(4) -0.012(4) 0.006(4)
C207 0.088(5) 0.076(5) 0.082(5) -0.029(4) -0.006(4) -0.001(4)
C208 0.083(5) 0.071(4) 0.081(4) -0.033(4) -0.013(4) -0.007(4)
C209 0.093(5) 0.078(5) 0.078(4) -0.042(4) -0.003(4) -0.011(4)
C210 0.118(6) 0.082(5) 0.060(4) -0.032(4) -0.002(4) -0.009(4)
C211 0.103(5) 0.056(4) 0.074(4) -0.026(4) -0.014(4) -0.002(4)
C212 0.138(7) 0.076(5) 0.073(5) -0.027(4) -0.017(4) -0.001(5)
C213 0.096(5) 0.095(5) 0.092(5) -0.056(5) -0.016(4) -0.004(4)
C214 0.127(6) 0.069(4) 0.057(4) -0.021(4) -0.012(4) -0.001(4)
C215 0.115(6) 0.109(6) 0.084(5) -0.046(5) -0.009(4) 0.015(5)
C216 0.142(8) 0.100(6) 0.097(6) -0.033(5) 0.009(5) -0.015(5)
C217 0.140(7) 0.119(6) 0.059(4) -0.035(4) 0.005(4) 0.025(5)
C218 0.103(6) 0.096(6) 0.075(5) -0.056(4) 0.003(4) -0.020(5)
C219 0.132(6) 0.081(5) 0.053(4) -0.032(4) -0.003(4) -0.022(5)
C220 0.119(6) 0.086(6) 0.062(4) -0.034(4) 0.000(4) -0.027(5)
C221 0.134(7) 0.106(7) 0.076(5) -0.037(5) 0.003(5) -0.028(6)
C222 0.163(8) 0.076(5) 0.081(5) -0.027(4) 0.016(5) -0.053(6)
C223 0.140(7) 0.081(6) 0.092(6) -0.043(5) 0.015(5) -0.043(5)
C1A 0.217(5) 0.229(5) 0.173(5) -0.052(5) 0.020(5) -0.051(5)
C2A 0.205(5) 0.228(5) 0.183(5) -0.063(5) 0.011(5) -0.049(5)
C3A 0.214(5) 0.205(5) 0.174(5) -0.080(4) 0.002(5) -0.035(5)
C4A 0.221(5) 0.205(5) 0.175(5) -0.092(4) -0.002(5) -0.050(5)
C5A 0.217(5) 0.218(5) 0.149(5) -0.081(4) -0.008(5) -0.052(5)
C6A 0.213(5) 0.225(5) 0.175(5) -0.048(5) 0.008(5) -0.065(5)
C7A 0.227(5) 0.224(5) 0.179(5) -0.037(5) -0.006(5) -0.063(5)
C8A 0.227(5) 0.216(5) 0.189(5) -0.031(5) -0.003(5) -0.061(5)
C9A 0.222(5) 0.219(5) 0.200(5) -0.041(5) -0.005(5) -0.067(5)
C10A 0.216(5) 0.227(5) 0.196(5) -0.049(5) 0.009(5) -0.068(5)
C11A 0.195(5) 0.239(5) 0.191(5) -0.058(5) -0.010(5) -0.053(5)
C12A 0.193(5) 0.219(5) 0.185(5) -0.047(5) -0.012(5) -0.077(5)
C13A 0.202(5) 0.223(5) 0.202(5) -0.061(5) -0.026(5) -0.080(5)
C14A 0.191(5) 0.231(5) 0.189(5) -0.057(5) -0.037(5) -0.069(5)
C15A 0.196(5) 0.229(5) 0.204(5) -0.039(5) -0.015(5) -0.060(5)
C16A 0.217(5) 0.212(5) 0.191(5) -0.056(5) -0.006(5) -0.037(5)
C17A 0.211(5) 0.221(5) 0.197(5) -0.042(5) -0.018(5) -0.044(5)
C18A 0.212(5) 0.224(5) 0.184(5) -0.043(5) -0.030(5) -0.051(5)
C19A 0.220(5) 0.215(5) 0.192(5) -0.041(5) -0.011(5) -0.057(5)
C20A 0.214(5) 0.205(5) 0.189(5) -0.054(5) -0.019(5) -0.058(5)
C21A 0.208(5) 0.195(5) 0.166(5) -0.094(4) -0.009(5) -0.073(4)
C22A 0.219(5) 0.202(5) 0.189(5) -0.065(5) -0.027(5) -0.067(5)
C23A 0.209(5) 0.201(5) 0.177(5) -0.056(4) -0.015(5) -0.080(5)
C24A 0.193(5) 0.215(5) 0.182(5) -0.077(4) -0.032(4) -0.091(4)
C25A 0.214(5) 0.206(5) 0.157(4) -0.086(4) -0.045(4) -0.076(4)
C26A 0.223(5) 0.231(5) 0.155(5) -0.060(4) -0.028(5) -0.064(5)
C27A 0.215(5) 0.225(5) 0.165(5) -0.075(4) -0.042(4) -0.074(5)
C28A 0.207(5) 0.225(5) 0.176(5) -0.061(5) -0.046(4) -0.069(5)
C29A 0.225(5) 0.227(5) 0.181(5) -0.041(5) -0.024(5) -0.052(5)
C30A 0.223(5) 0.222(5) 0.166(5) -0.053(5) -0.012(5) -0.053(5)
C31A 0.219(5) 0.198(5) 0.165(5) -0.107(4) 0.007(4) -0.051(5)
C32A 0.211(5) 0.216(5) 0.144(5) -0.083(4) -0.007(4) -0.055(5)
C33A 0.209(5) 0.223(5) 0.161(5) -0.052(5) 0.022(5) -0.050(5)
C34A 0.198(5) 0.229(5) 0.179(5) -0.067(5) 0.025(5) -0.037(5)
C35A 0.204(5) 0.195(5) 0.172(5) -0.079(4) 0.011(5) -0.039(5)
C36A 0.208(5) 0.203(5) 0.179(5) -0.094(4) -0.010(5) -0.076(4)
C37A 0.213(5) 0.195(5) 0.188(5) -0.065(4) -0.024(5) -0.068(5)
C38A 0.219(5) 0.210(5) 0.186(5) -0.060(5) -0.012(5) -0.085(5)
C39A 0.199(5) 0.217(5) 0.196(5) -0.071(5) -0.030(5) -0.074(5)
C40A 0.210(5) 0.203(5) 0.180(5) -0.075(4) -0.042(4) -0.083(4)
C41A 0.220(5) 0.232(5) 0.160(5) -0.069(4) -0.024(5) -0.055(5)
C42A 0.203(5) 0.224(5) 0.159(5) -0.071(4) -0.043(4) -0.075(5)
C43A 0.204(5) 0.229(5) 0.184(5) -0.058(5) -0.049(4) -0.078(5)
C44A 0.217(5) 0.231(5) 0.185(5) -0.035(5) -0.029(5) -0.055(5)
C45A 0.219(5) 0.225(5) 0.168(5) -0.040(5) -0.018(5) -0.056(5)
C46A 0.207(5) 0.226(5) 0.171(5) -0.045(5) 0.010(5) -0.066(5)
C47A 0.220(5) 0.222(5) 0.173(5) -0.031(5) -0.006(5) -0.062(5)
C48A 0.215(5) 0.215(5) 0.175(5) -0.034(5) -0.010(5) -0.068(5)
C49A 0.213(5) 0.214(5) 0.184(5) -0.041(5) -0.007(5) -0.076(5)
C50A 0.211(5) 0.218(5) 0.181(5) -0.047(5) 0.008(5) -0.071(5)
C51A 0.195(5) 0.229(5) 0.185(5) -0.063(5) 0.000(5) -0.059(5)
C52A 0.185(5) 0.218(5) 0.176(5) -0.050(5) -0.010(5) -0.076(5)
C53A 0.198(5) 0.217(5) 0.189(5) -0.064(5) -0.021(5) -0.079(5)
C54A 0.193(5) 0.223(5) 0.177(5) -0.053(5) -0.033(5) -0.068(5)
C55A 0.195(5) 0.222(5) 0.186(5) -0.042(5) -0.014(5) -0.055(5)
C56A 0.208(5) 0.207(5) 0.185(5) -0.060(5) -0.002(5) -0.038(5)
C57A 0.205(5) 0.215(5) 0.186(5) -0.048(5) -0.006(5) -0.045(5)
C58A 0.221(5) 0.217(5) 0.182(5) -0.045(5) -0.027(5) -0.054(5)
C59A 0.226(5) 0.215(5) 0.192(5) -0.028(5) -0.005(5) -0.052(5)
C60A 0.223(5) 0.194(5) 0.187(5) -0.059(5) -0.008(5) -0.055(5)
C1B 0.203(5) 0.209(5) 0.170(5) -0.098(4) -0.021(5) -0.026(5)
C2B 0.192(5) 0.221(5) 0.173(5) -0.068(5) -0.026(5) -0.011(5)
C3B 0.178(5) 0.239(5) 0.161(5) -0.080(4) 0.004(4) -0.017(5)
C4B 0.187(5) 0.232(5) 0.139(4) -0.097(4) 0.008(4) -0.016(5)
C5B 0.193(5) 0.214(5) 0.140(4) -0.117(4) -0.024(4) -0.028(4)
C6B 0.205(5) 0.218(5) 0.176(5) -0.070(5) -0.020(5) -0.040(5)
C7B 0.193(5) 0.217(5) 0.178(5) -0.068(4) -0.034(5) -0.048(5)
C8B 0.200(5) 0.231(5) 0.181(5) -0.055(5) -0.028(5) -0.050(5)
C9B 0.203(5) 0.230(5) 0.182(5) -0.045(5) -0.019(5) -0.044(5)
C10B 0.210(5) 0.224(5) 0.184(5) -0.052(5) -0.031(5) -0.034(5)
C11B 0.199(5) 0.230(5) 0.174(5) -0.058(5) -0.027(5) -0.011(5)
C12B 0.200(5) 0.227(5) 0.184(5) -0.040(5) -0.029(5) -0.028(5)
C13B 0.199(5) 0.235(5) 0.167(5) -0.033(5) -0.029(5) -0.028(5)
C14B 0.195(5) 0.241(5) 0.170(5) -0.050(5) -0.057(4) -0.021(5)
C15B 0.178(5) 0.233(5) 0.168(5) -0.054(5) -0.037(4) -0.018(5)
C16B 0.175(5) 0.244(5) 0.181(5) -0.065(5) -0.012(5) -0.028(5)
C17B 0.174(5) 0.233(5) 0.176(5) -0.066(5) -0.033(5) -0.030(5)
C18B 0.181(5) 0.250(5) 0.180(5) -0.067(5) -0.038(4) -0.051(5)
C19B 0.183(5) 0.241(5) 0.184(5) -0.044(5) -0.019(5) -0.057(5)
C20B 0.183(5) 0.244(5) 0.178(5) -0.047(5) -0.012(5) -0.050(5)
C21B 0.193(5) 0.238(5) 0.145(5) -0.059(4) 0.005(5) -0.032(5)
C22B 0.194(5) 0.254(5) 0.164(5) -0.042(5) -0.001(5) -0.042(5)
C23B 0.210(5) 0.240(5) 0.174(5) -0.033(5) -0.003(5) -0.049(5)
C24B 0.208(5) 0.241(5) 0.154(5) -0.036(5) -0.029(5) -0.036(5)
C25B 0.200(5) 0.250(5) 0.143(5) -0.048(5) -0.020(5) -0.036(5)
C26B 0.193(5) 0.224(5) 0.135(4) -0.105(4) -0.045(4) -0.039(4)
C27B 0.201(5) 0.239(5) 0.131(4) -0.078(4) -0.045(4) -0.047(5)
C28B 0.191(5) 0.242(5) 0.152(5) -0.055(5) -0.054(4) -0.030(5)
C29B 0.170(5) 0.232(5) 0.159(5) -0.077(4) -0.051(4) -0.059(4)
C30B 0.193(5) 0.226(5) 0.158(5) -0.092(4) -0.039(4) -0.053(4)
C31B 0.195(5) 0.205(5) 0.141(4) -0.127(4) -0.023(4) -0.023(4)
C32B 0.198(5) 0.198(5) 0.164(5) -0.093(4) -0.019(4) -0.028(5)
C33B 0.189(5) 0.209(5) 0.168(5) -0.075(4) -0.025(5) -0.004(5)
C34B 0.171(5) 0.226(5) 0.158(5) -0.076(4) -0.006(4) -0.015(5)
C35B 0.186(5) 0.219(5) 0.140(4) -0.097(4) 0.006(4) -0.023(5)
C36B 0.198(5) 0.221(5) 0.141(4) -0.109(4) -0.048(4) -0.037(4)
C37B 0.183(5) 0.216(5) 0.156(4) -0.092(4) -0.048(4) -0.061(4)
C38B 0.176(5) 0.237(5) 0.164(5) -0.079(4) -0.053(4) -0.061(4)
C39B 0.190(5) 0.239(5) 0.159(5) -0.064(4) -0.062(4) -0.029(5)
C40B 0.194(5) 0.233(5) 0.131(4) -0.080(4) -0.046(4) -0.044(5)
C41B 0.203(5) 0.210(5) 0.178(5) -0.071(4) -0.018(5) -0.041(5)
C42B 0.193(5) 0.216(5) 0.184(5) -0.075(4) -0.037(5) -0.058(5)
C43B 0.193(5) 0.233(5) 0.187(5) -0.052(5) -0.029(5) -0.061(5)
C44B 0.205(5) 0.233(5) 0.174(5) -0.042(5) -0.012(5) -0.050(5)
C45B 0.209(5) 0.225(5) 0.177(5) -0.047(5) -0.030(5) -0.036(5)
C46B 0.192(5) 0.225(5) 0.170(5) -0.048(5) -0.028(5) -0.007(5)
C47B 0.195(5) 0.228(5) 0.177(5) -0.035(5) -0.028(5) -0.032(5)
C48B 0.192(5) 0.234(5) 0.163(5) -0.035(5) -0.028(5) -0.036(5)
C49B 0.194(5) 0.242(5) 0.159(5) -0.047(5) -0.057(4) -0.031(5)
C50B 0.178(5) 0.225(5) 0.163(5) -0.051(5) -0.039(4) -0.024(5)
C51B 0.172(5) 0.223(5) 0.167(5) -0.066(5) -0.018(4) -0.027(5)
C52B 0.165(5) 0.236(5) 0.166(5) -0.067(5) -0.033(4) -0.030(5)
C53B 0.174(5) 0.231(5) 0.163(5) -0.067(4) -0.042(4) -0.053(4)
C54B 0.181(5) 0.230(5) 0.176(5) -0.060(5) -0.022(5) -0.052(5)
C55B 0.186(5) 0.239(5) 0.179(5) -0.054(5) -0.016(5) -0.040(5)
C56B 0.192(5) 0.229(5) 0.146(5) -0.064(4) -0.005(4) -0.024(5)
C57B 0.195(5) 0.244(5) 0.162(5) -0.054(5) -0.011(5) -0.035(5)
C58B 0.206(5) 0.231(5) 0.172(5) -0.040(5) -0.014(5) -0.039(5)
C59B 0.206(5) 0.234(5) 0.160(5) -0.039(5) -0.033(5) -0.028(5)
C60B 0.199(5) 0.240(5) 0.144(4) -0.060(4) -0.024(5) -0.032(5)
C1C 0.356(6) 0.284(6) 0.269(6) -0.092(5) -0.033(6) -0.020(6)
C2C 0.354(6) 0.288(6) 0.269(6) -0.095(5) -0.032(6) -0.001(6)
C3C 0.357(6) 0.291(6) 0.260(6) -0.092(5) -0.025(6) -0.009(6)
C4C 0.356(6) 0.290(6) 0.259(6) -0.094(5) -0.037(5) -0.012(6)
C5C 0.354(6) 0.290(6) 0.268(6) -0.092(5) -0.046(5) -0.021(6)
C6C 0.358(6) 0.289(6) 0.272(6) -0.079(5) -0.028(6) -0.013(6)
C7C 0.355(6) 0.285(6) 0.266(6) -0.069(5) -0.041(6) -0.014(6)
C8C 0.353(6) 0.292(6) 0.267(6) -0.067(5) -0.033(6) -0.010(6)
C9C 0.362(6) 0.296(6) 0.273(6) -0.076(5) -0.024(5) -0.016(5)
C10C 0.358(6) 0.299(6) 0.276(6) -0.077(5) -0.034(6) -0.018(5)
C11C 0.349(6) 0.289(6) 0.264(6) -0.082(5) -0.044(6) -0.002(6)
C12C 0.349(6) 0.283(6) 0.263(6) -0.081(5) -0.039(6) -0.007(6)
C13C 0.353(6) 0.297(6) 0.270(6) -0.061(5) -0.035(6) 0.000(6)
C14C 0.353(6) 0.296(6) 0.277(6) -0.074(5) -0.038(6) -0.008(6)
C15C 0.348(6) 0.295(6) 0.269(6) -0.075(5) -0.036(6) -0.003(6)
C16C 0.355(6) 0.299(6) 0.268(6) -0.087(5) -0.029(6) -0.010(6)
C17C 0.351(6) 0.301(6) 0.274(6) -0.079(6) -0.035(6) -0.005(6)
C18C 0.356(6) 0.300(6) 0.277(6) -0.081(5) -0.033(6) -0.010(6)
C19C 0.358(6) 0.300(6) 0.274(6) -0.074(5) -0.031(6) -0.012(6)
C20C 0.355(6) 0.299(6) 0.272(6) -0.077(5) -0.027(6) -0.008(6)
C21C 0.364(6) 0.300(6) 0.264(6) -0.085(5) -0.038(6) -0.012(6)
C22C 0.361(6) 0.304(6) 0.273(6) -0.077(5) -0.034(6) -0.012(6)
C23C 0.360(6) 0.302(6) 0.275(6) -0.081(5) -0.030(6) -0.011(6)
C24C 0.362(6) 0.306(6) 0.276(6) -0.078(5) -0.029(6) -0.004(6)
C25C 0.355(6) 0.299(6) 0.264(6) -0.082(5) -0.038(6) -0.019(6)
C26C 0.357(6) 0.290(6) 0.267(6) -0.098(5) -0.038(6) -0.014(6)
C27C 0.356(6) 0.304(6) 0.271(6) -0.084(5) -0.043(6) -0.020(6)
C28C 0.355(6) 0.303(6) 0.283(6) -0.084(5) -0.039(6) -0.013(6)
C29C 0.354(6) 0.302(6) 0.272(6) -0.082(5) -0.034(6) -0.019(6)
C30C 0.357(6) 0.295(6) 0.276(6) -0.065(5) -0.032(6) -0.009(6)
C31C 0.362(6) 0.294(6) 0.270(6) -0.089(5) -0.024(6) 0.002(6)
C32C 0.358(6) 0.299(6) 0.265(6) -0.092(5) -0.019(6) 0.000(6)
C33C 0.359(6) 0.299(6) 0.260(6) -0.084(5) -0.028(6) -0.004(6)
C34C 0.358(6) 0.296(6) 0.278(6) -0.091(5) -0.040(6) -0.013(6)
C35C 0.356(6) 0.289(6) 0.267(6) -0.091(5) -0.041(6) -0.017(6)
C36C 0.354(6) 0.300(6) 0.278(6) -0.085(5) -0.032(6) 0.001(6)
C37C 0.353(6) 0.302(6) 0.277(6) -0.077(5) -0.024(6) -0.003(6)
C38C 0.355(6) 0.302(6) 0.280(6) -0.080(5) -0.035(6) -0.008(6)
C39C 0.358(6) 0.302(6) 0.274(6) -0.076(5) -0.034(6) -0.005(6)
C40C 0.355(6) 0.300(6) 0.275(6) -0.077(5) -0.029(6) -0.008(6)
C41C 0.356(6) 0.296(6) 0.269(6) -0.084(5) -0.020(6) -0.006(6)
C42C 0.354(6) 0.304(6) 0.277(6) -0.073(6) -0.024(6) -0.001(6)
C43C 0.355(6) 0.306(6) 0.276(6) -0.073(5) -0.029(6) -0.009(6)
C44C 0.357(6) 0.300(6) 0.277(6) -0.067(5) -0.023(6) -0.010(6)
C45C 0.357(6) 0.303(6) 0.269(6) -0.071(5) -0.019(6) -0.004(6)
C46C 0.362(6) 0.299(6) 0.260(6) -0.083(5) -0.033(6) -0.004(6)
C47C 0.357(6) 0.298(6) 0.262(6) -0.071(5) -0.033(6) -0.011(6)
C48C 0.355(6) 0.294(6) 0.262(6) -0.070(5) -0.030(6) -0.011(6)
C49C 0.361(6) 0.293(6) 0.261(6) -0.075(5) -0.039(6) 0.000(6)
C50C 0.357(6) 0.298(6) 0.261(6) -0.079(5) -0.044(6) -0.010(6)
C51C 0.359(6) 0.303(6) 0.275(6) -0.092(5) -0.034(6) -0.010(6)
C52C 0.353(6) 0.298(6) 0.266(6) -0.080(5) -0.046(6) -0.016(6)
C53C 0.352(6) 0.297(6) 0.277(6) -0.081(5) -0.043(6) -0.009(6)
C54C 0.351(6) 0.303(6) 0.276(6) -0.080(5) -0.035(6) -0.017(6)
C55C 0.361(6) 0.295(6) 0.278(6) -0.075(6) -0.034(6) -0.023(6)
C56C 0.357(6) 0.296(6) 0.276(6) -0.085(5) -0.026(6) -0.015(6)
C57C 0.363(6) 0.299(6) 0.282(6) -0.074(5) -0.027(6) -0.011(6)
C58C 0.361(6) 0.301(6) 0.277(6) -0.079(5) -0.030(6) -0.010(6)
C59C 0.359(6) 0.302(6) 0.281(6) -0.077(5) -0.028(6) -0.014(6)
C60C 0.354(6) 0.295(6) 0.279(6) -0.080(5) -0.040(6) -0.018(6)
C1D 0.326(9) 0.193(8) 0.075(5) -0.046(5) -0.081(6) 0.080(8)
C2D 0.350(10) 0.238(9) 0.131(7) -0.030(7) -0.080(8) 0.056(9)
C3D 0.384(11) 0.263(10) 0.172(8) -0.040(8) -0.094(9) 0.061(10)
C4D 0.454(13) 0.281(12) 0.234(11) -0.048(10) -0.074(11) 0.045(12)
C5D 0.460(13) 0.321(13) 0.229(11) -0.036(10) -0.058(11) 0.068(12)
C6D 0.54(2) 0.315(19) 0.238(17) -0.057(15) -0.084(18) -0.007(19)
C7D 0.307(9) 0.196(8) 0.083(5) -0.030(6) -0.078(6) 0.087(8)
C8D 0.298(9) 0.211(9) 0.096(5) -0.021(6) -0.070(7) 0.093(8)
C9D 0.304(11) 0.206(10) 0.130(7) -0.025(7) -0.044(8) 0.103(9)
C10D 0.326(12) 0.257(13) 0.126(8) 0.004(9) -0.055(9) 0.068(11)
C11D 0.238(12) 0.314(14) 0.140(9) 0.038(10) -0.034(9) 0.037(11)
C1E 0.155(6) 0.212(7) 0.179(6) -0.112(6) -0.012(6) -0.057(6)
C2E 0.155(7) 0.205(8) 0.188(7) -0.096(7) 0.008(6) -0.062(6)
C3E 0.202(8) 0.223(8) 0.236(8) -0.044(8) 0.028(8) -0.074(7)
C4E 0.221(9) 0.238(9) 0.193(8) -0.091(7) 0.022(8) -0.071(7)
C5E 0.250(11) 0.253(11) 0.251(11) -0.068(10) -0.002(10) -0.066(10)
C6E 0.222(14) 0.258(15) 0.277(16) -0.043(13) -0.002(13) -0.026(12)
C7E 0.163(7) 0.234(8) 0.194(8) -0.093(7) 0.013(7) -0.046(7)
C8E 0.188(8) 0.257(9) 0.250(9) -0.070(8) 0.018(8) -0.048(8)
C9E 0.189(8) 0.290(9) 0.282(9) -0.049(8) 0.015(8) -0.059(8)
C10E 0.215(10) 0.297(11) 0.313(11) -0.034(10) 0.050(10) -0.038(10)
C11E 0.182(13) 0.300(17) 0.39(2) 0.012(16) -0.001(14) 0.058(12)
C1F 0.396(11) 0.210(8) 0.261(9) -0.115(8) 0.056(8) -0.115(8)
C2F 0.388(12) 0.229(9) 0.270(10) -0.087(9) 0.064(9) -0.122(9)
C3F 0.336(11) 0.198(8) 0.258(10) -0.098(8) 0.051(9) -0.142(9)
C4F 0.360(12) 0.234(9) 0.277(11) -0.105(9) 0.015(10) -0.142(9)
C5F 0.329(14) 0.240(10) 0.292(13) -0.112(10) 0.009(12) -0.135(11)
C6F 0.301(18) 0.250(15) 0.401(19) -0.056(14) -0.071(16) -0.153(14)
C7F 0.449(12) 0.230(9) 0.297(11) -0.053(9) 0.072(10) -0.096(10)
C8F 0.464(12) 0.241(9) 0.302(11) -0.096(9) 0.083(10) -0.102(10)
C9F 0.516(13) 0.297(10) 0.332(13) -0.072(11) 0.049(12) -0.095(11)
C10F 0.545(16) 0.322(14) 0.307(15) -0.089(13) 0.063(14) -0.091(14)
C11F 0.60(2) 0.37(2) 0.39(2) -0.072(18) 0.04(2) -0.09(2)

loop_
_atom_type_symbol
_atom_type_description
_atom_type_scat_dispersion_real
_atom_type_scat_dispersion_imag
_atom_type_scat_source
C C 0.0181 0.0091 'International Tables Vol C Tables 4.2.6.8 and 6.1.1.4'
H H 0.0000 0.0000 'International Tables Vol C Tables 4.2.6.8 and 6.1.1.4'
N N 0.0311 0.0180 'International Tables Vol C Tables 4.2.6.8 and 6.1.1.4'
O O 0.0492 0.0322 'International Tables Vol C Tables 4.2.6.8 and 6.1.1.4'

loop_
_geom_angle_atom_site_label_1
_geom_angle_atom_site_label_2
_geom_angle_atom_site_label_3
_geom_angle
_geom_angle_site_symmetry_1
_geom_angle_site_symmetry_3
_geom_angle_publ_flag
C71 N1 C70 122.7(5) . . ?
C71 N1 C1D 120.8(6) . . ?
C70 N1 C1D 115.6(6) . . ?
C92 N2 C93 120.7(5) . . ?
C92 N2 C1E 118.6(6) . . ?
C93 N2 C1E 120.6(5) . . ?
C114 N3 C115 122.7(8) . . ?
C114 N3 C1F 119.6(8) . . ?
C115 N3 C1F 117.6(9) . . ?
C2 C1 C4 110.2(8) . . ?
C2 C1 C3 108.9(10) . . ?
C4 C1 C3 106.1(9) . . ?
C2 C1 C126 117.0(7) . . ?
C4 C1 C126 109.8(8) . . ?
C3 C1 C126 104.1(5) . . ?
C1 C2 H2A 109.5 . . ?
C1 C2 H2B 109.5 . . ?
H2A C2 H2B 109.5 . . ?
C1 C2 H2C 109.5 . . ?
H2A C2 H2C 109.5 . . ?
H2B C2 H2C 109.5 . . ?
C1 C3 H3A 109.5 . . ?
C1 C3 H3B 109.5 . . ?
H3A C3 H3B 109.5 . . ?
C1 C3 H3C 109.5 . . ?
H3A C3 H3C 109.5 . . ?
H3B C3 H3C 109.5 . . ?
C1 C4 H4A 109.5 . . ?
C1 C4 H4B 109.5 . . ?
H4A C4 H4B 109.5 . . ?
C1 C4 H4C 109.5 . . ?
H4A C4 H4C 109.5 . . ?
H4B C4 H4C 109.5 . . ?
C6 C5 C8 119.5(10) . . ?
C6 C5 C132 110.2(6) . . ?
C8 C5 C132 111.2(6) . . ?
C6 C5 C7 104.5(8) . . ?
C8 C5 C7 102.9(7) . . ?
C132 C5 C7 107.4(8) . . ?
C5 C6 H6A 109.5 . . ?
C5 C6 H6B 109.5 . . ?
H6A C6 H6B 109.5 . . ?
C5 C6 H6C 109.5 . . ?
H6A C6 H6C 109.5 . . ?
H6B C6 H6C 109.5 . . ?
C5 C7 H7A 109.5 . . ?
C5 C7 H7B 109.5 . . ?
H7A C7 H7B 109.5 . . ?
C5 C7 H7C 109.5 . . ?
H7A C7 H7C 109.5 . . ?
H7B C7 H7C 109.5 . . ?
C5 C8 H8A 109.5 . . ?
C5 C8 H8B 109.5 . . ?
H8A C8 H8B 109.5 . . ?
C5 C8 H8C 109.5 . . ?
H8A C8 H8C 109.5 . . ?
H8B C8 H8C 109.5 . . ?
C12 C9 C11 107.9(7) . . ?
C12 C9 C144 114.7(5) . . ?
C11 C9 C144 112.7(5) . . ?
C12 C9 C10 106.8(6) . . ?
C11 C9 C10 108.5(6) . . ?
C144 C9 C10 105.9(6) . . ?
C9 C10 H10A 109.5 . . ?
C9 C10 H10B 109.5 . . ?
H10A C10 H10B 109.5 . . ?
C9 C10 H10C 109.5 . . ?
H10A C10 H10C 109.5 . . ?
H10B C10 H10C 109.5 . . ?
C9 C11 H11A 109.5 . . ?
C9 C11 H11B 109.5 . . ?
H11A C11 H11B 109.5 . . ?
C9 C11 H11C 109.5 . . ?
H11A C11 H11C 109.5 . . ?
H11B C11 H11C 109.5 . . ?
C9 C12 H12A 109.5 . . ?
C9 C12 H12B 109.5 . . ?
H12A C12 H12B 109.5 . . ?
C9 C12 H12C 109.5 . . ?
H12A C12 H12C 109.5 . . ?
H12B C12 H12C 109.5 . . ?
C16 C13 C15 111.5(11) . . ?
C16 C13 C150 113.2(9) . . ?
C15 C13 C150 112.3(10) . . ?
C16 C13 C14 99.8(11) . . ?
C15 C13 C14 108.4(10) . . ?
C150 C13 C14 110.9(8) . . ?
C13 C14 H14A 109.5 . . ?
C13 C14 H14B 109.5 . . ?
H14A C14 H14B 109.5 . . ?
C13 C14 H14C 109.5 . . ?
H14A C14 H14C 109.5 . . ?
H14B C14 H14C 109.5 . . ?
C13 C15 H15A 109.5 . . ?
C13 C15 H15B 109.5 . . ?
H15A C15 H15B 109.5 . . ?
C13 C15 H15C 109.5 . . ?
H15A C15 H15C 109.5 . . ?
H15B C15 H15C 109.5 . . ?
C13 C16 H16A 109.5 . . ?
C13 C16 H16B 109.5 . . ?
H16A C16 H16B 109.5 . . ?
C13 C16 H16C 109.5 . . ?
H16A C16 H16C 109.5 . . ?
H16B C16 H16C 109.5 . . ?
C20 C17 C18 114.7(8) . . ?
C20 C17 C162 113.2(6) . . ?
C18 C17 C162 115.5(7) . . ?
C20 C17 C19 102.8(9) . . ?
C18 C17 C19 103.5(8) . . ?
C162 C17 C19 105.1(7) . . ?
C17 C18 H18A 109.5 . . ?
C17 C18 H18B 109.5 . . ?
H18A C18 H18B 109.5 . . ?
C17 C18 H18C 109.5 . . ?
H18A C18 H18C 109.5 . . ?
H18B C18 H18C 109.5 . . ?
C17 C19 H19A 109.5 . . ?
C17 C19 H19B 109.5 . . ?
H19A C19 H19B 109.5 . . ?
C17 C19 H19C 109.5 . . ?
H19A C19 H19C 109.5 . . ?
H19B C19 H19C 109.5 . . ?
C17 C20 H20A 109.5 . . ?
C17 C20 H20B 109.5 . . ?
H20A C20 H20B 109.5 . . ?
C17 C20 H20C 109.5 . . ?
H20A C20 H20C 109.5 . . ?
H20B C20 H20C 109.5 . . ?
C24 C21 C168 115.9(8) . . ?
C24 C21 C22 116.2(10) . . ?
C168 C21 C22 109.4(6) . . ?
C24 C21 C23 100.5(7) . . ?
C168 C21 C23 111.7(9) . . ?
C22 C21 C23 102.1(9) . . ?
C21 C22 H22A 109.5 . . ?
C21 C22 H22B 109.5 . . ?
H22A C22 H22B 109.5 . . ?
C21 C22 H22C 109.5 . . ?
H22A C22 H22C 109.5 . . ?
H22B C22 H22C 109.5 . . ?
C21 C23 H23A 109.5 . . ?
C21 C23 H23B 109.5 . . ?
H23A C23 H23B 109.5 . . ?
C21 C23 H23C 109.5 . . ?
H23A C23 H23C 109.5 . . ?
H23B C23 H23C 109.5 . . ?
C21 C24 H24A 109.5 . . ?
C21 C24 H24B 109.5 . . ?
H24A C24 H24B 109.5 . . ?
C21 C24 H24C 109.5 . . ?
H24A C24 H24C 109.5 . . ?
H24B C24 H24C 109.5 . . ?
C27 C25 C26 111.1(9) . . ?
C27 C25 C28 107.2(10) . . ?
C26 C25 C28 105.9(10) . . ?
C27 C25 C180 110.8(8) . . ?
C26 C25 C180 110.1(8) . . ?
C28 C25 C180 111.6(7) . . ?
C25 C26 H26A 109.5 . . ?
C25 C26 H26B 109.5 . . ?
H26A C26 H26B 109.5 . . ?
C25 C26 H26C 109.5 . . ?
H26A C26 H26C 109.5 . . ?
H26B C26 H26C 109.5 . . ?
C25 C27 H27A 109.5 . . ?
C25 C27 H27B 109.5 . . ?
H27A C27 H27B 109.5 . . ?
C25 C27 H27C 109.5 . . ?
H27A C27 H27C 109.5 . . ?
H27B C27 H27C 109.5 . . ?
C25 C28 H28A 109.5 . . ?
C25 C28 H28B 109.5 . . ?
H28A C28 H28B 109.5 . . ?
C25 C28 H28C 109.5 . . ?
H28A C28 H28C 109.5 . . ?
H28B C28 H28C 109.5 . . ?
C30 C29 C32 113.1(11) . . ?
C30 C29 C186 109.2(8) . . ?
C32 C29 C186 111.9(6) . . ?
C30 C29 C31 104.1(7) . . ?
C32 C29 C31 110.1(9) . . ?
C186 C29 C31 108.1(8) . . ?
C29 C30 H30A 109.5 . . ?
C29 C30 H30B 109.5 . . ?
H30A C30 H30B 109.5 . . ?
C29 C30 H30C 109.5 . . ?
H30A C30 H30C 109.5 . . ?
H30B C30 H30C 109.5 . . ?
C29 C31 H31A 109.5 . . ?
C29 C31 H31B 109.5 . . ?
H31A C31 H31B 109.5 . . ?
C29 C31 H31C 109.5 . . ?
H31A C31 H31C 109.5 . . ?
H31B C31 H31C 109.5 . . ?
C29 C32 H32A 109.5 . . ?
C29 C32 H32B 109.5 . . ?
H32A C32 H32B 109.5 . . ?
C29 C32 H32C 109.5 . . ?
H32A C32 H32C 109.5 . . ?
H32B C32 H32C 109.5 . . ?
C35 C224 C34 100.7(9) . . ?
C35 C224 C33 121.2(10) . . ?
C34 C224 C33 107.0(9) . . ?
C35 C224 C198 109.1(7) . . ?
C34 C224 C198 114.3(6) . . ?
C33 C224 C198 104.9(7) . . ?
C224 C33 H33A 109.5 . . ?
C224 C33 H33B 109.5 . . ?
H33A C33 H33B 109.5 . . ?
C224 C33 H33C 109.5 . . ?
H33A C33 H33C 109.5 . . ?
H33B C33 H33C 109.5 . . ?
C224 C34 H34A 109.5 . . ?
C224 C34 H34B 109.5 . . ?
H34A C34 H34B 109.5 . . ?
C224 C34 H34C 109.5 . . ?
H34A C34 H34C 109.5 . . ?
H34B C34 H34C 109.5 . . ?
C224 C35 H35A 109.5 . . ?
C224 C35 H35B 109.5 . . ?
H35A C35 H35B 109.5 . . ?
C224 C35 H35C 109.5 . . ?
H35A C35 H35C 109.5 . . ?
H35B C35 H35C 109.5 . . ?
C204 C36 C37 113.0(7) . . ?
C204 C36 C38 111.2(7) . . ?
C37 C36 C38 109.2(7) . . ?
C204 C36 C39 113.5(7) . . ?
C37 C36 C39 108.7(8) . . ?
C38 C36 C39 100.5(7) . . ?
C36 C37 H37A 109.5 . . ?
C36 C37 H37B 109.5 . . ?
H37A C37 H37B 109.5 . . ?
C36 C37 H37C 109.5 . . ?
H37A C37 H37C 109.5 . . ?
H37B C37 H37C 109.5 . . ?
C36 C38 H38A 109.5 . . ?
C36 C38 H38B 109.5 . . ?
H38A C38 H38B 109.5 . . ?
C36 C38 H38C 109.5 . . ?
H38A C38 H38C 109.5 . . ?
H38B C38 H38C 109.5 . . ?
C36 C39 H39A 109.5 . . ?
C36 C39 H39B 109.5 . . ?
H39A C39 H39B 109.5 . . ?
C36 C39 H39C 109.5 . . ?
H39A C39 H39C 109.5 . . ?
H39B C39 H39C 109.5 . . ?
C42 C40 C43 114.0(8) . . ?
C42 C40 C216 109.4(7) . . ?
C43 C40 C216 113.0(7) . . ?
C42 C40 C41 103.0(8) . . ?
C43 C40 C41 105.0(8) . . ?
C216 C40 C41 112.0(8) . . ?
C40 C41 H41A 109.5 . . ?
C40 C41 H41B 109.5 . . ?
H41A C41 H41B 109.5 . . ?
C40 C41 H41C 109.5 . . ?
H41A C41 H41C 109.5 . . ?
H41B C41 H41C 109.5 . . ?
C40 C42 H42A 109.5 . . ?
C40 C42 H42B 109.5 . . ?
H42A C42 H42B 109.5 . . ?
C40 C42 H42C 109.5 . . ?
H42A C42 H42C 109.5 . . ?
H42B C42 H42C 109.5 . . ?
C40 C43 H43A 109.5 . . ?
C40 C43 H43B 109.5 . . ?
H43A C43 H43B 109.5 . . ?
C40 C43 H43C 109.5 . . ?
H43A C43 H43C 109.5 . . ?
H43B C43 H43C 109.5 . . ?
C222 C44 C45 114.8(8) . . ?
C222 C44 C47 117.9(10) . . ?
C45 C44 C47 113.6(11) . . ?
C222 C44 C46 116.7(12) . . ?
C45 C44 C46 102.3(12) . . ?
C47 C44 C46 87.7(9) . . ?
C44 C45 H45A 109.5 . . ?
C44 C45 H45B 109.5 . . ?
H45A C45 H45B 109.5 . . ?
C44 C45 H45C 109.5 . . ?
H45A C45 H45C 109.5 . . ?
H45B C45 H45C 109.5 . . ?
C44 C46 H46A 109.5 . . ?
C44 C46 H46B 109.5 . . ?
H46A C46 H46B 109.5 . . ?
C44 C46 H46C 109.5 . . ?
H46A C46 H46C 109.5 . . ?
H46B C46 H46C 109.5 . . ?
C44 C47 H47A 109.5 . . ?
C44 C47 H47B 109.5 . . ?
H47A C47 H47B 109.5 . . ?
C44 C47 H47C 109.5 . . ?
H47A C47 H47C 109.5 . . ?
H47B C47 H47C 109.5 . . ?
C94 C48 C72 115.5 . . ?
C94 C48 C50 114.9 . . ?
C72 C48 C50 114.7 . . ?
C94 C48 C49 102.7 . . ?
C72 C48 C49 102.5 . . ?
C50 C48 C49 104.2 . . ?
C100 C49 C78 118.1 . . ?
C100 C49 C56 113.8 . . ?
C78 C49 C56 114.3 . . ?
C100 C49 C48 102.9 . . ?
C78 C49 C48 103.7 . . ?
C56 C49 C48 101.0 . . ?
C51 C50 C55 122.1 . . ?
C51 C50 C48 128.4 . . ?
C55 C50 C48 109.5 . . ?
C50 C51 C52 117.2 . . ?
C50 C51 H51 121.4 . . ?
C52 C51 H51 121.4 . . ?
C53 C52 C51 122.8 . . ?
C53 C52 H52 118.6 . . ?
C51 C52 H52 118.6 . . ?
C52 C53 C54 117.2 . . ?
C52 C53 C60 124.5 . . ?
C54 C53 C60 118.4 . . ?
C55 C54 C53 118.4 . . ?
C55 C54 C59 118.0 . . ?
C53 C54 C59 123.4 . . ?
C50 C55 C56 112.4 . . ?
C50 C55 C54 122.3 . . ?
C56 C55 C54 125.2 . . ?
C55 C56 C57 116.1 . . ?
C55 C56 C49 112.8 . . ?
C57 C56 C49 131.1 . . ?
C58 C57 C56 119.2 . . ?
C58 C57 H57 120.4 . . ?
C56 C57 H57 120.4 . . ?
C59 C58 C57 125.0 . . ?
C59 C58 H58 117.5 . . ?
C57 C58 H58 117.5 . . ?
C58 C59 C54 116.3 . . ?
C58 C59 C66 125.7 . . ?
C54 C59 C66 117.9 . . ?
C61 C60 C65 119.2 . . ?
C61 C60 C53 121.8 . . ?
C65 C60 C53 118.1 . . ?
C60 C61 C62 120.1 . . ?
C60 C61 C170 124.8 . . ?
C62 C61 C170 114.9 . . ?
C63 C62 C61 122.4 . . ?
C63 C62 H62 118.8 . . ?
C61 C62 H62 118.8 . . ?
C62 C63 C64 118.5 . . ?
C62 C63 C70 118.9 . . ?
C64 C63 C70 122.4 . . ?
C63 C64 C65 120.9 . . ?
C63 C64 C69 117.7 . . ?
C65 C64 C69 120.9 . . ?
C64 C65 C60 118.6 . . ?
C64 C65 C66 119.9 . . ?
C60 C65 C66 121.2 . . ?
C67 C66 C59 122.6 . . ?
C67 C66 C65 116.7 . . ?
C59 C66 C65 120.0 . . ?
C68 C67 C66 121.9 . . ?
C68 C67 C116 114.2 . . ?
C66 C67 C116 123.6 . . ?
C67 C68 C69 121.9 . . ?
C67 C68 H68 119.0 . . ?
C69 C68 H68 119.0 . . ?
C68 C69 C71 120.8 . . ?
C68 C69 C64 117.8 . . ?
C71 C69 C64 120.9 . . ?
O1 C70 N1 118.9(4) . . ?
O1 C70 C63 124.8(3) . . ?
N1 C70 C63 116.3(3) . . ?
O2 C71 N1 118.7(4) . . ?
O2 C71 C69 121.8(2) . . ?
N1 C71 C69 119.5(3) . . ?
C73 C72 C77 119.4 . . ?
C73 C72 C48 129.0 . . ?
C77 C72 C48 111.6 . . ?
C72 C73 C74 115.6 . . ?
C72 C73 H73 122.2 . . ?
C74 C73 H73 122.2 . . ?
C75 C74 C73 127.0 . . ?
C75 C74 H74 116.5 . . ?
C73 C74 H74 116.5 . . ?
C74 C75 C76 114.9 . . ?
C74 C75 C82 127.1 . . ?
C76 C75 C82 117.9 . . ?
C77 C76 C75 118.5 . . ?
C77 C76 C81 117.8 . . ?
C75 C76 C81 123.4 . . ?
C76 C77 C78 125.6 . . ?
C76 C77 C72 124.1 . . ?
C78 C77 C72 109.5 . . ?
C79 C78 C77 115.0 . . ?
C79 C78 C49 132.4 . . ?
C77 C78 C49 112.6 . . ?
C78 C79 C80 121.0 . . ?
C78 C79 H79 119.5 . . ?
C80 C79 H79 119.5 . . ?
C81 C80 C79 124.6 . . ?
C81 C80 H80 117.7 . . ?
C79 C80 H80 117.7 . . ?
C80 C81 C76 115.5 . . ?
C80 C81 C88 126.1 . . ?
C76 C81 C88 116.9 . . ?
C83 C82 C87 117.4 . . ?
C83 C82 C75 123.0 . . ?
C87 C82 C75 119.6 . . ?
C84 C83 C82 120.8 . . ?
C84 C83 C208 114.7 . . ?
C82 C83 C208 124.3 . . ?
C83 C84 C85 120.1 . . ?
C83 C84 H84 119.9 . . ?
C85 C84 H84 119.9 . . ?
C86 C85 C92 122.4 . . ?
C86 C85 C84 118.0 . . ?
C92 C85 C84 116.7 . . ?
C87 C86 C85 120.6 . . ?
C87 C86 C91 122.0 . . ?
C85 C86 C91 117.4 . . ?
C86 C87 C82 120.2 . . ?
C86 C87 C88 117.9 . . ?
C82 C87 C88 121.8 . . ?
C89 C88 C87 118.0 . . ?
C89 C88 C81 122.3 . . ?
C87 C88 C81 119.1 . . ?
C88 C89 C90 118.8 . . ?
C88 C89 C154 123.1 . . ?
C90 C89 C154 117.5 . . ?
C91 C90 C89 120.9 . . ?
C91 C90 H90 119.6 . . ?
C89 C90 H90 119.6 . . ?
C90 C91 C86 118.7 . . ?
C90 C91 C93 116.7 . . ?
C86 C91 C93 122.1 . . ?
O3 C92 N2 118.7(4) . . ?
O3 C92 C85 121.8(2) . . ?
N2 C92 C85 119.3(3) . . ?
O4 C93 N2 120.4(4) . . ?
O4 C93 C91 121.6(3) . . ?
N2 C93 C91 117.9(3) . . ?
C99 C94 C95 117.3 . . ?
C99 C94 C48 112.0 . . ?
C95 C94 C48 130.6 . . ?
C94 C95 C96 118.1 . . ?
C94 C95 H95 121.0 . . ?
C96 C95 H95 121.0 . . ?
C95 C96 C97 126.8 . . ?
C95 C96 H96 116.6 . . ?
C97 C96 H96 116.6 . . ?
C104 C97 C96 126.5 . . ?
C104 C97 C98 120.8 . . ?
C96 C97 C98 112.1 . . ?
C99 C98 C103 119.8 . . ?
C99 C98 C97 119.9 . . ?
C103 C98 C97 120.2 . . ?
C98 C99 C94 125.7 . . ?
C98 C99 C100 124.6 . . ?
C94 C99 C100 109.7 . . ?
C101 C100 C99 114.7 . . ?
C101 C100 C49 132.4 . . ?
C99 C100 C49 112.6 . . ?
C102 C101 C100 121.4 . . ?
C102 C101 H101 119.3 . . ?
C100 C101 H101 119.3 . . ?
C103 C102 C101 123.2 . . ?
C103 C102 H102 118.4 . . ?
C101 C102 H102 118.4 . . ?
C102 C103 C110 124.7 . . ?
C102 C103 C98 116.1 . . ?
C110 C103 C98 119.0 . . ?
C97 C104 C105 126.5 . . ?
C97 C104 C109 119.4 . . ?
C105 C104 C109 114.2 . . ?
C106 C105 C104 122.8 . . ?
C106 C105 C190 117.7 . . ?
C104 C105 C190 119.4 . . ?
C107 C106 C105 122.3 . . ?
C107 C106 H106 118.9 . . ?
C105 C106 H106 118.9 . . ?
C106 C107 C108 117.0 . . ?
C106 C107 C114 118.2 . . ?
C108 C107 C114 124.7 . . ?
C109 C108 C113 121.6 . . ?
C109 C108 C107 123.5 . . ?
C113 C108 C107 114.9 . . ?
C108 C109 C104 119.7 . . ?
C108 C109 C110 121.1 . . ?
C104 C109 C110 119.1 . . ?
C103 C110 C111 125.3 . . ?
C103 C110 C109 120.6 . . ?
C111 C110 C109 114.0 . . ?
C112 C111 C110 121.6 . . ?
C112 C111 C136 116.4 . . ?
C110 C111 C136 121.7 . . ?
C111 C112 C113 124.3 . . ?
C111 C112 H112 117.8 . . ?
C113 C112 H112 117.8 . . ?
C112 C113 C108 116.6 . . ?
C112 C113 C115 120.1 . . ?
C108 C113 C115 123.3 . . ?
O5 C114 N3 119.6(5) . . ?
O5 C114 C107 122.9(4) . . ?
N3 C114 C107 117.1(4) . . ?
O6 C115 N3 120.2(5) . . ?
O6 C115 C113 123.2(3) . . ?
N3 C115 C113 116.3(4) . . ?
C117 C116 C121 126.3 . . ?
C117 C116 C67 117.8 . . ?
C121 C116 C67 115.9 . . ?
C116 C117 C118 115.8 . . ?
C116 C117 H117 122.1 . . ?
C118 C117 H117 122.1 . . ?
C119 C118 C117 119.2 . . ?
C119 C118 C122 123.6 . . ?
C117 C118 C122 117.2 . . ?
C118 C119 C120 124.9 . . ?
C118 C119 H119 117.5 . . ?
C120 C119 H119 117.5 . . ?
C119 C120 C121 116.3 . . ?
C119 C120 C166 125.2 . . ?
C121 C120 C166 118.4 . . ?
C116 C121 C120 117.2 . . ?
C116 C121 H121 121.4 . . ?
C120 C121 H121 121.4 . . ?
C123 C122 C127 119.4 . . ?
C123 C122 C118 125.9 . . ?
C127 C122 C118 114.8 . . ?
C124 C123 C122 123.2 . . ?
C124 C123 H123 118.4 . . ?
C122 C123 H123 118.4 . . ?
C123 C124 C125 117.1 . . ?
C123 C124 C128 123.0 . . ?
C125 C124 C128 119.7 . . ?
C126 C125 C124 122.7 . . ?
C126 C125 H125 118.6 . . ?
C124 C125 H125 118.6 . . ?
C125 C126 C127 120.0 . . ?
C125 C126 C1 123.4(5) . . ?
C127 C126 C1 116.5(5) . . ?
C122 C127 C126 117.4 . . ?
C122 C127 H127 121.3 . . ?
C126 C127 H127 121.3 . . ?
C129 C128 C133 114.7 . . ?
C129 C128 C124 124.9 . . ?
C133 C128 C124 120.3 . . ?
C130 C129 C128 125.2 . . ?
C130 C129 H129 117.4 . . ?
C128 C129 H129 117.4 . . ?
C129 C130 C131 119.8 . . ?
C129 C130 C134 120.3 . . ?
C131 C130 C134 119.9 . . ?
C130 C131 C132 118.0 . . ?
C130 C131 H131 121.0 . . ?
C132 C131 H131 121.0 . . ?
C133 C132 C131 119.8 . . ?
C133 C132 C5 122.9(4) . . ?
C131 C132 C5 117.2(4) . . ?
C132 C133 C128 122.3 . . ?
C132 C133 H133 118.8 . . ?
C128 C133 H133 118.8 . . ?
C135 C134 C139 118.6 . . ?
C135 C134 C130 120.5 . . ?
C139 C134 C130 120.6 . . ?
C136 C135 C134 120.6 . . ?
C136 C135 H135 119.7 . . ?
C134 C135 H135 119.7 . . ?
C135 C136 C137 121.3 . . ?
C135 C136 C111 119.0 . . ?
C137 C136 C111 119.6 . . ?
C136 C137 C138 117.3 . . ?
C136 C137 H137 121.3 . . ?
C138 C137 H137 121.3 . . ?
C139 C138 C137 119.1 . . ?
C139 C138 C140 121.8 . . ?
C137 C138 C140 118.7 . . ?
C138 C139 C134 122.8 . . ?
C138 C139 H139 118.6 . . ?
C134 C139 H139 118.6 . . ?
C145 C140 C141 115.9 . . ?
C145 C140 C138 122.6 . . ?
C141 C140 C138 120.7 . . ?
C142 C141 C140 123.1 . . ?
C142 C141 H141 118.5 . . ?
C140 C141 H141 118.5 . . ?
C141 C142 C143 116.4 . . ?
C141 C142 C146 125.2 . . ?
C143 C142 C146 117.9 . . ?
C144 C143 C142 122.1 . . ?
C144 C143 H143 119.0 . . ?
C142 C143 H143 119.0 . . ?
C143 C144 C145 118.3 . . ?
C143 C144 C9 121.5(3) . . ?
C145 C144 C9 120.1(3) . . ?
C140 C145 C144 124.0 . . ?
C140 C145 H145 118.0 . . ?
C144 C145 H145 118.0 . . ?
C151 C146 C147 121.4 . . ?
C151 C146 C142 120.2 . . ?
C147 C146 C142 118.3 . . ?
C146 C147 C148 119.6 . . ?
C146 C147 H147 120.2 . . ?
C148 C147 H147 120.2 . . ?
C147 C148 C149 115.4 . . ?
C147 C148 C152 122.8 . . ?
C149 C148 C152 121.8 . . ?
C150 C149 C148 125.4 . . ?
C150 C149 H149 117.3 . . ?
C148 C149 H149 117.3 . . ?
C149 C150 C151 115.7 . . ?
C149 C150 C13 120.8(6) . . ?
C151 C150 C13 123.3(6) . . ?
C146 C151 C150 122.5 . . ?
C146 C151 H151 118.8 . . ?
C150 C151 H151 118.8 . . ?
C157 C152 C153 115.5 . . ?
C157 C152 C148 122.8 . . ?
C153 C152 C148 121.4 . . ?
C154 C153 C152 119.7 . . ?
C154 C153 H153 120.2 . . ?
C152 C153 H153 120.2 . . ?
C153 C154 C155 122.8 . . ?
C153 C154 C89 116.2 . . ?
C155 C154 C89 121.0 . . ?
C154 C155 C156 119.7 . . ?
C154 C155 H155 120.2 . . ?
C156 C155 H155 120.2 . . ?
C157 C156 C155 114.7 . . ?
C157 C156 C158 125.7 . . ?
C155 C156 C158 119.6 . . ?
C156 C157 C152 127.2 . . ?
C156 C157 H157 116.4 . . ?
C152 C157 H157 116.4 . . ?
C159 C158 C163 118.2 . . ?
C159 C158 C156 124.8 . . ?
C163 C158 C156 116.9 . . ?
C158 C159 C160 124.6 . . ?
C158 C159 H159 117.7 . . ?
C160 C159 H159 117.7 . . ?
C159 C160 C161 114.6 . . ?
C159 C160 C164 124.7 . . ?
C161 C160 C164 120.5 . . ?
C162 C161 C160 124.3 . . ?
C162 C161 H161 117.8 . . ?
C160 C161 H161 117.8 . . ?
C161 C162 C163 117.9 . . ?
C161 C162 C17 122.8(4) . . ?
C163 C162 C17 119.3(4) . . ?
C162 C163 C158 120.3 . . ?
C162 C163 H163 119.8 . . ?
C158 C163 H163 119.8 . . ?
C169 C164 C165 116.9 . . ?
C169 C164 C160 123.2 . . ?
C165 C164 C160 119.6 . . ?
C166 C165 C164 119.2 . . ?
C166 C165 H165 120.4 . . ?
C164 C165 H165 120.4 . . ?
C167 C166 C165 121.2 . . ?
C167 C166 C120 121.2 . . ?
C165 C166 C120 117.3 . . ?
C166 C167 C168 124.0 . . ?
C166 C167 H167 118.0 . . ?
C168 C167 H167 118.0 . . ?
C169 C168 C167 110.2 . . ?
C169 C168 C21 126.2(4) . . ?
C167 C168 C21 123.2(4) . . ?
C164 C169 C168 128.2 . . ?
C164 C169 H169 115.9 . . ?
C168 C169 H169 115.9 . . ?
C171 C170 C175 122.6 . . ?
C171 C170 C61 120.1 . . ?
C175 C170 C61 117.4 . . ?
C170 C171 C172 117.4 . . ?
C170 C171 H171 121.3 . . ?
C172 C171 H171 121.3 . . ?
C173 C172 C171 119.0 . . ?
C173 C172 C176 121.5 . . ?
C171 C172 C176 119.5 . . ?
C172 C173 C174 123.4 . . ?
C172 C173 H173 118.3 . . ?
C174 C173 H173 118.3 . . ?
C175 C174 C173 119.7 . . ?
C175 C174 C220 117.2 . . ?
C173 C174 C220 123.1 . . ?
C174 C175 C170 117.5 . . ?
C174 C175 H175 121.3 . . ?
C170 C175 H175 121.3 . . ?
C177 C176 C181 117.1 . . ?
C177 C176 C172 125.6 . . ?
C181 C176 C172 117.3 . . ?
C176 C177 C178 126.7 . . ?
C176 C177 H177 116.6 . . ?
C178 C177 H177 116.6 . . ?
C177 C178 C179 114.6 . . ?
C177 C178 C182 126.0 . . ?
C179 C178 C182 118.9 . . ?
C180 C179 C178 120.5 . . ?
C180 C179 H179 119.7 . . ?
C178 C179 H179 119.7 . . ?
C179 C180 C181 121.6 . . ?
C179 C180 C25 117.8(5) . . ?
C181 C180 C25 120.5(5) . . ?
C180 C181 C176 119.3 . . ?
C180 C181 H181 120.4 . . ?
C176 C181 H181 120.4 . . ?
C183 C182 C187 117.8 . . ?
C183 C182 C178 121.9 . . ?
C187 C182 C178 120.4 . . ?
C184 C183 C182 119.1 . . ?
C184 C183 H183 120.4 . . ?
C182 C183 H183 120.4 . . ?
C183 C184 C185 122.2 . . ?
C183 C184 C188 119.3 . . ?
C185 C184 C188 118.5 . . ?
C186 C185 C184 121.4 . . ?
C186 C185 H185 119.3 . . ?
C184 C185 H185 119.3 . . ?
C185 C186 C187 116.3 . . ?
C185 C186 C29 122.3(5) . . ?
C187 C186 C29 121.3(5) . . ?
C186 C187 C182 122.9 . . ?
C186 C187 H187 118.6 . . ?
C182 C187 H187 118.6 . . ?
C189 C188 C193 120.3 . . ?
C189 C188 C184 121.5 . . ?
C193 C188 C184 118.1 . . ?
C190 C189 C188 120.2 . . ?
C190 C189 H189 119.9 . . ?
C188 C189 H189 119.9 . . ?
C189 C190 C191 121.4 . . ?
C189 C190 C105 120.6 . . ?
C191 C190 C105 118.0 . . ?
C190 C191 C192 117.2 . . ?
C190 C191 H191 121.4 . . ?
C192 C191 H191 121.4 . . ?
C193 C192 C191 120.4 . . ?
C193 C192 C194 121.1 . . ?
C191 C192 C194 118.2 . . ?
C192 C193 C188 120.0 . . ?
C192 C193 H193 120.0 . . ?
C188 C193 H193 120.0 . . ?
C195 C194 C199 118.5 . . ?
C195 C194 C192 124.2 . . ?
C199 C194 C192 117.3 . . ?
C194 C195 C196 121.1 . . ?
C194 C195 H195 119.4 . . ?
C196 C195 H195 119.4 . . ?
C195 C196 C197 117.6 . . ?
C195 C196 C200 122.9 . . ?
C197 C196 C200 119.2 . . ?
C198 C197 C196 122.2 . . ?
C198 C197 H197 118.9 . . ?
C196 C197 H197 118.9 . . ?
C197 C198 C199 118.4 . . ?
C197 C198 C224 121.5(4) . . ?
C199 C198 C224 120.0(4) . . ?
C198 C199 C194 122.0 . . ?
C198 C199 H199 119.0 . . ?
C194 C199 H199 119.0 . . ?
C205 C200 C201 121.6 . . ?
C205 C200 C196 120.5 . . ?
C201 C200 C196 117.9 . . ?
C200 C201 C202 119.2 . . ?
C200 C201 H201 120.4 . . ?
C202 C201 H201 120.4 . . ?
C203 C202 C201 117.8 . . ?
C203 C202 C206 120.7 . . ?
C201 C202 C206 121.5 . . ?
C204 C203 C202 122.1 . . ?
C204 C203 H203 118.9 . . ?
C202 C203 H203 118.9 . . ?
C203 C204 C205 117.4 . . ?
C203 C204 C36 118.0(4) . . ?
C205 C204 C36 124.4(4) . . ?
C200 C205 C204 121.5 . . ?
C200 C205 H205 119.2 . . ?
C204 C205 H205 119.2 . . ?
C211 C206 C207 118.4 . . ?
C211 C206 C202 120.7 . . ?
C207 C206 C202 120.7 . . ?
C208 C207 C206 120.0 . . ?
C208 C207 H207 120.0 . . ?
C206 C207 H207 120.0 . . ?
C209 C208 C207 121.0 . . ?
C209 C208 C83 124.4 . . ?
C207 C208 C83 114.4 . . ?
C208 C209 C210 118.4 . . ?
C208 C209 H209 120.8 . . ?
C210 C209 H209 120.8 . . ?
C211 C210 C212 122.5 . . ?
C211 C210 C209 119.3 . . ?
C212 C210 C209 118.3 . . ?
C210 C211 C206 122.9 . . ?
C210 C211 H211 118.5 . . ?
C206 C211 H211 118.5 . . ?
C213 C212 C217 117.9 . . ?
C213 C212 C210 125.3 . . ?
C217 C212 C210 116.7 . . ?
C212 C213 C214 125.0 . . ?
C212 C213 H213 117.5 . . ?
C214 C213 H213 117.5 . . ?
C213 C214 C218 127.2(2) . . ?
C213 C214 C215 116.1 . . ?
C218 C214 C215 116.5(2) . . ?
C216 C215 C214 119.0 . . ?
C216 C215 H215 120.5 . . ?
C214 C215 H215 120.5 . . ?
C215 C216 C217 122.0 . . ?
C215 C216 C40 118.1(4) . . ?
C217 C216 C40 118.7(4) . . ?
C212 C217 C216 119.3 . . ?
C212 C217 H217 120.3 . . ?
C216 C217 H217 120.3 . . ?
C223 C218 C214 127.1(6) . . ?
C223 C218 C219 119.2(6) . . ?
C214 C218 C219 113.4(6) . . ?
C220 C219 C218 114.1(6) . . ?
C220 C219 H219 123.0 . . ?
C218 C219 H219 123.0 . . ?
C221 C220 C219 124.3(3) . . ?
C221 C220 C174 120.8 . . ?
C219 C220 C174 115.0(3) . . ?
C220 C221 C222 120.4 . . ?
C220 C221 H221 119.8 . . ?
C222 C221 H221 119.8 . . ?
C223 C222 C44 122.7(7) . . ?
C223 C222 C221 115.1 . . ?
C44 C222 C221 122.1(7) . . ?
C218 C223 C222 126.9(3) . . ?
C218 C223 H223 116.6 . . ?
C222 C223 H223 116.6 . . ?
C6A C1A C5A 125.1 . . ?
C6A C1A C2A 120.6 . . ?
C5A C1A C2A 108.1 . . ?
C11A C2A C3A 119.9 . . ?
C11A C2A C1A 119.4 . . ?
C3A C2A C1A 109.0 . . ?
C16A C3A C4A 118.8 . . ?
C16A C3A C2A 122.6 . . ?
C4A C3A C2A 105.6 . . ?
C21A C4A C3A 122.5 . . ?
C21A C4A C5A 117.1 . . ?
C3A C4A C5A 111.2 . . ?
C26A C5A C1A 117.0 . . ?
C26A C5A C4A 121.7 . . ?
C1A C5A C4A 105.8 . . ?
C1A C6A C7A 115.1 . . ?
C1A C6A C10A 117.6 . . ?
C7A C6A C10A 110.1 . . ?
C30A C7A C6A 123.0 . . ?
C30A C7A C8A 118.6 . . ?
C6A C7A C8A 106.2 . . ?
C59A C8A C7A 117.7 . . ?
C59A C8A C9A 116.0 . . ?
C7A C8A C9A 109.4 . . ?
C10A C9A C8A 106.9 . . ?
C10A C9A C38A 112.6 . . ?
C8A C9A C38A 123.9 . . ?
C12A C10A C9A 119.6 . . ?
C12A C10A C6A 123.5 . . ?
C9A C10A C6A 107.0 . . ?
C2A C11A C15A 115.2 . . ?
C2A C11A C12A 122.6 . . ?
C15A C11A C12A 109.9 . . ?
C10A C12A C13A 127.8 . . ?
C10A C12A C11A 115.3 . . ?
C13A C12A C11A 107.0 . . ?
C12A C13A C14A 108.3 . . ?
C12A C13A C39A 115.9 . . ?
C14A C13A C39A 123.4 . . ?
C13A C14A C15A 108.3 . . ?
C13A C14A C43A 108.9 . . ?
C15A C14A C43A 128.6 . . ?
C11A C15A C17A 128.3 . . ?
C11A C15A C14A 106.5 . . ?
C17A C15A C14A 111.3 . . ?
C3A C16A C20A 119.4 . . ?
C3A C16A C17A 119.7 . . ?
C20A C16A C17A 108.7 . . ?
C15A C17A C16A 113.8 . . ?
C15A C17A C18A 121.5 . . ?
C16A C17A C18A 108.4 . . ?
C44A C18A C17A 126.1 . . ?
C44A C18A C19A 115.5 . . ?
C17A C18A C19A 106.4 . . ?
C48A C19A C20A 118.5 . . ?
C48A C19A C18A 124.5 . . ?
C20A C19A C18A 108.1 . . ?
C16A C20A C19A 108.3 . . ?
C16A C20A C22A 121.7 . . ?
C19A C20A C22A 121.2 . . ?
C4A C21A C25A 116.3 . . ?
C4A C21A C22A 120.1 . . ?
C25A C21A C22A 110.3 . . ?
C21A C22A C23A 106.5 . . ?
C21A C22A C20A 117.1 . . ?
C23A C22A C20A 122.7 . . ?
C22A C23A C24A 108.0 . . ?
C22A C23A C49A 110.5 . . ?
C24A C23A C49A 130.7 . . ?
C25A C24A C23A 107.4 . . ?
C25A C24A C53A 132.0 . . ?
C23A C24A C53A 111.0 . . ?
C27A C25A C21A 128.9 . . ?
C27A C25A C24A 107.6 . . ?
C21A C25A C24A 107.7 . . ?
C5A C26A C27A 121.5 . . ?
C5A C26A C30A 119.7 . . ?
C27A C26A C30A 107.4 . . ?
C25A C27A C26A 113.5 . . ?
C25A C27A C28A 128.5 . . ?
C26A C27A C28A 108.5 . . ?
C27A C28A C29A 109.0 . . ?
C27A C28A C54A 121.3 . . ?
C29A C28A C54A 115.9 . . ?
C58A C29A C30A 118.2 . . ?
C58A C29A C28A 122.4 . . ?
C30A C29A C28A 106.1 . . ?
C7A C30A C29A 122.8 . . ?
C7A C30A C26A 119.6 . . ?
C29A C30A C26A 109.0 . . ?
C36A C31A C35A 121.5 . . ?
C36A C31A C32A 118.8 . . ?
C35A C31A C32A 110.9 . . ?
C41A C32A C31A 119.9 . . ?
C41A C32A C33A 117.4 . . ?
C31A C32A C33A 108.3 . . ?
C46A C33A C34A 125.3 . . ?
C46A C33A C32A 122.0 . . ?
C34A C33A C32A 104.1 . . ?
C51A C34A C35A 121.1 . . ?
C51A C34A C33A 114.6 . . ?
C35A C34A C33A 112.4 . . ?
C56A C35A C31A 120.9 . . ?
C56A C35A C34A 121.5 . . ?
C31A C35A C34A 104.0 . . ?
C31A C36A C40A 118.3 . . ?
C31A C36A C37A 117.5 . . ?
C40A C36A C37A 109.5 . . ?
C60A C37A C36A 122.3 . . ?
C60A C37A C38A 118.0 . . ?
C36A C37A C38A 106.9 . . ?
C39A C38A C37A 107.9 . . ?
C39A C38A C9A 127.9 . . ?
C37A C38A C9A 116.8 . . ?
C40A C39A C38A 108.9 . . ?
C40A C39A C13A 121.7 . . ?
C38A C39A C13A 116.0 . . ?
C42A C40A C39A 118.8 . . ?
C42A C40A C36A 123.7 . . ?
C39A C40A C36A 106.7 . . ?
C32A C41A C45A 119.3 . . ?
C32A C41A C42A 120.4 . . ?
C45A C41A C42A 108.3 . . ?
C40A C42A C43A 121.1 . . ?
C40A C42A C41A 118.7 . . ?
C43A C42A C41A 107.2 . . ?
C42A C43A C44A 109.7 . . ?
C42A C43A C14A 126.0 . . ?
C44A C43A C14A 112.9 . . ?
C18A C44A C45A 121.0 . . ?
C18A C44A C43A 118.8 . . ?
C45A C44A C43A 105.9 . . ?
C47A C45A C41A 122.9 . . ?
C47A C45A C44A 119.9 . . ?
C41A C45A C44A 108.9 . . ?
C33A C46A C47A 117.2 . . ?
C33A C46A C50A 119.1 . . ?
C47A C46A C50A 107.2 . . ?
C45A C47A C46A 120.7 . . ?
C45A C47A C48A 120.6 . . ?
C46A C47A C48A 107.6 . . ?
C19A C48A C49A 122.5 . . ?
C19A C48A C47A 118.0 . . ?
C49A C48A C47A 108.4 . . ?
C50A C49A C48A 107.5 . . ?
C50A C49A C23A 110.1 . . ?
C48A C49A C23A 123.1 . . ?
C49A C50A C52A 124.1 . . ?
C49A C50A C46A 109.1 . . ?
C52A C50A C46A 115.5 . . ?
C34A C51A C55A 116.2 . . ?
C34A C51A C52A 122.3 . . ?
C55A C51A C52A 109.3 . . ?
C53A C52A C50A 121.7 . . ?
C53A C52A C51A 106.0 . . ?
C50A C52A C51A 122.9 . . ?
C52A C53A C54A 109.4 . . ?
C52A C53A C24A 121.8 . . ?
C54A C53A C24A 113.5 . . ?
C55A C54A C53A 107.6 . . ?
C55A C54A C28A 127.7 . . ?
C53A C54A C28A 116.7 . . ?
C54A C55A C51A 107.2 . . ?
C54A C55A C57A 109.4 . . ?
C51A C55A C57A 125.3 . . ?
C57A C56A C35A 121.8 . . ?
C57A C56A C60A 108.8 . . ?
C35A C56A C60A 119.6 . . ?
C56A C57A C58A 109.9 . . ?
C56A C57A C55A 113.4 . . ?
C58A C57A C55A 123.4 . . ?
C29A C58A C57A 121.2 . . ?
C29A C58A C59A 121.7 . . ?
C57A C58A C59A 105.4 . . ?
C8A C59A C60A 123.1 . . ?
C8A C59A C58A 120.3 . . ?
C60A C59A C58A 108.9 . . ?
C56A C60A C59A 106.9 . . ?
C56A C60A C37A 118.0 . . ?
C59A C60A C37A 121.3 . . ?
C6B C1B C5B 123.0(11) . . ?
C6B C1B C2B 118.5(11) . . ?
C5B C1B C2B 110.0(7) . . ?
C11B C2B C3B 120.8(11) . . ?
C11B C2B C1B 121.1(11) . . ?
C3B C2B C1B 104.8(7) . . ?
C16B C3B C2B 118.5(11) . . ?
C16B C3B C4B 119.6(11) . . ?
C2B C3B C4B 110.4(7) . . ?
C21B C4B C5B 123.7(11) . . ?
C21B C4B C3B 120.0(11) . . ?
C5B C4B C3B 107.0(7) . . ?
C26B C5B C4B 119.9(11) . . ?
C26B C5B C1B 120.6(11) . . ?
C4B C5B C1B 107.7(7) . . ?
C1B C6B C10B 117.5(10) . . ?
C1B C6B C7B 117.6(11) . . ?
C10B C6B C7B 109.2(7) . . ?
C30B C7B C8B 121.2(11) . . ?
C30B C7B C6B 119.0(11) . . ?
C8B C7B C6B 107.4(7) . . ?
C54B C8B C7B 119.4(12) . . ?
C54B C8B C9B 115.7(9) . . ?
C7B C8B C9B 108.5(7) . . ?
C58B C9B C10B 125.5(12) . . ?
C58B C9B C8B 118.5(9) . . ?
C10B C9B C8B 107.0(7) . . ?
C12B C10B C6B 123.3(12) . . ?
C12B C10B C9B 121.9(12) . . ?
C6B C10B C9B 107.7(7) . . ?
C2B C11B C12B 116.2(11) . . ?
C2B C11B C15B 121.9(11) . . ?
C12B C11B C15B 107.4(7) . . ?
C10B C12B C11B 122.8(12) . . ?
C10B C12B C13B 118.3(13) . . ?
C11B C12B C13B 108.3(7) . . ?
C14B C13B C12B 107.9(8) . . ?
C14B C13B C59B 117.3(12) . . ?
C12B C13B C59B 121.2(12) . . ?
C39B C14B C13B 120.8(13) . . ?
C39B C14B C15B 117.9(13) . . ?
C13B C14B C15B 108.0(8) . . ?
C17B C15B C11B 115.4(11) . . ?
C17B C15B C14B 125.4(12) . . ?
C11B C15B C14B 108.2(7) . . ?
C3B C16B C17B 120.3(11) . . ?
C3B C16B C20B 118.5(11) . . ?
C17B C16B C20B 110.0(7) . . ?
C15B C17B C16B 122.8(12) . . ?
C15B C17B C18B 113.2(12) . . ?
C16B C17B C18B 108.5(7) . . ?
C38B C18B C17B 125.6(13) . . ?
C38B C18B C19B 118.4(12) . . ?
C17B C18B C19B 105.2(7) . . ?
C20B C19B C18B 110.5(8) . . ?
C20B C19B C43B 120.5(11) . . ?
C18B C19B C43B 121.3(11) . . ?
C22B C20B C16B 123.8(12) . . ?
C22B C20B C19B 117.9(12) . . ?
C16B C20B C19B 105.6(7) . . ?
C4B C21B C25B 113.8(10) . . ?
C4B C21B C22B 121.4(10) . . ?
C25B C21B C22B 107.5(7) . . ?
C20B C22B C23B 122.6(12) . . ?
C20B C22B C21B 116.4(11) . . ?
C23B C22B C21B 108.9(7) . . ?
C44B C23B C24B 117.1(9) . . ?
C44B C23B C22B 124.2(12) . . ?
C24B C23B C22B 106.6(7) . . ?
C48B C24B C23B 121.4(8) . . ?
C48B C24B C25B 120.1(9) . . ?
C23B C24B C25B 109.7(7) . . ?
C27B C25B C21B 125.5(10) . . ?
C27B C25B C24B 117.5(8) . . ?
C21B C25B C24B 107.1(7) . . ?
C5B C26B C27B 120.9(10) . . ?
C5B C26B C30B 117.4(10) . . ?
C27B C26B C30B 108.5(7) . . ?
C25B C27B C26B 116.0(10) . . ?
C25B C27B C28B 122.0(8) . . ?
C26B C27B C28B 108.3(7) . . ?
C49B C28B C29B 121.5(11) . . ?
C49B C28B C27B 118.7(9) . . ?
C29B C28B C27B 107.6(7) . . ?
C53B C29B C28B 120.8(11) . . ?
C53B C29B C30B 120.9(10) . . ?
C28B C29B C30B 107.9(7) . . ?
C7B C30B C26B 122.3(10) . . ?
C7B C30B C29B 118.3(10) . . ?
C26B C30B C29B 107.6(7) . . ?
C36B C31B C35B 120.9(11) . . ?
C36B C31B C32B 122.6(11) . . ?
C35B C31B C32B 106.2(7) . . ?
C41B C32B C31B 121.9(11) . . ?
C41B C32B C33B 116.3(10) . . ?
C31B C32B C33B 110.7(7) . . ?
C46B C33B C34B 120.6(11) . . ?
C46B C33B C32B 122.7(11) . . ?
C34B C33B C32B 105.4(7) . . ?
C51B C34B C33B 123.6(11) . . ?
C51B C34B C35B 116.2(11) . . ?
C33B C34B C35B 108.9(7) . . ?
C56B C35B C31B 120.0(11) . . ?
C56B C35B C34B 119.1(11) . . ?
C31B C35B C34B 108.8(7) . . ?
C31B C36B C37B 118.2(10) . . ?
C31B C36B C40B 120.3(10) . . ?
C37B C36B C40B 109.4(7) . . ?
C36B C37B C38B 107.1(7) . . ?
C36B C37B C42B 119.9(10) . . ?
C38B C37B C42B 118.7(10) . . ?
C18B C38B C37B 125.1(12) . . ?
C18B C38B C39B 118.2(12) . . ?
C37B C38B C39B 107.9(8) . . ?
C14B C39B C40B 118.9(12) . . ?
C14B C39B C38B 119.6(12) . . ?
C40B C39B C38B 107.8(8) . . ?
C60B C40B C39B 123.7(11) . . ?
C60B C40B C36B 117.1(11) . . ?
C39B C40B C36B 107.4(7) . . ?
C32B C41B C42B 119.8(11) . . ?
C32B C41B C45B 119.4(10) . . ?
C42B C41B C45B 108.4(7) . . ?
C43B C42B C41B 106.9(7) . . ?
C43B C42B C37B 120.9(11) . . ?
C41B C42B C37B 117.5(11) . . ?
C42B C43B C44B 110.0(8) . . ?
C42B C43B C19B 115.3(11) . . ?
C44B C43B C19B 115.0(11) . . ?
C23B C44B C45B 121.8(9) . . ?
C23B C44B C43B 119.0(12) . . ?
C45B C44B C43B 105.8(7) . . ?
C47B C45B C44B 118.7(8) . . ?
C47B C45B C41B 124.3(11) . . ?
C44B C45B C41B 108.9(7) . . ?
C33B C46B C47B 121.8(11) . . ?
C33B C46B C50B 119.5(10) . . ?
C47B C46B C50B 106.4(7) . . ?
C45B C47B C46B 115.3(11) . . ?
C45B C47B C48B 120.1(9) . . ?
C46B C47B C48B 110.9(7) . . ?
C24B C48B C49B 122.1(9) . . ?
C24B C48B C47B 120.3(9) . . ?
C49B C48B C47B 105.7(7) . . ?
C28B C49B C48B 119.4(9) . . ?
C28B C49B C50B 119.3(11) . . ?
C48B C49B C50B 109.1(7) . . ?
C49B C50B C46B 107.8(7) . . ?
C49B C50B C52B 120.8(11) . . ?
C46B C50B C52B 119.1(10) . . ?
C34B C51B C55B 125.4(11) . . ?
C34B C51B C52B 118.0(10) . . ?
C55B C51B C52B 106.5(7) . . ?
C51B C52B C53B 108.5(7) . . ?
C51B C52B C50B 119.2(10) . . ?
C53B C52B C50B 118.0(11) . . ?
C54B C53B C29B 118.3(11) . . ?
C54B C53B C52B 108.3(7) . . ?
C29B C53B C52B 119.5(11) . . ?
C8B C54B C53B 121.6(11) . . ?
C8B C54B C55B 123.2(9) . . ?
C53B C54B C55B 107.0(7) . . ?
C57B C55B C51B 117.2(11) . . ?
C57B C55B C54B 120.3(9) . . ?
C51B C55B C54B 109.4(7) . . ?
C35B C56B C60B 117.3(10) . . ?
C35B C56B C57B 121.7(11) . . ?
C60B C56B C57B 107.5(7) . . ?
C55B C57B C58B 117.4(9) . . ?
C55B C57B C56B 120.3(11) . . ?
C58B C57B C56B 110.4(7) . . ?
C9B C58B C57B 123.9(9) . . ?
C9B C58B C59B 115.0(12) . . ?
C57B C58B C59B 104.8(7) . . ?
C60B C59B C58B 110.6(8) . . ?
C60B C59B C13B 119.8(12) . . ?
C58B C59B C13B 117.8(11) . . ?
C40B C60B C59B 119.4(12) . . ?
C40B C60B C56B 124.4(12) . . ?
C59B C60B C56B 106.6(7) . . ?
C6C C1C C2C 126.9(16) . . ?
C6C C1C C5C 108.2(15) . . ?
C2C C1C C5C 108.9(9) . . ?
C11C C2C C1C 113.9(15) . . ?
C11C C2C C3C 124.9(16) . . ?
C1C C2C C3C 107.4(8) . . ?
C16C C3C C4C 128.7(16) . . ?
C16C C3C C2C 117.4(15) . . ?
C4C C3C C2C 107.4(8) . . ?
C21C C4C C5C 123.7(16) . . ?
C21C C4C C3C 112.1(15) . . ?
C5C C4C C3C 108.4(9) . . ?
C26C C5C C1C 131.8(15) . . ?
C26C C5C C4C 118.1(15) . . ?
C1C C5C C4C 106.7(8) . . ?
C1C C6C C7C 116.6(13) . . ?
C1C C6C C10C 116.9(13) . . ?
C7C C6C C10C 108.6(8) . . ?
C12C C7C C8C 122.9(11) . . ?
C12C C7C C6C 117.9(15) . . ?
C8C C7C C6C 106.6(8) . . ?
C48C C8C C7C 118.0(10) . . ?
C48C C8C C9C 118.2(11) . . ?
C7C C8C C9C 109.2(8) . . ?
C44C C9C C10C 119.9(11) . . ?
C44C C9C C8C 119.6(10) . . ?
C10C C9C C8C 107.3(9) . . ?
C30C C10C C9C 119.5(9) . . ?
C30C C10C C6C 133.8(11) . . ?
C9C C10C C6C 106.5(8) . . ?
C2C C11C C12C 119.9(14) . . ?
C2C C11C C15C 114.9(13) . . ?
C12C C11C C15C 109.4(8) . . ?
C7C C12C C11C 124.5(16) . . ?
C7C C12C C13C 118.8(10) . . ?
C11C C12C C13C 106.7(8) . . ?
C49C C13C C12C 118.4(11) . . ?
C49C C13C C14C 119.6(18) . . ?
C12C C13C C14C 109.0(8) . . ?
C15C C14C C53C 115.3(17) . . ?
C15C C14C C13C 106.7(8) . . ?
C53C C14C C13C 126.2(19) . . ?
C17C C15C C11C 120.2(16) . . ?
C17C C15C C14C 124.8(17) . . ?
C11C C15C C14C 107.9(8) . . ?
C3C C16C C17C 116.5(14) . . ?
C3C C16C C20C 119.1(14) . . ?
C17C C16C C20C 108.1(8) . . ?
C15C C17C C16C 124.4(17) . . ?
C15C C17C C18C 114.3(18) . . ?
C16C C17C C18C 107.6(8) . . ?
C54C C18C C19C 112.1(18) . . ?
C54C C18C C17C 129.4(18) . . ?
C19C C18C C17C 107.8(8) . . ?
C59C C19C C20C 120.0(11) . . ?
C59C C19C C18C 120.4(18) . . ?
C20C C19C C18C 108.2(8) . . ?
C22C C20C C19C 119.3(11) . . ?
C22C C20C C16C 111.0(15) . . ?
C19C C20C C16C 108.1(8) . . ?
C4C C21C C25C 119.8(13) . . ?
C4C C21C C22C 117.8(13) . . ?
C25C C21C C22C 108.4(8) . . ?
C20C C22C C23C 118.7(10) . . ?
C20C C22C C21C 130.2(13) . . ?
C23C C22C C21C 106.8(8) . . ?
C58C C23C C22C 121.7(10) . . ?
C58C C23C C24C 121.1(10) . . ?
C22C C23C C24C 109.1(8) . . ?
C39C C24C C25C 120.9(10) . . ?
C39C C24C C23C 117.8(11) . . ?
C25C C24C C23C 107.1(8) . . ?
C27C C25C C21C 113.3(15) . . ?
C27C C25C C24C 121.0(11) . . ?
C21C C25C C24C 108.5(8) . . ?
C5C C26C C30C 120.6(13) . . ?
C5C C26C C27C 113.1(13) . . ?
C30C C26C C27C 108.7(7) . . ?
C25C C27C C28C 117.3(10) . . ?
C25C C27C C26C 129.6(14) . . ?
C28C C27C C26C 106.3(8) . . ?
C38C C28C C27C 121.4(10) . . ?
C38C C28C C29C 121.1(10) . . ?
C27C C28C C29C 109.2(8) . . ?
C43C C29C C30C 120.9(10) . . ?
C43C C29C C28C 120.0(11) . . ?
C30C C29C C28C 108.1(8) . . ?
C10C C30C C29C 114.4(11) . . ?
C10C C30C C26C 104.3(14) . . ?
C29C C30C C26C 107.5(8) . . ?
C36C C31C C35C 119.1(16) . . ?
C36C C31C C32C 123.0(16) . . ?
C35C C31C C32C 106.6(8) . . ?
C41C C32C C33C 125.8(16) . . ?
C41C C32C C31C 121.1(16) . . ?
C33C C32C C31C 108.0(8) . . ?
C46C C33C C32C 113.3(16) . . ?
C46C C33C C34C 123.9(16) . . ?
C32C C33C C34C 108.3(8) . . ?
C51C C34C C35C 119.4(16) . . ?
C51C C34C C33C 124.2(16) . . ?
C35C C34C C33C 107.6(8) . . ?
C56C C35C C34C 118.1(16) . . ?
C56C C35C C31C 122.7(16) . . ?
C34C C35C C31C 109.3(8) . . ?
C31C C36C C37C 115.6(13) . . ?
C31C C36C C40C 120.5(13) . . ?
C37C C36C C40C 108.3(8) . . ?
C42C C37C C38C 120.3(10) . . ?
C42C C37C C36C 120.0(14) . . ?
C38C C37C C36C 107.5(8) . . ?
C28C C38C C37C 118.0(10) . . ?
C28C C38C C39C 120.3(10) . . ?
C37C C38C C39C 108.4(8) . . ?
C24C C39C C38C 118.6(10) . . ?
C24C C39C C40C 122.6(10) . . ?
C38C C39C C40C 108.8(8) . . ?
C57C C40C C39C 117.9(11) . . ?
C57C C40C C36C 116.3(15) . . ?
C39C C40C C36C 106.9(8) . . ?
C32C C41C C45C 118.5(13) . . ?
C32C C41C C42C 113.6(13) . . ?
C45C C41C C42C 108.1(8) . . ?
C37C C42C C43C 120.7(10) . . ?
C37C C42C C41C 125.2(14) . . ?
C43C C42C C41C 107.7(8) . . ?
C29C C43C C42C 119.2(10) . . ?
C29C C43C C44C 121.2(10) . . ?
C42C C43C C44C 108.4(9) . . ?
C9C C44C C43C 117.0(10) . . ?
C9C C44C C45C 120.9(10) . . ?
C43C C44C C45C 108.4(8) . . ?
C47C C45C C44C 120.0(10) . . ?
C47C C45C C41C 116.9(14) . . ?
C44C C45C C41C 107.2(8) . . ?
C33C C46C C47C 122.5(14) . . ?
C33C C46C C50C 115.4(13) . . ?
C47C C46C C50C 109.4(8) . . ?
C45C C47C C46C 122.6(15) . . ?
C45C C47C C48C 117.6(10) . . ?
C46C C47C C48C 106.3(8) . . ?
C8C C48C C49C 120.2(10) . . ?
C8C C48C C47C 123.3(10) . . ?
C49C C48C C47C 109.3(8) . . ?
C13C C49C C48C 121.5(11) . . ?
C13C C49C C50C 119.3(17) . . ?
C48C C49C C50C 107.8(8) . . ?
C49C C50C C46C 107.1(8) . . ?
C49C C50C C52C 120.6(17) . . ?
C46C C50C C52C 121.1(14) . . ?
C34C C51C C55C 122.7(15) . . ?
C34C C51C C52C 115.3(14) . . ?
C55C C51C C52C 108.2(8) . . ?
C53C C52C C51C 107.9(8) . . ?
C53C C52C C50C 118.1(18) . . ?
C51C C52C C50C 119.8(15) . . ?
C14C C53C C52C 115.8(18) . . ?
C14C C53C C54C 126.4(19) . . ?
C52C C53C C54C 107.7(8) . . ?
C18C C54C C55C 131.8(19) . . ?
C18C C54C C53C 109.7(18) . . ?
C55C C54C C53C 107.6(8) . . ?
C60C C55C C51C 115.7(17) . . ?
C60C C55C C54C 109.5(19) . . ?
C51C C55C C54C 108.2(8) . . ?
C35C C56C C60C 120.9(14) . . ?
C35C C56C C57C 115.2(14) . . ?
C60C C56C C57C 108.4(8) . . ?
C40C C57C C58C 119.9(10) . . ?
C40C C57C C56C 125.7(14) . . ?
C58C C57C C56C 106.8(8) . . ?
C23C C58C C59C 118.5(10) . . ?
C23C C58C C57C 119.5(11) . . ?
C59C C58C C57C 108.8(8) . . ?
C19C C59C C58C 120.1(11) . . ?
C19C C59C C60C 121.0(17) . . ?
C58C C59C C60C 107.3(8) . . ?
C55C C60C C56C 121.5(14) . . ?
C55C C60C C59C 124.0(17) . . ?
C56C C60C C59C 108.6(8) . . ?
C2D C1D C7D 111.8(8) . . ?
C2D C1D N1 119.3(9) . . ?
C7D C1D N1 104.1(8) . . ?
C2D C1D H1D 107.0 . . ?
C7D C1D H1D 107.0 . . ?
N1 C1D H1D 107.0 . . ?
C1D C2D C3D 121.0(9) . . ?
C1D C2D H2D1 107.1 . . ?
C3D C2D H2D1 107.1 . . ?
C1D C2D H2D2 107.1 . . ?
C3D C2D H2D2 107.1 . . ?
H2D1 C2D H2D2 106.8 . . ?
C4D C3D C2D 117.6(9) . . ?
C4D C3D H3D1 107.9 . . ?
C2D C3D H3D1 107.9 . . ?
C4D C3D H3D2 107.9 . . ?
C2D C3D H3D2 107.9 . . ?
H3D1 C3D H3D2 107.2 . . ?
C5D C4D C3D 131.6(12) . . ?
C5D C4D H4D1 104.3 . . ?
C3D C4D H4D1 104.4 . . ?
C5D C4D H4D2 104.4 . . ?
C3D C4D H4D2 104.4 . . ?
H4D1 C4D H4D2 105.6 . . ?
C6D C5D C4D 145.0(16) . . ?
C6D C5D H5D1 100.6 . . ?
C4D C5D H5D1 100.6 . . ?
C6D C5D H5D2 100.6 . . ?
C4D C5D H5D2 100.6 . . ?
H5D1 C5D H5D2 104.4 . . ?
C5D C6D H6D1 109.5 . . ?
C5D C6D H6D2 109.5 . . ?
H6D1 C6D H6D2 109.5 . . ?
C5D C6D H6D3 109.5 . . ?
H6D1 C6D H6D3 109.5 . . ?
H6D2 C6D H6D3 109.5 . . ?
C8D C7D C1D 113.7(8) . . ?
C8D C7D H7D1 108.8 . . ?
C1D C7D H7D1 108.8 . . ?
C8D C7D H7D2 108.8 . . ?
C1D C7D H7D2 108.8 . . ?
H7D1 C7D H7D2 107.7 . . ?
C9D C8D C7D 113.3(8) . . ?
C9D C8D H8D1 108.9 . . ?
C7D C8D H8D1 108.9 . . ?
C9D C8D H8D2 108.9 . . ?
C7D C8D H8D2 108.9 . . ?
H8D1 C8D H8D2 107.7 . . ?
C10D C9D C8D 113.0(9) . . ?
C10D C9D H9D1 109.0 . . ?
C8D C9D H9D1 109.0 . . ?
C10D C9D H9D2 109.0 . . ?
C8D C9D H9D2 109.0 . . ?
H9D1 C9D H9D2 107.8 . . ?
C9D C10D C11D 113.9(10) . . ?
C9D C10D H10D 108.8 . . ?
C11D C10D H10D 108.8 . . ?
C9D C10D H10E 108.8 . . ?
C11D C10D H10E 108.8 . . ?
H10D C10D H10E 107.7 . . ?
C10D C11D H11D 109.5 . . ?
C10D C11D H11E 109.5 . . ?
H11D C11D H11E 109.5 . . ?
C10D C11D H11F 109.5 . . ?
H11D C11D H11F 109.5 . . ?
H11E C11D H11F 109.5 . . ?
N2 C1E C7E 110.3(7) . . ?
N2 C1E C2E 115.3(7) . . ?
C7E C1E C2E 113.8(7) . . ?
N2 C1E H1E 105.5 . . ?
C7E C1E H1E 105.5 . . ?
C2E C1E H1E 105.5 . . ?
C1E C2E C3E 110.0(7) . . ?
C1E C2E H2E1 109.7 . . ?
C3E C2E H2E1 109.7 . . ?
C1E C2E H2E2 109.7 . . ?
C3E C2E H2E2 109.7 . . ?
H2E1 C2E H2E2 108.2 . . ?
C4E C3E C2E 111.4(9) . . ?
C4E C3E H3E1 109.3 . . ?
C2E C3E H3E1 109.3 . . ?
C4E C3E H3E2 109.3 . . ?
C2E C3E H3E2 109.3 . . ?
H3E1 C3E H3E2 108.0 . . ?
C5E C4E C3E 113.7(9) . . ?
C5E C4E H4E1 108.8 . . ?
C3E C4E H4E1 108.8 . . ?
C5E C4E H4E2 108.8 . . ?
C3E C4E H4E2 108.8 . . ?
H4E1 C4E H4E2 107.7 . . ?
C4E C5E C6E 111.1(10) . . ?
C4E C5E H5E1 109.4 . . ?
C6E C5E H5E1 109.4 . . ?
C4E C5E H5E2 109.4 . . ?
C6E C5E H5E2 109.4 . . ?
H5E1 C5E H5E2 108.0 . . ?
C5E C6E H6E1 109.5 . . ?
C5E C6E H6E2 109.5 . . ?
H6E1 C6E H6E2 109.5 . . ?
C5E C6E H6E3 109.5 . . ?
H6E1 C6E H6E3 109.5 . . ?
H6E2 C6E H6E3 109.5 . . ?
C1E C7E C8E 112.0(8) . . ?
C1E C7E H7E1 109.2 . . ?
C8E C7E H7E1 109.2 . . ?
C1E C7E H7E2 109.2 . . ?
C8E C7E H7E2 109.2 . . ?
H7E1 C7E H7E2 107.9 . . ?
C9E C8E C7E 107.2(9) . . ?
C9E C8E H8E1 110.3 . . ?
C7E C8E H8E1 110.3 . . ?
C9E C8E H8E2 110.3 . . ?
C7E C8E H8E2 110.3 . . ?
H8E1 C8E H8E2 108.5 . . ?
C10E C9E C8E 123.8(12) . . ?
C10E C9E H9E1 106.4 . . ?
C8E C9E H9E1 106.4 . . ?
C10E C9E H9E2 106.4 . . ?
C8E C9E H9E2 106.4 . . ?
H9E1 C9E H9E2 106.5 . . ?
C9E C10E C11E 126.6(13) . . ?
C9E C10E H10F 105.7 . . ?
C11E C10E H10F 105.7 . . ?
C9E C10E H10G 105.7 . . ?
C11E C10E H10G 105.7 . . ?
H10F C10E H10G 106.1 . . ?
C10E C11E H11G 109.5 . . ?
C10E C11E H11H 109.5 . . ?
H11G C11E H11H 109.5 . . ?
C10E C11E H11I 109.5 . . ?
H11G C11E H11I 109.5 . . ?
H11H C11E H11I 109.5 . . ?
N3 C1F C7F 113.8(14) . . ?
N3 C1F C2F 121.5(12) . . ?
C7F C1F C2F 118.8(12) . . ?
N3 C1F H1F 98.1 . . ?
C7F C1F H1F 98.1 . . ?
C2F C1F H1F 98.1 . . ?
C1F C2F C3F 112.5(10) . . ?
C1F C2F H2F1 109.1 . . ?
C3F C2F H2F1 109.1 . . ?
C1F C2F H2F2 109.1 . . ?
C3F C2F H2F2 109.1 . . ?
H2F1 C2F H2F2 107.8 . . ?
C2F C3F C4F 110.5(10) . . ?
C2F C3F H3F1 109.5 . . ?
C4F C3F H3F1 109.5 . . ?
C2F C3F H3F2 109.5 . . ?
C4F C3F H3F2 109.5 . . ?
H3F1 C3F H3F2 108.1 . . ?
C5F C4F C3F 111.0(10) . . ?
C5F C4F H4F1 109.4 . . ?
C3F C4F H4F1 109.4 . . ?
C5F C4F H4F2 109.4 . . ?
C3F C4F H4F2 109.4 . . ?
H4F1 C4F H4F2 108.0 . . ?
C4F C5F C6F 109.0(10) . . ?
C4F C5F H5F1 109.9 . . ?
C6F C5F H5F1 109.9 . . ?
C4F C5F H5F2 109.9 . . ?
C6F C5F H5F2 109.9 . . ?
H5F1 C5F H5F2 108.3 . . ?
C5F C6F H6F1 109.5 . . ?
C5F C6F H6F2 109.5 . . ?
H6F1 C6F H6F2 109.5 . . ?
C5F C6F H6F3 109.5 . . ?
H6F1 C6F H6F3 109.5 . . ?
H6F2 C6F H6F3 109.5 . . ?
C1F C7F C8F 122.4(12) . . ?
C1F C7F H7F1 106.7 . . ?
C8F C7F H7F1 106.7 . . ?
C1F C7F H7F2 106.7 . . ?
C8F C7F H7F2 106.7 . . ?
H7F1 C7F H7F2 106.6 . . ?
C7F C8F C9F 111.4(12) . . ?
C7F C8F H8F1 109.3 . . ?
C9F C8F H8F1 109.3 . . ?
C7F C8F H8F2 109.3 . . ?
C9F C8F H8F2 109.3 . . ?
H8F1 C8F H8F2 108.0 . . ?
C8F C9F C10F 115.0(12) . . ?
C8F C9F H9F1 108.5 . . ?
C10F C9F H9F1 108.5 . . ?
C8F C9F H9F2 108.5 . . ?
C10F C9F H9F2 108.5 . . ?
H9F1 C9F H9F2 107.5 . . ?
C9F C10F C11F 111.0(12) . . ?
C9F C10F H10H 109.4 . . ?
C11F C10F H10H 109.4 . . ?
C9F C10F H10I 109.4 . . ?
C11F C10F H10I 109.4 . . ?
H10H C10F H10I 108.0 . . ?
C10F C11F H11J 109.5 . . ?
C10F C11F H11K 109.5 . . ?
H11J C11F H11K 109.5 . . ?
C10F C11F H11L 109.5 . . ?
H11J C11F H11L 109.5 . . ?
H11K C11F H11L 109.5 . . ?

loop_
_geom_bond_atom_site_label_1
_geom_bond_atom_site_label_2
_geom_bond_distance
_geom_bond_site_symmetry_2
_geom_bond_publ_flag
N1 C71 1.368(6) . ?
N1 C70 1.413(6) . ?
N1 C1D 1.532(12) . ?
N2 C92 1.392(6) . ?
N2 C93 1.403(6) . ?
N2 C1E 1.458(7) . ?
N3 C114 1.411(9) . ?
N3 C115 1.418(7) . ?
N3 C1F 1.431(16) . ?
O1 C70 1.217(5) . ?
O2 C71 1.261(4) . ?
O3 C92 1.265(4) . ?
O4 C93 1.224(5) . ?
O5 C114 1.232(5) . ?
O6 C115 1.224(6) . ?
C1 C2 1.392(13) . ?
C1 C4 1.485(15) . ?
C1 C3 1.543(12) . ?
C1 C126 1.573(6) . ?
C2 H2A 0.9800 . ?
C2 H2B 0.9800 . ?
C2 H2C 0.9800 . ?
C3 H3A 0.9800 . ?
C3 H3B 0.9800 . ?
C3 H3C 0.9800 . ?
C4 H4A 0.9800 . ?
C4 H4B 0.9800 . ?
C4 H4C 0.9800 . ?
C5 C6 1.409(10) . ?
C5 C8 1.520(13) . ?
C5 C132 1.547(8) . ?
C5 C7 1.549(13) . ?
C6 H6A 0.9800 . ?
C6 H6B 0.9800 . ?
C6 H6C 0.9800 . ?
C7 H7A 0.9800 . ?
C7 H7B 0.9800 . ?
C7 H7C 0.9800 . ?
C8 H8A 0.9800 . ?
C8 H8B 0.9800 . ?
C8 H8C 0.9800 . ?
C9 C12 1.480(9) . ?
C9 C11 1.521(10) . ?
C9 C144 1.536(6) . ?
C9 C10 1.540(10) . ?
C10 H10A 0.9800 . ?
C10 H10B 0.9800 . ?
C10 H10C 0.9800 . ?
C11 H11A 0.9800 . ?
C11 H11B 0.9800 . ?
C11 H11C 0.9800 . ?
C12 H12A 0.9800 . ?
C12 H12B 0.9800 . ?
C12 H12C 0.9800 . ?
C13 C16 1.428(13) . ?
C13 C15 1.478(16) . ?
C13 C150 1.489(10) . ?
C13 C14 1.529(13) . ?
C14 H14A 0.9800 . ?
C14 H14B 0.9800 . ?
C14 H14C 0.9800 . ?
C15 H15A 0.9800 . ?
C15 H15B 0.9800 . ?
C15 H15C 0.9800 . ?
C16 H16A 0.9800 . ?
C16 H16B 0.9800 . ?
C16 H16C 0.9800 . ?
C17 C20 1.441(11) . ?
C17 C18 1.464(12) . ?
C17 C162 1.525(5) . ?
C17 C19 1.588(14) . ?
C18 H18A 0.9800 . ?
C18 H18B 0.9800 . ?
C18 H18C 0.9800 . ?
C19 H19A 0.9800 . ?
C19 H19B 0.9800 . ?
C19 H19C 0.9800 . ?
C20 H20A 0.9800 . ?
C20 H20B 0.9800 . ?
C20 H20C 0.9800 . ?
C21 C24 1.493(13) . ?
C21 C168 1.494(10) . ?
C21 C22 1.520(12) . ?
C21 C23 1.534(13) . ?
C22 H22A 0.9800 . ?
C22 H22B 0.9800 . ?
C22 H22C 0.9800 . ?
C23 H23A 0.9800 . ?
C23 H23B 0.9800 . ?
C23 H23C 0.9800 . ?
C24 H24A 0.9800 . ?
C24 H24B 0.9800 . ?
C24 H24C 0.9800 . ?
C25 C27 1.445(13) . ?
C25 C26 1.491(13) . ?
C25 C28 1.517(14) . ?
C25 C180 1.555(7) . ?
C26 H26A 0.9800 . ?
C26 H26B 0.9800 . ?
C26 H26C 0.9800 . ?
C27 H27A 0.9800 . ?
C27 H27B 0.9800 . ?
C27 H27C 0.9800 . ?
C28 H28A 0.9800 . ?
C28 H28B 0.9800 . ?
C28 H28C 0.9800 . ?
C29 C30 1.429(14) . ?
C29 C32 1.461(11) . ?
C29 C186 1.542(9) . ?
C29 C31 1.629(14) . ?
C30 H30A 0.9800 . ?
C30 H30B 0.9800 . ?
C30 H30C 0.9800 . ?
C31 H31A 0.9800 . ?
C31 H31B 0.9800 . ?
C31 H31C 0.9800 . ?
C32 H32A 0.9800 . ?
C32 H32B 0.9800 . ?
C32 H32C 0.9800 . ?
C224 C35 1.480(8) . ?
C224 C34 1.498(8) . ?
C224 C33 1.515(9) . ?
C224 C198 1.539(7) . ?
C33 H33A 0.9800 . ?
C33 H33B 0.9800 . ?
C33 H33C 0.9800 . ?
C34 H34A 0.9800 . ?
C34 H34B 0.9800 . ?
C34 H34C 0.9800 . ?
C35 H35A 0.9800 . ?
C35 H35B 0.9800 . ?
C35 H35C 0.9800 . ?
C36 C204 1.498(7) . ?
C36 C37 1.521(8) . ?
C36 C38 1.528(8) . ?
C36 C39 1.539(8) . ?
C37 H37A 0.9800 . ?
C37 H37B 0.9800 . ?
C37 H37C 0.9800 . ?
C38 H38A 0.9800 . ?
C38 H38B 0.9800 . ?
C38 H38C 0.9800 . ?
C39 H39A 0.9800 . ?
C39 H39B 0.9800 . ?
C39 H39C 0.9800 . ?
C40 C42 1.521(8) . ?
C40 C43 1.529(8) . ?
C40 C216 1.558(8) . ?
C40 C41 1.566(9) . ?
C41 H41A 0.9800 . ?
C41 H41B 0.9800 . ?
C41 H41C 0.9800 . ?
C42 H42A 0.9800 . ?
C42 H42B 0.9800 . ?
C42 H42C 0.9800 . ?
C43 H43A 0.9800 . ?
C43 H43B 0.9800 . ?
C43 H43C 0.9800 . ?
C44 C222 1.404(13) . ?
C44 C45 1.478(13) . ?
C44 C47 1.563(14) . ?
C44 C46 1.595(19) . ?
C45 H45A 0.9800 . ?
C45 H45B 0.9800 . ?
C45 H45C 0.9800 . ?
C46 H46A 0.9800 . ?
C46 H46B 0.9800 . ?
C46 H46C 0.9800 . ?
C47 H47A 0.9800 . ?
C47 H47B 0.9800 . ?
C47 H47C 0.9800 . ?
C48 C94 1.4887 . ?
C48 C72 1.5042 . ?
C48 C50 1.5207 . ?
C48 C49 1.6452 . ?
C49 C100 1.4458 . ?
C49 C78 1.4667 . ?
C49 C56 1.4825 . ?
C50 C51 1.3527 . ?
C50 C55 1.3690 . ?
C51 C52 1.4381 . ?
C51 H51 0.9500 . ?
C52 C53 1.4039 . ?
C52 H52 0.9500 . ?
C53 C54 1.4304 . ?
C53 C60 1.4965 . ?
C54 C55 1.4020 . ?
C54 C59 1.4410 . ?
C55 C56 1.4008 . ?
C56 C57 1.4128 . ?
C57 C58 1.4049 . ?
C57 H57 0.9500 . ?
C58 C59 1.3855 . ?
C58 H58 0.9500 . ?
C59 C66 1.4516 . ?
C60 C61 1.3758 . ?
C60 C65 1.4383 . ?
C61 C62 1.3864 . ?
C61 C170 1.5253 . ?
C62 C63 1.3835 . ?
C62 H62 0.9500 . ?
C63 C64 1.3859 . ?
C63 C70 1.4482 . ?
C64 C65 1.4123 . ?
C64 C69 1.4246 . ?
C65 C66 1.4583 . ?
C66 C67 1.4202 . ?
C67 C68 1.3845 . ?
C67 C116 1.5552 . ?
C68 C69 1.3975 . ?
C68 H68 0.9500 . ?
C69 C71 1.4179 . ?
C72 C73 1.3629 . ?
C72 C77 1.4198 . ?
C73 C74 1.4270 . ?
C73 H73 0.9500 . ?
C74 C75 1.3932 . ?
C74 H74 0.9500 . ?
C75 C76 1.4344 . ?
C75 C82 1.4808 . ?
C76 C77 1.3690 . ?
C76 C81 1.4700 . ?
C77 C78 1.4173 . ?
C78 C79 1.3851 . ?
C79 C80 1.3936 . ?
C79 H79 0.9500 . ?
C80 C81 1.3771 . ?
C80 H80 0.9500 . ?
C81 C88 1.4709 . ?
C82 C83 1.4280 . ?
C82 C87 1.4348 . ?
C83 C84 1.3619 . ?
C83 C208 1.4790 . ?
C84 C85 1.4264 . ?
C84 H84 0.9500 . ?
C85 C86 1.3872 . ?
C85 C92 1.4216 . ?
C86 C87 1.3799 . ?
C86 C91 1.4000 . ?
C87 C88 1.4656 . ?
C88 C89 1.4132 . ?
C89 C90 1.4367 . ?
C89 C154 1.5221 . ?
C90 C91 1.3614 . ?
C90 H90 0.9500 . ?
C91 C93 1.4460 . ?
C94 C99 1.3808 . ?
C94 C95 1.4007 . ?
C95 C96 1.4041 . ?
C95 H95 0.9500 . ?
C96 C97 1.4238 . ?
C96 H96 0.9500 . ?
C97 C104 1.4025 . ?
C97 C98 1.4702 . ?
C98 C99 1.3741 . ?
C98 C103 1.4558 . ?
C99 C100 1.4264 . ?
C100 C101 1.4182 . ?
C101 C102 1.4069 . ?
C101 H101 0.9500 . ?
C102 C103 1.3880 . ?
C102 H102 0.9500 . ?
C103 C110 1.4229 . ?
C104 C105 1.4366 . ?
C104 C109 1.4783 . ?
C105 C106 1.3864 . ?
C105 C190 1.5435 . ?
C106 C107 1.3598 . ?
C106 H106 0.9500 . ?
C107 C108 1.4266 . ?
C107 C114 1.4369 . ?
C108 C109 1.3734 . ?
C108 C113 1.4232 . ?
C109 C110 1.4800 . ?
C110 C111 1.4464 . ?
C111 C112 1.3359 . ?
C111 C136 1.5042 . ?
C112 C113 1.3858 . ?
C112 H112 0.9500 . ?
C113 C115 1.4782 . ?
C116 C117 1.3557 . ?
C116 C121 1.3604 . ?
C117 C118 1.4635 . ?
C117 H117 0.9500 . ?
C118 C119 1.3304 . ?
C118 C122 1.4931 . ?
C119 C120 1.3906 . ?
C119 H119 0.9500 . ?
C120 C121 1.4615 . ?
C120 C166 1.4968 . ?
C121 H121 0.9500 . ?
C122 C123 1.3816 . ?
C122 C127 1.4222 . ?
C123 C124 1.3723 . ?
C123 H123 0.9500 . ?
C124 C125 1.3986 . ?
C124 C128 1.4628 . ?
C125 C126 1.3578 . ?
C125 H125 0.9500 . ?
C126 C127 1.4314 . ?
C127 H127 0.9500 . ?
C128 C129 1.4186 . ?
C128 C133 1.4334 . ?
C129 C130 1.3258 . ?
C129 H129 0.9500 . ?
C130 C131 1.4098 . ?
C130 C134 1.5051 . ?
C131 C132 1.4512 . ?
C131 H131 0.9500 . ?
C132 C133 1.3563 . ?
C133 H133 0.9500 . ?
C134 C135 1.3777 . ?
C134 C139 1.3954 . ?
C135 C136 1.3628 . ?
C135 H135 0.9500 . ?
C136 C137 1.4060 . ?
C137 C138 1.4424 . ?
C137 H137 0.9500 . ?
C138 C139 1.3376 . ?
C138 C140 1.4727 . ?
C139 H139 0.9500 . ?
C140 C145 1.3691 . ?
C140 C141 1.4147 . ?
C141 C142 1.3852 . ?
C141 H141 0.9500 . ?
C142 C143 1.4401 . ?
C142 C146 1.4984 . ?
C143 C144 1.3447 . ?
C143 H143 0.9500 . ?
C144 C145 1.3974 . ?
C145 H145 0.9500 . ?
C146 C151 1.3444 . ?
C146 C147 1.3668 . ?
C147 C148 1.4261 . ?
C147 H147 0.9500 . ?
C148 C149 1.4332 . ?
C148 C152 1.4515 . ?
C149 C150 1.3255 . ?
C149 H149 0.9500 . ?
C150 C151 1.4189 . ?
C151 H151 0.9500 . ?
C152 C157 1.3986 . ?
C152 C153 1.4134 . ?
C153 C154 1.3483 . ?
C153 H153 0.9500 . ?
C154 C155 1.3657 . ?
C155 C156 1.4536 . ?
C155 H155 0.9500 . ?
C156 C157 1.3321 . ?
C156 C158 1.4666 . ?
C157 H157 0.9500 . ?
C158 C159 1.3303 . ?
C158 C163 1.4254 . ?
C159 C160 1.3938 . ?
C159 H159 0.9500 . ?
C160 C161 1.4408 . ?
C160 C164 1.4410 . ?
C161 C162 1.3212 . ?
C161 H161 0.9500 . ?
C162 C163 1.4190 . ?
C163 H163 0.9500 . ?
C164 C169 1.3830 . ?
C164 C165 1.4140 . ?
C165 C166 1.3928 . ?
C165 H165 0.9500 . ?
C166 C167 1.3612 . ?
C167 C168 1.4642 . ?
C167 H167 0.9500 . ?
C168 C169 1.4105 . ?
C169 H169 0.9500 . ?
C170 C171 1.3637 . ?
C170 C175 1.4248 . ?
C171 C172 1.4611 . ?
C171 H171 0.9500 . ?
C172 C173 1.3294 . ?
C172 C176 1.4616 . ?
C173 C174 1.3881 . ?
C173 H173 0.9500 . ?
C174 C175 1.3878 . ?
C174 C220 1.5502 . ?
C175 H175 0.9500 . ?
C176 C177 1.3650 . ?
C176 C181 1.4332 . ?
C177 C178 1.3843 . ?
C177 H177 0.9500 . ?
C178 C179 1.4717 . ?
C178 C182 1.4905 . ?
C179 C180 1.3657 . ?
C179 H179 0.9500 . ?
C180 C181 1.4065 . ?
C181 H181 0.9500 . ?
C182 C183 1.3974 . ?
C182 C187 1.4382 . ?
C183 C184 1.3466 . ?
C183 H183 0.9500 . ?
C184 C185 1.4061 . ?
C184 C188 1.5139 . ?
C185 C186 1.3785 . ?
C185 H185 0.9500 . ?
C186 C187 1.3835 . ?
C187 H187 0.9500 . ?
C188 C189 1.3777 . ?
C188 C193 1.3788 . ?
C189 C190 1.3648 . ?
C189 H189 0.9500 . ?
C190 C191 1.3866 . ?
C191 C192 1.4361 . ?
C191 H191 0.9500 . ?
C192 C193 1.3579 . ?
C192 C194 1.5105 . ?
C193 H193 0.9500 . ?
C194 C195 1.3799 . ?
C194 C199 1.4012 . ?
C195 C196 1.3851 . ?
C195 H195 0.9500 . ?
C196 C197 1.4279 . ?
C196 C200 1.5065 . ?
C197 C198 1.3502 . ?
C197 H197 0.9500 . ?
C198 C199 1.3752 . ?
C199 H199 0.9500 . ?
C200 C205 1.3523 . ?
C200 C201 1.4053 . ?
C201 C202 1.4176 . ?
C201 H201 0.9500 . ?
C202 C203 1.4153 . ?
C202 C206 1.4775 . ?
C203 C204 1.4005 . ?
C203 H203 0.9500 . ?
C204 C205 1.4080 . ?
C205 H205 0.9500 . ?
C206 C211 1.4082 . ?
C206 C207 1.4232 . ?
C207 C208 1.4141 . ?
C207 H207 0.9500 . ?
C208 C209 1.3818 . ?
C209 C210 1.4844 . ?
C209 H209 0.9500 . ?
C210 C211 1.3431 . ?
C210 C212 1.4663 . ?
C211 H211 0.9500 . ?
C212 C213 1.3576 . ?
C212 C217 1.4019 . ?
C213 C214 1.3939 . ?
C213 H213 0.9500 . ?
C214 C218 1.449(7) . ?
C214 C215 1.4518 . ?
C215 C216 1.3562 . ?
C215 H215 0.9500 . ?
C216 C217 1.4107 . ?
C217 H217 0.9500 . ?
C218 C223 1.322(8) . ?
C218 C219 1.454(9) . ?
C219 C220 1.453(7) . ?
C219 H219 0.9500 . ?
C220 C221 1.3149 . ?
C221 C222 1.4442 . ?
C221 H221 0.9500 . ?
C222 C223 1.3811 . ?
C223 H223 0.9500 . ?
C1A C6A 1.3812 . ?
C1A C5A 1.4177 . ?
C1A C2A 1.4259 . ?
C2A C11A 1.3731 . ?
C2A C3A 1.4235 . ?
C3A C16A 1.3973 . ?
C3A C4A 1.4020 . ?
C4A C21A 1.3833 . ?
C4A C5A 1.4228 . ?
C5A C26A 1.3781 . ?
C6A C7A 1.3903 . ?
C6A C10A 1.4268 . ?
C7A C30A 1.3812 . ?
C7A C8A 1.4198 . ?
C8A C59A 1.3751 . ?
C8A C9A 1.4262 . ?
C9A C10A 1.4146 . ?
C9A C38A 1.4667 . ?
C10A C12A 1.4029 . ?
C11A C15A 1.4032 . ?
C11A C12A 1.4298 . ?
C12A C13A 1.4047 . ?
C13A C14A 1.4287 . ?
C13A C39A 1.4348 . ?
C14A C15A 1.4325 . ?
C14A C43A 1.5108 . ?
C15A C17A 1.4102 . ?
C16A C20A 1.4004 . ?
C16A C17A 1.4155 . ?
C17A C18A 1.4255 . ?
C18A C44A 1.3681 . ?
C18A C19A 1.4451 . ?
C19A C48A 1.3120 . ?
C19A C20A 1.4155 . ?
C20A C22A 1.4390 . ?
C21A C25A 1.3975 . ?
C21A C22A 1.4121 . ?
C22A C23A 1.4284 . ?
C23A C24A 1.4401 . ?
C23A C49A 1.4937 . ?
C24A C25A 1.4204 . ?
C24A C53A 1.4520 . ?
C25A C27A 1.3321 . ?
C26A C27A 1.3991 . ?
C26A C30A 1.4239 . ?
C27A C28A 1.4004 . ?
C28A C29A 1.4268 . ?
C28A C54A 1.4317 . ?
C29A C58A 1.2924 . ?
C29A C30A 1.4121 . ?
C31A C36A 1.3847 . ?
C31A C35A 1.4161 . ?
C31A C32A 1.4174 . ?
C32A C41A 1.3872 . ?
C32A C33A 1.4451 . ?
C33A C46A 1.4075 . ?
C33A C34A 1.4315 . ?
C34A C51A 1.3686 . ?
C34A C35A 1.4309 . ?
C35A C56A 1.4121 . ?
C36A C40A 1.4333 . ?
C36A C37A 1.4340 . ?
C37A C60A 1.4327 . ?
C37A C38A 1.4398 . ?
C38A C39A 1.4336 . ?
C39A C40A 1.4298 . ?
C40A C42A 1.2996 . ?
C41A C45A 1.4155 . ?
C41A C42A 1.4208 . ?
C42A C43A 1.4109 . ?
C43A C44A 1.4301 . ?
C44A C45A 1.4280 . ?
C45A C47A 1.3400 . ?
C46A C47A 1.4130 . ?
C46A C50A 1.4306 . ?
C47A C48A 1.4298 . ?
C48A C49A 1.4159 . ?
C49A C50A 1.3978 . ?
C50A C52A 1.4249 . ?
C51A C55A 1.4180 . ?
C51A C52A 1.4256 . ?
C52A C53A 1.4051 . ?
C53A C54A 1.4209 . ?
C54A C55A 1.4053 . ?
C55A C57A 1.4972 . ?
C56A C57A 1.3914 . ?
C56A C60A 1.4164 . ?
C57A C58A 1.4206 . ?
C58A C59A 1.4479 . ?
C59A C60A 1.4201 . ?
C1B C6B 1.379(8) . ?
C1B C5B 1.410(8) . ?
C1B C2B 1.444(8) . ?
C2B C11B 1.383(8) . ?
C2B C3B 1.398(8) . ?
C3B C16B 1.373(8) . ?
C3B C4B 1.440(8) . ?
C4B C21B 1.364(8) . ?
C4B C5B 1.400(8) . ?
C5B C26B 1.363(8) . ?
C6B C10B 1.402(8) . ?
C6B C7B 1.418(8) . ?
C7B C30B 1.403(14) . ?
C7B C8B 1.405(8) . ?
C8B C54B 1.392(8) . ?
C8B C9B 1.436(8) . ?
C9B C58B 1.385(8) . ?
C9B C10B 1.427(8) . ?
C10B C12B 1.283(14) . ?
C11B C12B 1.413(8) . ?
C11B C15B 1.425(8) . ?
C12B C13B 1.434(8) . ?
C13B C14B 1.407(9) . ?
C13B C59B 1.496(14) . ?
C14B C39B 1.406(14) . ?
C14B C15B 1.428(8) . ?
C15B C17B 1.381(14) . ?
C16B C17B 1.410(8) . ?
C16B C20B 1.412(8) . ?
C17B C18B 1.433(8) . ?
C18B C38B 1.377(13) . ?
C18B C19B 1.434(8) . ?
C19B C20B 1.425(8) . ?
C19B C43B 1.607(14) . ?
C20B C22B 1.379(7) . ?
C21B C25B 1.423(8) . ?
C21B C22B 1.430(8) . ?
C22B C23B 1.419(8) . ?
C23B C44B 1.397(8) . ?
C23B C24B 1.413(8) . ?
C24B C48B 1.363(7) . ?
C24B C25B 1.424(8) . ?
C25B C27B 1.390(6) . ?
C26B C27B 1.410(8) . ?
C26B C30B 1.427(8) . ?
C27B C28B 1.431(8) . ?
C28B C49B 1.369(8) . ?
C28B C29B 1.429(8) . ?
C29B C53B 1.415(12) . ?
C29B C30B 1.430(8) . ?
C31B C36B 1.372(8) . ?
C31B C35B 1.394(8) . ?
C31B C32B 1.419(8) . ?
C32B C41B 1.364(8) . ?
C32B C33B 1.422(8) . ?
C33B C46B 1.360(8) . ?
C33B C34B 1.409(8) . ?
C34B C51B 1.363(8) . ?
C34B C35B 1.433(8) . ?
C35B C56B 1.375(8) . ?
C36B C37B 1.413(8) . ?
C36B C40B 1.421(8) . ?
C37B C38B 1.432(8) . ?
C37B C42B 1.519(14) . ?
C38B C39B 1.434(9) . ?
C39B C40B 1.421(8) . ?
C40B C60B 1.335(14) . ?
C41B C42B 1.421(8) . ?
C41B C45B 1.426(8) . ?
C42B C43B 1.411(8) . ?
C43B C44B 1.440(8) . ?
C44B C45B 1.421(8) . ?
C45B C47B 1.361(8) . ?
C46B C47B 1.399(8) . ?
C46B C50B 1.425(8) . ?
C47B C48B 1.421(8) . ?
C48B C49B 1.411(8) . ?
C49B C50B 1.424(8) . ?
C50B C52B 1.472(14) . ?
C51B C55B 1.412(8) . ?
C51B C52B 1.420(8) . ?
C52B C53B 1.423(8) . ?
C53B C54B 1.405(8) . ?
C54B C55B 1.425(8) . ?
C55B C57B 1.342(8) . ?
C56B C60B 1.419(8) . ?
C56B C57B 1.419(8) . ?
C57B C58B 1.407(8) . ?
C58B C59B 1.430(8) . ?
C59B C60B 1.411(8) . ?
C1C C6C 1.385(9) . ?
C1C C2C 1.414(9) . ?
C1C C5C 1.414(9) . ?
C2C C11C 1.392(9) . ?
C2C C3C 1.423(9) . ?
C3C C16C 1.394(9) . ?
C3C C4C 1.420(9) . ?
C4C C21C 1.383(9) . ?
C4C C5C 1.417(9) . ?
C5C C26C 1.386(9) . ?
C6C C7C 1.406(9) . ?
C6C C10C 1.428(9) . ?
C7C C12C 1.365(9) . ?
C7C C8C 1.401(8) . ?
C8C C48C 1.365(8) . ?
C8C C9C 1.416(8) . ?
C9C C44C 1.378(8) . ?
C9C C10C 1.406(8) . ?
C10C C30C 1.383(9) . ?
C11C C12C 1.400(9) . ?
C11C C15C 1.413(9) . ?
C12C C13C 1.421(8) . ?
C13C C49C 1.371(8) . ?
C13C C14C 1.425(9) . ?
C14C C15C 1.417(9) . ?
C14C C53C 1.418(9) . ?
C15C C17C 1.360(19) . ?
C16C C17C 1.413(9) . ?
C16C C20C 1.417(9) . ?
C17C C18C 1.423(9) . ?
C18C C54C 1.405(9) . ?
C18C C19C 1.417(9) . ?
C19C C59C 1.387(8) . ?
C19C C20C 1.406(8) . ?
C20C C22C 1.372(9) . ?
C21C C25C 1.413(9) . ?
C21C C22C 1.427(9) . ?
C22C C23C 1.420(8) . ?
C23C C58C 1.362(8) . ?
C23C C24C 1.422(8) . ?
C24C C39C 1.364(9) . ?
C24C C25C 1.418(8) . ?
C25C C27C 1.376(9) . ?
C26C C30C 1.424(9) . ?
C26C C27C 1.434(9) . ?
C27C C28C 1.415(8) . ?
C28C C38C 1.381(8) . ?
C28C C29C 1.417(8) . ?
C29C C43C 1.356(8) . ?
C29C C30C 1.407(8) . ?
C31C C36C 1.407(9) . ?
C31C C35C 1.431(9) . ?
C31C C32C 1.434(9) . ?
C32C C41C 1.399(9) . ?
C32C C33C 1.409(9) . ?
C33C C46C 1.397(9) . ?
C33C C34C 1.433(9) . ?
C34C C51C 1.394(9) . ?
C34C C35C 1.394(9) . ?
C35C C56C 1.371(9) . ?
C36C C37C 1.424(9) . ?
C36C C40C 1.424(9) . ?
C37C C42C 1.388(9) . ?
C37C C38C 1.404(8) . ?
C38C C39C 1.409(8) . ?
C39C C40C 1.414(8) . ?
C40C C57C 1.388(9) . ?
C41C C45C 1.421(9) . ?
C41C C42C 1.427(9) . ?
C42C C43C 1.405(8) . ?
C43C C44C 1.412(8) . ?
C44C C45C 1.420(8) . ?
C45C C47C 1.382(9) . ?
C46C C47C 1.413(9) . ?
C46C C50C 1.418(9) . ?
C47C C48C 1.414(8) . ?
C48C C49C 1.406(9) . ?
C49C C50C 1.415(9) . ?
C50C C52C 1.55(2) . ?
C51C C55C 1.401(9) . ?
C51C C52C 1.438(9) . ?
C52C C53C 1.418(9) . ?
C53C C54C 1.437(9) . ?
C54C C55C 1.432(9) . ?
C55C C60C 1.364(9) . ?
C56C C60C 1.403(9) . ?
C56C C57C 1.429(9) . ?
C57C C58C 1.426(8) . ?
C58C C59C 1.415(8) . ?
C59C C60C 1.421(9) . ?
C1D C2D 1.501(8) . ?
C1D C7D 1.530(8) . ?
C1D H1D 1.0000 . ?
C2D C3D 1.566(9) . ?
C2D H2D1 0.9900 . ?
C2D H2D2 0.9900 . ?
C3D C4D 1.547(9) . ?
C3D H3D1 0.9900 . ?
C3D H3D2 0.9900 . ?
C4D C5D 1.507(9) . ?
C4D H4D1 0.9900 . ?
C4D H4D2 0.9900 . ?
C5D C6D 1.477(9) . ?
C5D H5D1 0.9900 . ?
C5D H5D2 0.9900 . ?
C6D H6D1 0.9800 . ?
C6D H6D2 0.9800 . ?
C6D H6D3 0.9800 . ?
C7D C8D 1.518(8) . ?
C7D H7D1 0.9900 . ?
C7D H7D2 0.9900 . ?
C8D C9D 1.512(8) . ?
C8D H8D1 0.9900 . ?
C8D H8D2 0.9900 . ?
C9D C10D 1.511(9) . ?
C9D H9D1 0.9900 . ?
C9D H9D2 0.9900 . ?
C10D C11D 1.534(8) . ?
C10D H10D 0.9900 . ?
C10D H10E 0.9900 . ?
C11D H11D 0.9800 . ?
C11D H11E 0.9800 . ?
C11D H11F 0.9800 . ?
C1E C7E 1.520(8) . ?
C1E C2E 1.534(7) . ?
C1E H1E 1.0000 . ?
C2E C3E 1.557(8) . ?
C2E H2E1 0.9900 . ?
C2E H2E2 0.9900 . ?
C3E C4E 1.541(8) . ?
C3E H3E1 0.9900 . ?
C3E H3E2 0.9900 . ?
C4E C5E 1.525(9) . ?
C4E H4E1 0.9900 . ?
C4E H4E2 0.9900 . ?
C5E C6E 1.528(8) . ?
C5E H5E1 0.9900 . ?
C5E H5E2 0.9900 . ?
C6E H6E1 0.9800 . ?
C6E H6E2 0.9800 . ?
C6E H6E3 0.9800 . ?
C7E C8E 1.548(8) . ?
C7E H7E1 0.9900 . ?
C7E H7E2 0.9900 . ?
C8E C9E 1.546(9) . ?
C8E H8E1 0.9900 . ?
C8E H8E2 0.9900 . ?
C9E C10E 1.501(9) . ?
C9E H9E1 0.9900 . ?
C9E H9E2 0.9900 . ?
C10E C11E 1.527(8) . ?
C10E H10F 0.9900 . ?
C10E H10G 0.9900 . ?
C11E H11G 0.9800 . ?
C11E H11H 0.9800 . ?
C11E H11I 0.9800 . ?
C1F C7F 1.486(9) . ?
C1F C2F 1.496(9) . ?
C1F H1F 1.0000 . ?
C2F C3F 1.535(9) . ?
C2F H2F1 0.9900 . ?
C2F H2F2 0.9900 . ?
C3F C4F 1.546(9) . ?
C3F H3F1 0.9900 . ?
C3F H3F2 0.9900 . ?
C4F C5F 1.540(9) . ?
C4F H4F1 0.9900 . ?
C4F H4F2 0.9900 . ?
C5F C6F 1.553(9) . ?
C5F H5F1 0.9900 . ?
C5F H5F2 0.9900 . ?
C6F H6F1 0.9800 . ?
C6F H6F2 0.9800 . ?
C6F H6F3 0.9800 . ?
C7F C8F 1.516(9) . ?
C7F H7F1 0.9900 . ?
C7F H7F2 0.9900 . ?
C8F C9F 1.542(9) . ?
C8F H8F1 0.9900 . ?
C8F H8F2 0.9900 . ?
C9F C10F 1.546(9) . ?
C9F H9F1 0.9900 . ?
C9F H9F2 0.9900 . ?
C10F C11F 1.554(10) . ?
C10F H10H 0.9900 . ?
C10F H10I 0.9900 . ?
C11F H11J 0.9800 . ?
C11F H11K 0.9800 . ?
C11F H11L 0.9800 . ?

loop_
_geom_torsion_atom_site_label_1
_geom_torsion_atom_site_label_2
_geom_torsion_atom_site_label_3
_geom_torsion_atom_site_label_4
_geom_torsion
_geom_torsion_site_symmetry_1
_geom_torsion_site_symmetry_2
_geom_torsion_site_symmetry_3
_geom_torsion_site_symmetry_4
_geom_torsion_publ_flag
C94 C48 C49 C100 -2.5 . . . . ?
C72 C48 C49 C100 -122.6 . . . . ?
C50 C48 C49 C100 117.6 . . . . ?
C94 C48 C49 C78 121.1 . . . . ?
C72 C48 C49 C78 1.0 . . . . ?
C50 C48 C49 C78 -118.8 . . . . ?
C94 C48 C49 C56 -120.3 . . . . ?
C72 C48 C49 C56 119.6 . . . . ?
C50 C48 C49 C56 -0.2 . . . . ?
C94 C48 C50 C51 -67.7 . . . . ?
C72 C48 C50 C51 69.7 . . . . ?
C49 C48 C50 C51 -179.2 . . . . ?
C94 C48 C50 C55 110.6 . . . . ?
C72 C48 C50 C55 -112.1 . . . . ?
C49 C48 C50 C55 -0.9 . . . . ?
C55 C50 C51 C52 0.7 . . . . ?
C48 C50 C51 C52 178.7 . . . . ?
C50 C51 C52 C53 -1.4 . . . . ?
C51 C52 C53 C54 3.2 . . . . ?
C51 C52 C53 C60 -176.4 . . . . ?
C52 C53 C54 C55 -4.1 . . . . ?
C60 C53 C54 C55 175.5 . . . . ?
C52 C53 C54 C59 -179.5 . . . . ?
C60 C53 C54 C59 0.1 . . . . ?
C51 C50 C55 C56 -179.8 . . . . ?
C48 C50 C55 C56 1.8 . . . . ?
C51 C50 C55 C54 -1.8 . . . . ?
C48 C50 C55 C54 179.8 . . . . ?
C53 C54 C55 C50 3.5 . . . . ?
C59 C54 C55 C50 179.2 . . . . ?
C53 C54 C55 C56 -178.7 . . . . ?
C59 C54 C55 C56 -3.0 . . . . ?
C50 C55 C56 C57 178.1 . . . . ?
C54 C55 C56 C57 0.2 . . . . ?
C50 C55 C56 C49 -2.0 . . . . ?
C54 C55 C56 C49 -180.0 . . . . ?
C100 C49 C56 C55 -108.3 . . . . ?
C78 C49 C56 C55 111.9 . . . . ?
C48 C49 C56 C55 1.3 . . . . ?
C100 C49 C56 C57 71.6 . . . . ?
C78 C49 C56 C57 -68.3 . . . . ?
C48 C49 C56 C57 -178.9 . . . . ?
C55 C56 C57 C58 0.8 . . . . ?
C49 C56 C57 C58 -179.1 . . . . ?
C56 C57 C58 C59 1.4 . . . . ?
C57 C58 C59 C54 -4.2 . . . . ?
C57 C58 C59 C66 175.8 . . . . ?
C55 C54 C59 C58 4.8 . . . . ?
C53 C54 C59 C58 -179.7 . . . . ?
C55 C54 C59 C66 -175.2 . . . . ?
C53 C54 C59 C66 0.2 . . . . ?
C52 C53 C60 C61 4.6 . . . . ?
C54 C53 C60 C61 -175.0 . . . . ?
C52 C53 C60 C65 173.7 . . . . ?
C54 C53 C60 C65 -5.8 . . . . ?
C65 C60 C61 C62 4.0 . . . . ?
C53 C60 C61 C62 173.0 . . . . ?
C65 C60 C61 C170 178.5 . . . . ?
C53 C60 C61 C170 -12.4 . . . . ?
C60 C61 C62 C63 -2.8 . . . . ?
C170 C61 C62 C63 -177.9 . . . . ?
C61 C62 C63 C64 3.3 . . . . ?
C61 C62 C63 C70 178.4 . . . . ?
C62 C63 C64 C65 -5.1 . . . . ?
C70 C63 C64 C65 180.0 . . . . ?
C62 C63 C64 C69 -176.8 . . . . ?
C70 C63 C64 C69 8.2 . . . . ?
C63 C64 C65 C60 6.3 . . . . ?
C69 C64 C65 C60 177.8 . . . . ?
C63 C64 C65 C66 179.8 . . . . ?
C69 C64 C65 C66 -8.7 . . . . ?
C61 C60 C65 C64 -5.7 . . . . ?
C53 C60 C65 C64 -175.1 . . . . ?
C61 C60 C65 C66 -179.1 . . . . ?
C53 C60 C65 C66 11.5 . . . . ?
C58 C59 C66 C67 -5.1 . . . . ?
C54 C59 C66 C67 174.9 . . . . ?
C58 C59 C66 C65 -174.8 . . . . ?
C54 C59 C66 C65 5.3 . . . . ?
C64 C65 C66 C67 5.0 . . . . ?
C60 C65 C66 C67 178.4 . . . . ?
C64 C65 C66 C59 175.3 . . . . ?
C60 C65 C66 C59 -11.4 . . . . ?
C59 C66 C67 C68 -173.5 . . . . ?
C65 C66 C67 C68 -3.5 . . . . ?
C59 C66 C67 C116 12.9 . . . . ?
C65 C66 C67 C116 -177.1 . . . . ?
C66 C67 C68 C69 5.7 . . . . ?
C116 C67 C68 C69 179.8 . . . . ?
C67 C68 C69 C71 178.9 . . . . ?
C67 C68 C69 C64 -8.9 . . . . ?
C63 C64 C69 C68 -177.8 . . . . ?
C65 C64 C69 C68 10.5 . . . . ?
C63 C64 C69 C71 -5.7 . . . . ?
C65 C64 C69 C71 -177.4 . . . . ?
C71 N1 C70 O1 -179.4(8) . . . . ?
C1D N1 C70 O1 -10.1(12) . . . . ?
C71 N1 C70 C63 4.3(11) . . . . ?
C1D N1 C70 C63 173.6(7) . . . . ?
C62 C63 C70 O1 1.5(6) . . . . ?
C64 C63 C70 O1 176.4(6) . . . . ?
C62 C63 C70 N1 177.5(5) . . . . ?
C64 C63 C70 N1 -7.5(5) . . . . ?
C70 N1 C71 O2 177.4(8) . . . . ?
C1D N1 C71 O2 8.6(13) . . . . ?
C70 N1 C71 C69 -2.1(11) . . . . ?
C1D N1 C71 C69 -170.8(7) . . . . ?
C68 C69 C71 O2 -4.9(5) . . . . ?
C64 C69 C71 O2 -176.8(5) . . . . ?
C68 C69 C71 N1 174.6(5) . . . . ?
C64 C69 C71 N1 2.7(5) . . . . ?
C94 C48 C72 C73 68.4 . . . . ?
C50 C48 C72 C73 -68.6 . . . . ?
C49 C48 C72 C73 179.2 . . . . ?
C94 C48 C72 C77 -109.7 . . . . ?
C50 C48 C72 C77 113.3 . . . . ?
C49 C48 C72 C77 1.0 . . . . ?
C77 C72 C73 C74 -3.5 . . . . ?
C48 C72 C73 C74 178.5 . . . . ?
C72 C73 C74 C75 -0.4 . . . . ?
C73 C74 C75 C76 0.4 . . . . ?
C73 C74 C75 C82 -176.0 . . . . ?
C74 C75 C76 C77 3.6 . . . . ?
C82 C75 C76 C77 -179.6 . . . . ?
C74 C75 C76 C81 177.0 . . . . ?
C82 C75 C76 C81 -6.2 . . . . ?
C75 C76 C77 C78 -177.3 . . . . ?
C81 C76 C77 C78 9.0 . . . . ?
C75 C76 C77 C72 -8.0 . . . . ?
C81 C76 C77 C72 178.2 . . . . ?
C73 C72 C77 C76 8.1 . . . . ?
C48 C72 C77 C76 -173.6 . . . . ?
C73 C72 C77 C78 178.8 . . . . ?
C48 C72 C77 C78 -2.9 . . . . ?
C76 C77 C78 C79 -7.1 . . . . ?
C72 C77 C78 C79 -177.6 . . . . ?
C76 C77 C78 C49 174.2 . . . . ?
C72 C77 C78 C49 3.7 . . . . ?
C100 C49 C78 C79 -68.2 . . . . ?
C56 C49 C78 C79 69.8 . . . . ?
C48 C49 C78 C79 178.8 . . . . ?
C100 C49 C78 C77 110.2 . . . . ?
C56 C49 C78 C77 -111.8 . . . . ?
C48 C49 C78 C77 -2.8 . . . . ?
C77 C78 C79 C80 3.3 . . . . ?
C49 C78 C79 C80 -178.3 . . . . ?
C78 C79 C80 C81 -2.3 . . . . ?
C79 C80 C81 C76 3.9 . . . . ?
C79 C80 C81 C88 169.2 . . . . ?
C77 C76 C81 C80 -6.8 . . . . ?
C75 C76 C81 C80 179.7 . . . . ?
C77 C76 C81 C88 -173.6 . . . . ?
C75 C76 C81 C88 13.0 . . . . ?
C74 C75 C82 C83 -4.4 . . . . ?
C76 C75 C82 C83 179.3 . . . . ?
C74 C75 C82 C87 173.2 . . . . ?
C76 C75 C82 C87 -3.1 . . . . ?
C87 C82 C83 C84 -3.4 . . . . ?
C75 C82 C83 C84 174.2 . . . . ?
C87 C82 C83 C208 -177.1 . . . . ?
C75 C82 C83 C208 0.5 . . . . ?
C82 C83 C84 C85 11.4 . . . . ?
C208 C83 C84 C85 -174.4 . . . . ?
C83 C84 C85 C86 -19.0 . . . . ?
C83 C84 C85 C92 179.7 . . . . ?
C92 C85 C86 C87 179.1 . . . . ?
C84 C85 C86 C87 18.8 . . . . ?
C92 C85 C86 C91 -0.4 . . . . ?
C84 C85 C86 C91 -160.6 . . . . ?
C85 C86 C87 C82 -11.3 . . . . ?
C91 C86 C87 C82 168.2 . . . . ?
C85 C86 C87 C88 169.0 . . . . ?
C91 C86 C87 C88 -11.6 . . . . ?
C83 C82 C87 C86 3.2 . . . . ?
C75 C82 C87 C86 -174.5 . . . . ?
C83 C82 C87 C88 -177.1 . . . . ?
C75 C82 C87 C88 5.2 . . . . ?
C86 C87 C88 C89 -6.5 . . . . ?
C82 C87 C88 C89 173.8 . . . . ?
C86 C87 C88 C81 -178.4 . . . . ?
C82 C87 C88 C81 1.8 . . . . ?
C80 C81 C88 C89 12.8 . . . . ?
C76 C81 C88 C89 177.9 . . . . ?
C80 C81 C88 C87 -175.6 . . . . ?
C76 C81 C88 C87 -10.5 . . . . ?
C87 C88 C89 C90 15.7 . . . . ?
C81 C88 C89 C90 -172.6 . . . . ?
C87 C88 C89 C154 -173.3 . . . . ?
C81 C88 C89 C154 -1.6 . . . . ?
C88 C89 C90 C91 -7.6 . . . . ?
C154 C89 C90 C91 -179.1 . . . . ?
C89 C90 C91 C86 -10.1 . . . . ?
C89 C90 C91 C93 -172.5 . . . . ?
C87 C86 C91 C90 20.2 . . . . ?
C85 C86 C91 C90 -160.4 . . . . ?
C87 C86 C91 C93 -178.4 . . . . ?
C85 C86 C91 C93 1.0 . . . . ?
C93 N2 C92 O3 -179.0(5) . . . . ?
C1E N2 C92 O3 4.6(8) . . . . ?
C93 N2 C92 C85 -3.4(7) . . . . ?
C1E N2 C92 C85 -179.8(5) . . . . ?
C86 C85 C92 O3 177.0(3) . . . . ?
C84 C85 C92 O3 -22.5(3) . . . . ?
C86 C85 C92 N2 1.6(4) . . . . ?
C84 C85 C92 N2 162.0(4) . . . . ?
C92 N2 C93 O4 -177.5(6) . . . . ?
C1E N2 C93 O4 -1.2(9) . . . . ?
C92 N2 C93 C91 4.0(7) . . . . ?
C1E N2 C93 C91 -179.7(5) . . . . ?
C90 C91 C93 O4 -19.6(4) . . . . ?
C86 C91 C93 O4 178.7(4) . . . . ?
C90 C91 C93 N2 159.0(4) . . . . ?
C86 C91 C93 N2 -2.8(4) . . . . ?
C72 C48 C94 C99 111.0 . . . . ?
C50 C48 C94 C99 -112.1 . . . . ?
C49 C48 C94 C99 0.4 . . . . ?
C72 C48 C94 C95 -66.7 . . . . ?
C50 C48 C94 C95 70.2 . . . . ?
C49 C48 C94 C95 -177.4 . . . . ?
C99 C94 C95 C96 0.3 . . . . ?
C48 C94 C95 C96 177.9 . . . . ?
C94 C95 C96 C97 -1.8 . . . . ?
C95 C96 C97 C104 -169.9 . . . . ?
C95 C96 C97 C98 2.0 . . . . ?
C104 C97 C98 C99 171.8 . . . . ?
C96 C97 C98 C99 -0.7 . . . . ?
C104 C97 C98 C103 -8.9 . . . . ?
C96 C97 C98 C103 178.7 . . . . ?
C103 C98 C99 C94 179.9 . . . . ?
C97 C98 C99 C94 -0.7 . . . . ?
C103 C98 C99 C100 0.9 . . . . ?
C97 C98 C99 C100 -179.7 . . . . ?
C95 C94 C99 C98 0.9 . . . . ?
C48 C94 C99 C98 -177.1 . . . . ?
C95 C94 C99 C100 -179.9 . . . . ?
C48 C94 C99 C100 2.0 . . . . ?
C98 C99 C100 C101 0.6 . . . . ?
C94 C99 C100 C101 -178.5 . . . . ?
C98 C99 C100 C49 175.2 . . . . ?
C94 C99 C100 C49 -3.9 . . . . ?
C78 C49 C100 C101 63.7 . . . . ?
C56 C49 C100 C101 -74.4 . . . . ?
C48 C49 C100 C101 177.2 . . . . ?
C78 C49 C100 C99 -109.6 . . . . ?
C56 C49 C100 C99 112.3 . . . . ?
C48 C49 C100 C99 3.9 . . . . ?
C99 C100 C101 C102 -3.9 . . . . ?
C49 C100 C101 C102 -177.1 . . . . ?
C100 C101 C102 C103 5.9 . . . . ?
C101 C102 C103 C110 170.3 . . . . ?
C101 C102 C103 C98 -4.0 . . . . ?
C99 C98 C103 C102 0.7 . . . . ?
C97 C98 C103 C102 -178.7 . . . . ?
C99 C98 C103 C110 -174.0 . . . . ?
C97 C98 C103 C110 6.6 . . . . ?
C96 C97 C104 C105 -5.1 . . . . ?
C98 C97 C104 C105 -176.4 . . . . ?
C96 C97 C104 C109 173.9 . . . . ?
C98 C97 C104 C109 2.6 . . . . ?
C97 C104 C105 C106 171.3 . . . . ?
C109 C104 C105 C106 -7.7 . . . . ?
C97 C104 C105 C190 -7.9 . . . . ?
C109 C104 C105 C190 173.0 . . . . ?
C104 C105 C106 C107 6.7 . . . . ?
C190 C105 C106 C107 -174.0 . . . . ?
C105 C106 C107 C108 -0.2 . . . . ?
C105 C106 C107 C114 -176.9 . . . . ?
C106 C107 C108 C109 -4.8 . . . . ?
C114 C107 C108 C109 171.6 . . . . ?
C106 C107 C108 C113 177.0 . . . . ?
C114 C107 C108 C113 -6.6 . . . . ?
C113 C108 C109 C104 -178.6 . . . . ?
C107 C108 C109 C104 3.4 . . . . ?
C113 C108 C109 C110 -0.4 . . . . ?
C107 C108 C109 C110 -178.5 . . . . ?
C97 C104 C109 C108 -176.3 . . . . ?
C105 C104 C109 C108 2.8 . . . . ?
C97 C104 C109 C110 5.5 . . . . ?
C105 C104 C109 C110 -175.4 . . . . ?
C102 C103 C110 C111 4.5 . . . . ?
C98 C103 C110 C111 178.7 . . . . ?
C102 C103 C110 C109 -172.6 . . . . ?
C98 C103 C110 C109 1.6 . . . . ?
C108 C109 C110 C103 174.2 . . . . ?
C104 C109 C110 C103 -7.6 . . . . ?
C108 C109 C110 C111 -3.3 . . . . ?
C104 C109 C110 C111 174.9 . . . . ?
C103 C110 C111 C112 -168.5 . . . . ?
C109 C110 C111 C112 8.9 . . . . ?
C103 C110 C111 C136 4.3 . . . . ?
C109 C110 C111 C136 -178.3 . . . . ?
C110 C111 C112 C113 -11.2 . . . . ?
C136 C111 C112 C113 175.6 . . . . ?
C111 C112 C113 C108 6.8 . . . . ?
C111 C112 C113 C115 -176.5 . . . . ?
C109 C108 C113 C112 -0.9 . . . . ?
C107 C108 C113 C112 177.3 . . . . ?
C109 C108 C113 C115 -177.5 . . . . ?
C107 C108 C113 C115 0.7 . . . . ?
C115 N3 C114 O5 178.8(8) . . . . ?
C1F N3 C114 O5 0.7(16) . . . . ?
C115 N3 C114 C107 5.7(13) . . . . ?
C1F N3 C114 C107 -172.4(10) . . . . ?
C106 C107 C114 O5 7.3(5) . . . . ?
C108 C107 C114 O5 -169.1(5) . . . . ?
C106 C107 C114 N3 -179.9(6) . . . . ?
C108 C107 C114 N3 3.7(6) . . . . ?
C114 N3 C115 O6 175.9(8) . . . . ?
C1F N3 C115 O6 -6.0(15) . . . . ?
C114 N3 C115 C113 -10.9(13) . . . . ?
C1F N3 C115 C113 167.3(10) . . . . ?
C112 C113 C115 O6 4.1(5) . . . . ?
C108 C113 C115 O6 -179.4(5) . . . . ?
C112 C113 C115 N3 -168.9(6) . . . . ?
C108 C113 C115 N3 7.6(6) . . . . ?
C68 C67 C116 C117 85.5 . . . . ?
C66 C67 C116 C117 -100.5 . . . . ?
C68 C67 C116 C121 -94.6 . . . . ?
C66 C67 C116 C121 79.4 . . . . ?
C121 C116 C117 C118 -5.8 . . . . ?
C67 C116 C117 C118 174.1 . . . . ?
C116 C117 C118 C119 1.0 . . . . ?
C116 C117 C118 C122 -178.5 . . . . ?
C117 C118 C119 C120 2.4 . . . . ?
C122 C118 C119 C120 -178.1 . . . . ?
C118 C119 C120 C121 -1.5 . . . . ?
C118 C119 C120 C166 -179.5 . . . . ?
C117 C116 C121 C120 6.7 . . . . ?
C67 C116 C121 C120 -173.3 . . . . ?
C119 C120 C121 C116 -2.7 . . . . ?
C166 C120 C121 C116 175.4 . . . . ?
C119 C118 C122 C123 -119.4 . . . . ?
C117 C118 C122 C123 60.1 . . . . ?
C119 C118 C122 C127 58.9 . . . . ?
C117 C118 C122 C127 -121.6 . . . . ?
C127 C122 C123 C124 1.2 . . . . ?
C118 C122 C123 C124 179.5 . . . . ?
C122 C123 C124 C125 -1.1 . . . . ?
C122 C123 C124 C128 -176.0 . . . . ?
C123 C124 C125 C126 2.3 . . . . ?
C128 C124 C125 C126 177.3 . . . . ?
C124 C125 C126 C127 -3.4 . . . . ?
C124 C125 C126 C1 178.9(5) . . . . ?
C2 C1 C126 C125 156.1(8) . . . . ?
C4 C1 C126 C125 29.5(9) . . . . ?
C3 C1 C126 C125 -83.7(9) . . . . ?
C2 C1 C126 C127 -21.6(11) . . . . ?
C4 C1 C126 C127 -148.2(7) . . . . ?
C3 C1 C126 C127 98.5(8) . . . . ?
C123 C122 C127 C126 -2.2 . . . . ?
C118 C122 C127 C126 179.3 . . . . ?
C125 C126 C127 C122 3.3 . . . . ?
C1 C126 C127 C122 -178.9(4) . . . . ?
C123 C124 C128 C129 51.1 . . . . ?
C125 C124 C128 C129 -123.7 . . . . ?
C123 C124 C128 C133 -132.2 . . . . ?
C125 C124 C128 C133 53.1 . . . . ?
C133 C128 C129 C130 -0.1 . . . . ?
C124 C128 C129 C130 176.8 . . . . ?
C128 C129 C130 C131 1.7 . . . . ?
C128 C129 C130 C134 -177.4 . . . . ?
C129 C130 C131 C132 -3.2 . . . . ?
C134 C130 C131 C132 175.8 . . . . ?
C130 C131 C132 C133 3.4 . . . . ?
C130 C131 C132 C5 -174.5(3) . . . . ?
C6 C5 C132 C133 -75.7(10) . . . . ?
C8 C5 C132 C133 149.4(6) . . . . ?
C7 C5 C132 C133 37.5(6) . . . . ?
C6 C5 C132 C131 102.2(9) . . . . ?
C8 C5 C132 C131 -32.7(8) . . . . ?
C7 C5 C132 C131 -144.6(5) . . . . ?
C131 C132 C133 C128 -2.0 . . . . ?
C5 C132 C133 C128 175.9(3) . . . . ?
C129 C128 C133 C132 0.3 . . . . ?
C124 C128 C133 C132 -176.8 . . . . ?
C129 C130 C134 C135 -123.4 . . . . ?
C131 C130 C134 C135 57.5 . . . . ?
C129 C130 C134 C139 51.3 . . . . ?
C131 C130 C134 C139 -127.8 . . . . ?
C139 C134 C135 C136 1.6 . . . . ?
C130 C134 C135 C136 176.4 . . . . ?
C134 C135 C136 C137 1.7 . . . . ?
C134 C135 C136 C111 -174.7 . . . . ?
C112 C111 C136 C135 -106.2 . . . . ?
C110 C111 C136 C135 80.6 . . . . ?
C112 C111 C136 C137 77.3 . . . . ?
C110 C111 C136 C137 -95.8 . . . . ?
C135 C136 C137 C138 -5.1 . . . . ?
C111 C136 C137 C138 171.2 . . . . ?
C136 C137 C138 C139 5.4 . . . . ?
C136 C137 C138 C140 178.5 . . . . ?
C137 C138 C139 C134 -2.3 . . . . ?
C140 C138 C139 C134 -175.2 . . . . ?
C135 C134 C139 C138 -1.3 . . . . ?
C130 C134 C139 C138 -176.1 . . . . ?
C139 C138 C140 C145 44.8 . . . . ?
C137 C138 C140 C145 -128.1 . . . . ?
C139 C138 C140 C141 -124.8 . . . . ?
C137 C138 C140 C141 62.3 . . . . ?
C145 C140 C141 C142 4.7 . . . . ?
C138 C140 C141 C142 175.0 . . . . ?
C140 C141 C142 C143 -2.4 . . . . ?
C140 C141 C142 C146 -174.6 . . . . ?
C141 C142 C143 C144 0.0 . . . . ?
C146 C142 C143 C144 172.8 . . . . ?
C142 C143 C144 C145 -0.2 . . . . ?
C142 C143 C144 C9 -177.0(4) . . . . ?
C12 C9 C144 C143 -24.8(8) . . . . ?
C11 C9 C144 C143 -148.8(5) . . . . ?
C10 C9 C144 C143 92.8(5) . . . . ?
C12 C9 C144 C145 158.5(6) . . . . ?
C11 C9 C144 C145 34.5(7) . . . . ?
C10 C9 C144 C145 -83.9(6) . . . . ?
C141 C140 C145 C144 -5.0 . . . . ?
C138 C140 C145 C144 -175.1 . . . . ?
C143 C144 C145 C140 2.9 . . . . ?
C9 C144 C145 C140 179.7(4) . . . . ?
C141 C142 C146 C151 -125.5 . . . . ?
C143 C142 C146 C151 62.4 . . . . ?
C141 C142 C146 C147 56.8 . . . . ?
C143 C142 C146 C147 -115.3 . . . . ?
C151 C146 C147 C148 -0.1 . . . . ?
C142 C146 C147 C148 177.6 . . . . ?
C146 C147 C148 C149 1.4 . . . . ?
C146 C147 C148 C152 -176.9 . . . . ?
C147 C148 C149 C150 -1.0 . . . . ?
C152 C148 C149 C150 177.2 . . . . ?
C148 C149 C150 C151 -0.5 . . . . ?
C148 C149 C150 C13 -177.1(4) . . . . ?
C16 C13 C150 C149 62.0(11) . . . . ?
C15 C13 C150 C149 -170.7(6) . . . . ?
C14 C13 C150 C149 -49.2(11) . . . . ?
C16 C13 C150 C151 -114.4(10) . . . . ?
C15 C13 C150 C151 12.9(10) . . . . ?
C14 C13 C150 C151 134.4(9) . . . . ?
C147 C146 C151 C150 -1.6 . . . . ?
C142 C146 C151 C150 -179.2 . . . . ?
C149 C150 C151 C146 1.9 . . . . ?
C13 C150 C151 C146 178.4(4) . . . . ?
C147 C148 C152 C157 48.8 . . . . ?
C149 C148 C152 C157 -129.3 . . . . ?
C147 C148 C152 C153 -125.3 . . . . ?
C149 C148 C152 C153 56.6 . . . . ?
C157 C152 C153 C154 -3.4 . . . . ?
C148 C152 C153 C154 171.1 . . . . ?
C152 C153 C154 C155 6.9 . . . . ?
C152 C153 C154 C89 -173.6 . . . . ?
C88 C89 C154 C153 85.3 . . . . ?
C90 C89 C154 C153 -103.6 . . . . ?
C88 C89 C154 C155 -95.2 . . . . ?
C90 C89 C154 C155 75.9 . . . . ?
C153 C154 C155 C156 -6.0 . . . . ?
C89 C154 C155 C156 174.5 . . . . ?
C154 C155 C156 C157 1.7 . . . . ?
C154 C155 C156 C158 -179.6 . . . . ?
C155 C156 C157 C152 1.6 . . . . ?
C158 C156 C157 C152 -177.0 . . . . ?
C153 C152 C157 C156 -0.8 . . . . ?
C148 C152 C157 C156 -175.2 . . . . ?
C157 C156 C158 C159 -120.3 . . . . ?
C155 C156 C158 C159 61.1 . . . . ?
C157 C156 C158 C163 57.1 . . . . ?
C155 C156 C158 C163 -121.5 . . . . ?
C163 C158 C159 C160 2.2 . . . . ?
C156 C158 C159 C160 179.6 . . . . ?
C158 C159 C160 C161 -0.8 . . . . ?
C158 C159 C160 C164 -175.6 . . . . ?
C159 C160 C161 C162 -1.6 . . . . ?
C164 C160 C161 C162 173.5 . . . . ?
C160 C161 C162 C163 2.3 . . . . ?
C160 C161 C162 C17 -177.7(6) . . . . ?
C20 C17 C162 C161 34.0(12) . . . . ?
C18 C17 C162 C161 169.3(7) . . . . ?
C19 C17 C162 C161 -77.4(7) . . . . ?
C20 C17 C162 C163 -145.9(8) . . . . ?
C18 C17 C162 C163 -10.7(11) . . . . ?
C19 C17 C162 C163 102.7(7) . . . . ?
C161 C162 C163 C158 -0.7 . . . . ?
C17 C162 C163 C158 179.3(5) . . . . ?
C159 C158 C163 C162 -1.5 . . . . ?
C156 C158 C163 C162 -179.1 . . . . ?
C159 C160 C164 C169 -137.4 . . . . ?
C161 C160 C164 C169 48.0 . . . . ?
C159 C160 C164 C165 49.7 . . . . ?
C161 C160 C164 C165 -124.9 . . . . ?
C169 C164 C165 C166 2.8 . . . . ?
C160 C164 C165 C166 176.1 . . . . ?
C164 C165 C166 C167 -1.4 . . . . ?
C164 C165 C166 C120 -176.4 . . . . ?
C119 C120 C166 C167 -121.6 . . . . ?
C121 C120 C166 C167 60.5 . . . . ?
C119 C120 C166 C165 53.4 . . . . ?
C121 C120 C166 C165 -124.5 . . . . ?
C165 C166 C167 C168 1.8 . . . . ?
C120 C166 C167 C168 176.5 . . . . ?
C166 C167 C168 C169 -3.2 . . . . ?
C166 C167 C168 C21 -176.6(4) . . . . ?
C24 C21 C168 C169 -6.4(10) . . . . ?
C22 C21 C168 C169 127.2(7) . . . . ?
C23 C21 C168 C169 -120.6(7) . . . . ?
C24 C21 C168 C167 166.0(6) . . . . ?
C22 C21 C168 C167 -60.4(10) . . . . ?
C23 C21 C168 C167 51.8(7) . . . . ?
C165 C164 C169 C168 -5.0 . . . . ?
C160 C164 C169 C168 -178.1 . . . . ?
C167 C168 C169 C164 4.9 . . . . ?
C21 C168 C169 C164 178.1(4) . . . . ?
C60 C61 C170 C171 100.7 . . . . ?
C62 C61 C170 C171 -84.5 . . . . ?
C60 C61 C170 C175 -79.2 . . . . ?
C62 C61 C170 C175 95.6 . . . . ?
C175 C170 C171 C172 6.6 . . . . ?
C61 C170 C171 C172 -173.2 . . . . ?
C170 C171 C172 C173 -3.1 . . . . ?
C170 C171 C172 C176 180.0 . . . . ?
C171 C172 C173 C174 0.8 . . . . ?
C176 C172 C173 C174 177.7 . . . . ?
C172 C173 C174 C175 -1.9 . . . . ?
C172 C173 C174 C220 179.9 . . . . ?
C173 C174 C175 C170 5.1 . . . . ?
C220 C174 C175 C170 -176.6 . . . . ?
C171 C170 C175 C174 -7.7 . . . . ?
C61 C170 C175 C174 172.2 . . . . ?
C173 C172 C176 C177 124.4 . . . . ?
C171 C172 C176 C177 -58.7 . . . . ?
C173 C172 C176 C181 -56.7 . . . . ?
C171 C172 C176 C181 120.1 . . . . ?
C181 C176 C177 C178 2.7 . . . . ?
C172 C176 C177 C178 -178.4 . . . . ?
C176 C177 C178 C179 -3.8 . . . . ?
C176 C177 C178 C182 167.9 . . . . ?
C177 C178 C179 C180 1.7 . . . . ?
C182 C178 C179 C180 -170.6 . . . . ?
C178 C179 C180 C181 1.2 . . . . ?
C178 C179 C180 C25 -179.6(4) . . . . ?
C27 C25 C180 C179 -67.3(10) . . . . ?
C26 C25 C180 C179 56.0(10) . . . . ?
C28 C25 C180 C179 173.3(7) . . . . ?
C27 C25 C180 C181 111.9(9) . . . . ?
C26 C25 C180 C181 -124.8(8) . . . . ?
C28 C25 C180 C181 -7.5(10) . . . . ?
C179 C180 C181 C176 -2.3 . . . . ?
C25 C180 C181 C176 178.5(5) . . . . ?
C177 C176 C181 C180 0.5 . . . . ?
C172 C176 C181 C180 -178.4 . . . . ?
C177 C178 C182 C183 -44.2 . . . . ?
C179 C178 C182 C183 127.2 . . . . ?
C177 C178 C182 C187 134.5 . . . . ?
C179 C178 C182 C187 -54.1 . . . . ?
C187 C182 C183 C184 3.3 . . . . ?
C178 C182 C183 C184 -178.1 . . . . ?
C182 C183 C184 C185 -2.2 . . . . ?
C182 C183 C184 C188 176.1 . . . . ?
C183 C184 C185 C186 2.7 . . . . ?
C188 C184 C185 C186 -175.6 . . . . ?
C184 C185 C186 C187 -4.2 . . . . ?
C184 C185 C186 C29 178.6(3) . . . . ?
C30 C29 C186 C185 -40.5(8) . . . . ?
C32 C29 C186 C185 85.4(10) . . . . ?
C31 C29 C186 C185 -153.2(5) . . . . ?
C30 C29 C186 C187 142.4(7) . . . . ?
C32 C29 C186 C187 -91.7(10) . . . . ?
C31 C29 C186 C187 29.7(7) . . . . ?
C185 C186 C187 C182 5.5 . . . . ?
C29 C186 C187 C182 -177.3(3) . . . . ?
C183 C182 C187 C186 -5.1 . . . . ?
C178 C182 C187 C186 176.2 . . . . ?
C183 C184 C188 C189 122.1 . . . . ?
C185 C184 C188 C189 -59.4 . . . . ?
C183 C184 C188 C193 -54.7 . . . . ?
C185 C184 C188 C193 123.7 . . . . ?
C193 C188 C189 C190 0.3 . . . . ?
C184 C188 C189 C190 -176.4 . . . . ?
C188 C189 C190 C191 -4.0 . . . . ?
C188 C189 C190 C105 174.3 . . . . ?
C106 C105 C190 C189 102.1 . . . . ?
C104 C105 C190 C189 -78.6 . . . . ?
C106 C105 C190 C191 -79.5 . . . . ?
C104 C105 C190 C191 99.7 . . . . ?
C189 C190 C191 C192 1.7 . . . . ?
C105 C190 C191 C192 -176.6 . . . . ?
C190 C191 C192 C193 4.3 . . . . ?
C190 C191 C192 C194 178.6 . . . . ?
C191 C192 C193 C188 -8.0 . . . . ?
C194 C192 C193 C188 177.9 . . . . ?
C189 C188 C193 C192 5.7 . . . . ?
C184 C188 C193 C192 -177.4 . . . . ?
C193 C192 C194 C195 121.5 . . . . ?
C191 C192 C194 C195 -52.8 . . . . ?
C193 C192 C194 C199 -58.1 . . . . ?
C191 C192 C194 C199 127.6 . . . . ?
C199 C194 C195 C196 0.3 . . . . ?
C192 C194 C195 C196 -179.3 . . . . ?
C194 C195 C196 C197 -0.2 . . . . ?
C194 C195 C196 C200 172.9 . . . . ?
C195 C196 C197 C198 1.5 . . . . ?
C200 C196 C197 C198 -171.8 . . . . ?
C196 C197 C198 C199 -2.9 . . . . ?
C196 C197 C198 C224 176.8(5) . . . . ?
C35 C224 C198 C197 53.5(10) . . . . ?
C34 C224 C198 C197 165.3(7) . . . . ?
C33 C224 C198 C197 -77.8(8) . . . . ?
C35 C224 C198 C199 -126.9(8) . . . . ?
C34 C224 C198 C199 -15.1(11) . . . . ?
C33 C224 C198 C199 101.8(8) . . . . ?
C197 C198 C199 C194 2.9 . . . . ?
C224 C198 C199 C194 -176.7(5) . . . . ?
C195 C194 C199 C198 -1.6 . . . . ?
C192 C194 C199 C198 178.0 . . . . ?
C195 C196 C200 C205 125.4 . . . . ?
C197 C196 C200 C205 -61.6 . . . . ?
C195 C196 C200 C201 -54.4 . . . . ?
C197 C196 C200 C201 118.6 . . . . ?
C205 C200 C201 C202 2.5 . . . . ?
C196 C200 C201 C202 -177.8 . . . . ?
C200 C201 C202 C203 -3.7 . . . . ?
C200 C201 C202 C206 177.7 . . . . ?
C201 C202 C203 C204 6.2 . . . . ?
C206 C202 C203 C204 -175.2 . . . . ?
C202 C203 C204 C205 -7.1 . . . . ?
C202 C203 C204 C36 177.4(4) . . . . ?
C37 C36 C204 C203 170.4(6) . . . . ?
C38 C36 C204 C203 -66.3(7) . . . . ?
C39 C36 C204 C203 46.1(9) . . . . ?
C37 C36 C204 C205 -4.8(9) . . . . ?
C38 C36 C204 C205 118.5(6) . . . . ?
C39 C36 C204 C205 -129.1(6) . . . . ?
C201 C200 C205 C204 -3.4 . . . . ?
C196 C200 C205 C204 176.9 . . . . ?
C203 C204 C205 C200 5.6 . . . . ?
C36 C204 C205 C200 -179.2(4) . . . . ?
C203 C202 C206 C211 131.0 . . . . ?
C201 C202 C206 C211 -50.5 . . . . ?
C203 C202 C206 C207 -54.3 . . . . ?
C201 C202 C206 C207 124.2 . . . . ?
C211 C206 C207 C208 0.7 . . . . ?
C202 C206 C207 C208 -174.1 . . . . ?
C206 C207 C208 C209 -1.1 . . . . ?
C206 C207 C208 C83 173.8 . . . . ?
C84 C83 C208 C209 -86.9 . . . . ?
C82 C83 C208 C209 87.2 . . . . ?
C84 C83 C208 C207 98.5 . . . . ?
C82 C83 C208 C207 -87.5 . . . . ?
C207 C208 C209 C210 -0.5 . . . . ?
C83 C208 C209 C210 -174.9 . . . . ?
C208 C209 C210 C211 2.5 . . . . ?
C208 C209 C210 C212 -178.0 . . . . ?
C212 C210 C211 C206 177.6 . . . . ?
C209 C210 C211 C206 -3.0 . . . . ?
C207 C206 C211 C210 1.4 . . . . ?
C202 C206 C211 C210 176.2 . . . . ?
C211 C210 C212 C213 122.3 . . . . ?
C209 C210 C212 C213 -57.1 . . . . ?
C211 C210 C212 C217 -56.1 . . . . ?
C209 C210 C212 C217 124.5 . . . . ?
C217 C212 C213 C214 4.1 . . . . ?
C210 C212 C213 C214 -174.3 . . . . ?
C212 C213 C214 C218 177.7(4) . . . . ?
C212 C213 C214 C215 -5.9 . . . . ?
C213 C214 C215 C216 8.0 . . . . ?
C218 C214 C215 C216 -175.2(3) . . . . ?
C214 C215 C216 C217 -8.7 . . . . ?
C214 C215 C216 C40 -176.2(6) . . . . ?
C42 C40 C216 C215 -42.5(10) . . . . ?
C43 C40 C216 C215 -170.7(7) . . . . ?
C41 C40 C216 C215 71.0(9) . . . . ?
C42 C40 C216 C217 149.5(7) . . . . ?
C43 C40 C216 C217 21.4(11) . . . . ?
C41 C40 C216 C217 -97.0(8) . . . . ?
C213 C212 C217 C216 -4.1 . . . . ?
C210 C212 C217 C216 174.4 . . . . ?
C215 C216 C217 C212 6.7 . . . . ?
C40 C216 C217 C212 174.2(6) . . . . ?
C213 C214 C218 C223 128.1(4) . . . . ?
C215 C214 C218 C223 -48.3(5) . . . . ?
C213 C214 C218 C219 -57.8(5) . . . . ?
C215 C214 C218 C219 125.8(4) . . . . ?
C223 C218 C219 C220 -0.7(6) . . . . ?
C214 C218 C219 C220 -175.3(3) . . . . ?
C218 C219 C220 C221 -1.5(5) . . . . ?
C218 C219 C220 C174 179.2(3) . . . . ?
C175 C174 C220 C221 -54.9 . . . . ?
C173 C174 C220 C221 123.3 . . . . ?
C175 C174 C220 C219 124.3(2) . . . . ?
C173 C174 C220 C219 -57.4(2) . . . . ?
C219 C220 C221 C222 3.0(2) . . . . ?
C174 C220 C221 C222 -177.9 . . . . ?
C45 C44 C222 C223 85.5(14) . . . . ?
C47 C44 C222 C223 -136.5(11) . . . . ?
C46 C44 C222 C223 -34.1(9) . . . . ?
C45 C44 C222 C221 -92.2(12) . . . . ?
C47 C44 C222 C221 45.8(14) . . . . ?
C46 C44 C222 C221 148.1(8) . . . . ?
C220 C221 C222 C223 -2.1 . . . . ?
C220 C221 C222 C44 175.8(5) . . . . ?
C214 C218 C223 C222 175.2(3) . . . . ?
C219 C218 C223 C222 1.4(6) . . . . ?
C44 C222 C223 C218 -178.0(6) . . . . ?
C221 C222 C223 C218 -0.1(3) . . . . ?
C6A C1A C2A C11A 6.3 . . . . ?
C5A C1A C2A C11A -147.2 . . . . ?
C6A C1A C2A C3A 149.4 . . . . ?
C5A C1A C2A C3A -4.2 . . . . ?
C11A C2A C3A C16A 3.9 . . . . ?
C1A C2A C3A C16A -138.9 . . . . ?
C11A C2A C3A C4A 144.5 . . . . ?
C1A C2A C3A C4A 1.7 . . . . ?
C16A C3A C4A C21A -2.1 . . . . ?
C2A C3A C4A C21A -144.5 . . . . ?
C16A C3A C4A C5A 143.8 . . . . ?
C2A C3A C4A C5A 1.5 . . . . ?
C6A C1A C5A C26A -7.9 . . . . ?
C2A C1A C5A C26A 144.1 . . . . ?
C6A C1A C5A C4A -147.2 . . . . ?
C2A C1A C5A C4A 4.9 . . . . ?
C21A C4A C5A C26A 7.1 . . . . ?
C3A C4A C5A C26A -140.8 . . . . ?
C21A C4A C5A C1A 144.0 . . . . ?
C3A C4A C5A C1A -4.0 . . . . ?
C5A C1A C6A C7A 6.3 . . . . ?
C2A C1A C6A C7A -142.5 . . . . ?
C5A C1A C6A C10A 138.5 . . . . ?
C2A C1A C6A C10A -10.3 . . . . ?
C1A C6A C7A C30A 0.2 . . . . ?
C10A C6A C7A C30A -135.4 . . . . ?
C1A C6A C7A C8A 141.8 . . . . ?
C10A C6A C7A C8A 6.1 . . . . ?
C30A C7A C8A C59A 3.9 . . . . ?
C6A C7A C8A C59A -139.6 . . . . ?
C30A C7A C8A C9A 139.2 . . . . ?
C6A C7A C8A C9A -4.3 . . . . ?
C59A C8A C9A C10A 137.1 . . . . ?
C7A C8A C9A C10A 0.9 . . . . ?
C59A C8A C9A C38A 3.6 . . . . ?
C7A C8A C9A C38A -132.5 . . . . ?
C8A C9A C10A C12A -144.2 . . . . ?
C38A C9A C10A C12A -5.0 . . . . ?
C8A C9A C10A C6A 2.8 . . . . ?
C38A C9A C10A C6A 142.0 . . . . ?
C1A C6A C10A C12A 5.3 . . . . ?
C7A C6A C10A C12A 139.7 . . . . ?
C1A C6A C10A C9A -140.0 . . . . ?
C7A C6A C10A C9A -5.6 . . . . ?
C3A C2A C11A C15A 2.4 . . . . ?
C1A C2A C11A C15A 141.4 . . . . ?
C3A C2A C11A C12A -135.8 . . . . ?
C1A C2A C11A C12A 3.2 . . . . ?
C9A C10A C12A C13A 3.8 . . . . ?
C6A C10A C12A C13A -137.5 . . . . ?
C9A C10A C12A C11A 144.9 . . . . ?
C6A C10A C12A C11A 3.6 . . . . ?
C2A C11A C12A C10A -7.9 . . . . ?
C15A C11A C12A C10A -148.0 . . . . ?
C2A C11A C12A C13A 140.9 . . . . ?
C15A C11A C12A C13A 0.8 . . . . ?
C10A C12A C13A C14A 142.4 . . . . ?
C11A C12A C13A C14A -1.2 . . . . ?
C10A C12A C13A C39A -1.2 . . . . ?
C11A C12A C13A C39A -144.9 . . . . ?
C12A C13A C14A C15A 1.2 . . . . ?
C39A C13A C14A C15A 141.5 . . . . ?
C12A C13A C14A C43A -142.5 . . . . ?
C39A C13A C14A C43A -2.3 . . . . ?
C2A C11A C15A C17A -7.5 . . . . ?
C12A C11A C15A C17A 135.9 . . . . ?
C2A C11A C15A C14A -143.4 . . . . ?
C12A C11A C15A C14A 0.0 . . . . ?
C13A C14A C15A C11A -0.7 . . . . ?
C43A C14A C15A C11A 133.6 . . . . ?
C13A C14A C15A C17A -144.8 . . . . ?
C43A C14A C15A C17A -10.5 . . . . ?
C4A C3A C16A C20A -3.4 . . . . ?
C2A C3A C16A C20A 132.3 . . . . ?
C4A C3A C16A C17A -141.7 . . . . ?
C2A C3A C16A C17A -6.0 . . . . ?
C11A C15A C17A C16A 5.5 . . . . ?
C14A C15A C17A C16A 139.7 . . . . ?
C11A C15A C17A C18A -127.1 . . . . ?
C14A C15A C17A C18A 7.1 . . . . ?
C3A C16A C17A C15A 1.5 . . . . ?
C20A C16A C17A C15A -140.8 . . . . ?
C3A C16A C17A C18A 140.1 . . . . ?
C20A C16A C17A C18A -2.2 . . . . ?
C15A C17A C18A C44A -3.2 . . . . ?
C16A C17A C18A C44A -137.9 . . . . ?
C15A C17A C18A C19A 137.2 . . . . ?
C16A C17A C18A C19A 2.5 . . . . ?
C44A C18A C19A C48A -3.3 . . . . ?
C17A C18A C19A C48A -148.5 . . . . ?
C44A C18A C19A C20A 143.3 . . . . ?
C17A C18A C19A C20A -1.9 . . . . ?
C3A C16A C20A C19A -141.4 . . . . ?
C17A C16A C20A C19A 1.0 . . . . ?
C3A C16A C20A C22A 6.3 . . . . ?
C17A C16A C20A C22A 148.7 . . . . ?
C48A C19A C20A C16A 149.5 . . . . ?
C18A C19A C20A C16A 0.6 . . . . ?
C48A C19A C20A C22A 1.6 . . . . ?
C18A C19A C20A C22A -147.4 . . . . ?
C3A C4A C21A C25A 142.0 . . . . ?
C5A C4A C21A C25A -2.0 . . . . ?
C3A C4A C21A C22A 4.8 . . . . ?
C5A C4A C21A C22A -139.3 . . . . ?
C4A C21A C22A C23A 139.8 . . . . ?
C25A C21A C22A C23A 0.3 . . . . ?
C4A C21A C22A C20A -1.9 . . . . ?
C25A C21A C22A C20A -141.4 . . . . ?
C16A C20A C22A C21A -3.6 . . . . ?
C19A C20A C22A C21A 140.0 . . . . ?
C16A C20A C22A C23A -138.7 . . . . ?
C19A C20A C22A C23A 4.9 . . . . ?
C21A C22A C23A C24A -2.3 . . . . ?
C20A C22A C23A C24A 136.7 . . . . ?
C21A C22A C23A C49A -150.9 . . . . ?
C20A C22A C23A C49A -11.9 . . . . ?
C22A C23A C24A C25A 3.5 . . . . ?
C49A C23A C24A C25A 143.4 . . . . ?
C22A C23A C24A C53A -147.1 . . . . ?
C49A C23A C24A C53A -7.2 . . . . ?
C4A C21A C25A C27A -7.6 . . . . ?
C22A C21A C25A C27A 133.6 . . . . ?
C4A C21A C25A C24A -139.3 . . . . ?
C22A C21A C25A C24A 1.9 . . . . ?
C23A C24A C25A C27A -145.7 . . . . ?
C53A C24A C25A C27A -3.8 . . . . ?
C23A C24A C25A C21A -3.3 . . . . ?
C53A C24A C25A C21A 138.7 . . . . ?
C1A C5A C26A C27A -136.0 . . . . ?
C4A C5A C26A C27A -3.6 . . . . ?
C1A C5A C26A C30A 2.9 . . . . ?
C4A C5A C26A C30A 135.3 . . . . ?
C21A C25A C27A C26A 10.9 . . . . ?
C24A C25A C27A C26A 142.7 . . . . ?
C21A C25A C27A C28A -131.1 . . . . ?
C24A C25A C27A C28A 0.7 . . . . ?
C5A C26A C27A C25A -4.8 . . . . ?
C30A C26A C27A C25A -148.1 . . . . ?
C5A C26A C27A C28A 144.6 . . . . ?
C30A C26A C27A C28A 1.3 . . . . ?
C25A C27A C28A C29A 143.0 . . . . ?
C26A C27A C28A C29A -0.4 . . . . ?
C25A C27A C28A C54A 4.5 . . . . ?
C26A C27A C28A C54A -138.9 . . . . ?
C27A C28A C29A C58A -140.6 . . . . ?
C54A C28A C29A C58A 0.3 . . . . ?
C27A C28A C29A C30A -0.6 . . . . ?
C54A C28A C29A C30A 140.4 . . . . ?
C6A C7A C30A C29A 139.6 . . . . ?
C8A C7A C30A C29A 2.4 . . . . ?
C6A C7A C30A C26A -4.7 . . . . ?
C8A C7A C30A C26A -141.9 . . . . ?
C58A C29A C30A C7A -4.1 . . . . ?
C28A C29A C30A C7A -146.1 . . . . ?
C58A C29A C30A C26A 143.4 . . . . ?
C28A C29A C30A C26A 1.4 . . . . ?
C5A C26A C30A C7A 3.0 . . . . ?
C27A C26A C30A C7A 147.0 . . . . ?
C5A C26A C30A C29A -145.8 . . . . ?
C27A C26A C30A C29A -1.7 . . . . ?
C36A C31A C32A C41A -5.4 . . . . ?
C35A C31A C32A C41A 142.5 . . . . ?
C36A C31A C32A C33A -144.0 . . . . ?
C35A C31A C32A C33A 3.8 . . . . ?
C41A C32A C33A C46A 4.3 . . . . ?
C31A C32A C33A C46A 144.1 . . . . ?
C41A C32A C33A C34A -145.1 . . . . ?
C31A C32A C33A C34A -5.3 . . . . ?
C46A C33A C34A C51A 0.6 . . . . ?
C32A C33A C34A C51A 148.6 . . . . ?
C46A C33A C34A C35A -142.9 . . . . ?
C32A C33A C34A C35A 5.1 . . . . ?
C36A C31A C35A C56A 5.3 . . . . ?
C32A C31A C35A C56A -141.6 . . . . ?
C36A C31A C35A C34A 146.2 . . . . ?
C32A C31A C35A C34A -0.6 . . . . ?
C51A C34A C35A C56A -3.1 . . . . ?
C33A C34A C35A C56A 137.7 . . . . ?
C51A C34A C35A C31A -143.7 . . . . ?
C33A C34A C35A C31A -2.9 . . . . ?
C35A C31A C36A C40A -139.4 . . . . ?
C32A C31A C36A C40A 5.0 . . . . ?
C35A C31A C36A C37A -4.4 . . . . ?
C32A C31A C36A C37A 140.0 . . . . ?
C31A C36A C37A C60A 2.1 . . . . ?
C40A C36A C37A C60A 140.8 . . . . ?
C31A C36A C37A C38A -138.5 . . . . ?
C40A C36A C37A C38A 0.2 . . . . ?
C60A C37A C38A C39A -145.0 . . . . ?
C36A C37A C38A C39A -2.4 . . . . ?
C60A C37A C38A C9A 7.3 . . . . ?
C36A C37A C38A C9A 149.9 . . . . ?
C10A C9A C38A C39A 4.9 . . . . ?
C8A C9A C38A C39A 136.1 . . . . ?
C10A C9A C38A C37A -141.0 . . . . ?
C8A C9A C38A C37A -9.8 . . . . ?
C37A C38A C39A C40A 3.8 . . . . ?
C9A C38A C39A C40A -144.5 . . . . ?
C37A C38A C39A C13A 145.5 . . . . ?
C9A C38A C39A C13A -2.8 . . . . ?
C12A C13A C39A C40A 137.1 . . . . ?
C14A C13A C39A C40A -0.5 . . . . ?
C12A C13A C39A C38A 0.6 . . . . ?
C14A C13A C39A C38A -137.0 . . . . ?
C38A C39A C40A C42A 142.0 . . . . ?
C13A C39A C40A C42A 2.9 . . . . ?
C38A C39A C40A C36A -3.7 . . . . ?
C13A C39A C40A C36A -142.8 . . . . ?
C31A C36A C40A C42A -3.1 . . . . ?
C37A C36A C40A C42A -141.4 . . . . ?
C31A C36A C40A C39A 140.5 . . . . ?
C37A C36A C40A C39A 2.2 . . . . ?
C31A C32A C41A C45A -134.6 . . . . ?
C33A C32A C41A C45A 0.4 . . . . ?
C31A C32A C41A C42A 3.6 . . . . ?
C33A C32A C41A C42A 138.7 . . . . ?
C39A C40A C42A C43A -1.9 . . . . ?
C36A C40A C42A C43A 137.6 . . . . ?
C39A C40A C42A C41A -138.2 . . . . ?
C36A C40A C42A C41A 1.3 . . . . ?
C32A C41A C42A C40A -1.6 . . . . ?
C45A C41A C42A C40A 140.7 . . . . ?
C32A C41A C42A C43A -143.3 . . . . ?
C45A C41A C42A C43A -1.0 . . . . ?
C40A C42A C43A C44A -141.9 . . . . ?
C41A C42A C43A C44A -1.2 . . . . ?
C40A C42A C43A C14A -1.3 . . . . ?
C41A C42A C43A C14A 139.3 . . . . ?
C13A C14A C43A C42A 3.3 . . . . ?
C15A C14A C43A C42A -130.8 . . . . ?
C13A C14A C43A C44A 142.8 . . . . ?
C15A C14A C43A C44A 8.7 . . . . ?
C17A C18A C44A C45A 134.9 . . . . ?
C19A C18A C44A C45A -2.5 . . . . ?
C17A C18A C44A C43A 0.9 . . . . ?
C19A C18A C44A C43A -136.5 . . . . ?
C42A C43A C44A C18A 143.0 . . . . ?
C14A C43A C44A C18A -3.0 . . . . ?
C42A C43A C44A C45A 2.9 . . . . ?
C14A C43A C44A C45A -143.2 . . . . ?
C32A C41A C45A C47A -2.6 . . . . ?
C42A C41A C45A C47A -145.3 . . . . ?
C32A C41A C45A C44A 145.6 . . . . ?
C42A C41A C45A C44A 2.9 . . . . ?
C18A C44A C45A C47A 6.7 . . . . ?
C43A C44A C45A C47A 145.8 . . . . ?
C18A C44A C45A C41A -142.6 . . . . ?
C43A C44A C45A C41A -3.5 . . . . ?
C34A C33A C46A C47A 136.0 . . . . ?
C32A C33A C46A C47A -6.7 . . . . ?
C34A C33A C46A C50A 4.2 . . . . ?
C32A C33A C46A C50A -138.5 . . . . ?
C41A C45A C47A C46A 0.0 . . . . ?
C44A C45A C47A C46A -144.9 . . . . ?
C41A C45A C47A C48A 139.5 . . . . ?
C44A C45A C47A C48A -5.4 . . . . ?
C33A C46A C47A C45A 4.5 . . . . ?
C50A C46A C47A C45A 141.5 . . . . ?
C33A C46A C47A C48A -139.5 . . . . ?
C50A C46A C47A C48A -2.5 . . . . ?
C20A C19A C48A C49A 0.8 . . . . ?
C18A C19A C48A C49A 144.3 . . . . ?
C20A C19A C48A C47A -138.9 . . . . ?
C18A C19A C48A C47A 4.6 . . . . ?
C45A C47A C48A C19A -0.1 . . . . ?
C46A C47A C48A C19A 144.1 . . . . ?
C45A C47A C48A C49A -145.0 . . . . ?
C46A C47A C48A C49A -0.9 . . . . ?
C19A C48A C49A C50A -139.0 . . . . ?
C47A C48A C49A C50A 4.0 . . . . ?
C19A C48A C49A C23A -9.6 . . . . ?
C47A C48A C49A C23A 133.4 . . . . ?
C22A C23A C49A C50A 142.7 . . . . ?
C24A C23A C49A C50A 3.5 . . . . ?
C22A C23A C49A C48A 14.3 . . . . ?
C24A C23A C49A C48A -124.8 . . . . ?
C48A C49A C50A C52A 136.0 . . . . ?
C23A C49A C50A C52A -0.5 . . . . ?
C48A C49A C50A C46A -5.6 . . . . ?
C23A C49A C50A C46A -142.0 . . . . ?
C33A C46A C50A C49A 141.1 . . . . ?
C47A C46A C50A C49A 5.1 . . . . ?
C33A C46A C50A C52A -4.1 . . . . ?
C47A C46A C50A C52A -140.2 . . . . ?
C35A C34A C51A C55A -3.5 . . . . ?
C33A C34A C51A C55A -143.5 . . . . ?
C35A C34A C51A C52A 134.9 . . . . ?
C33A C34A C51A C52A -5.1 . . . . ?
C49A C50A C52A C53A 2.1 . . . . ?
C46A C50A C52A C53A 141.5 . . . . ?
C49A C50A C52A C51A -139.7 . . . . ?
C46A C50A C52A C51A -0.3 . . . . ?
C34A C51A C52A C53A -141.6 . . . . ?
C55A C51A C52A C53A -0.8 . . . . ?
C34A C51A C52A C50A 5.2 . . . . ?
C55A C51A C52A C50A 146.1 . . . . ?
C50A C52A C53A C54A -142.2 . . . . ?
C51A C52A C53A C54A 5.1 . . . . ?
C50A C52A C53A C24A -6.5 . . . . ?
C51A C52A C53A C24A 140.9 . . . . ?
C25A C24A C53A C52A -132.8 . . . . ?
C23A C24A C53A C52A 8.2 . . . . ?
C25A C24A C53A C54A 1.3 . . . . ?
C23A C24A C53A C54A 142.3 . . . . ?
C52A C53A C54A C55A -7.6 . . . . ?
C24A C53A C54A C55A -147.3 . . . . ?
C52A C53A C54A C28A 143.8 . . . . ?
C24A C53A C54A C28A 4.1 . . . . ?
C27A C28A C54A C55A 137.9 . . . . ?
C29A C28A C54A C55A 2.1 . . . . ?
C27A C28A C54A C53A -6.9 . . . . ?
C29A C28A C54A C53A -142.7 . . . . ?
C53A C54A C55A C51A 6.9 . . . . ?
C28A C54A C55A C51A -140.3 . . . . ?
C53A C54A C55A C57A 145.5 . . . . ?
C28A C54A C55A C57A -1.8 . . . . ?
C34A C51A C55A C54A 139.6 . . . . ?
C52A C51A C55A C54A -3.8 . . . . ?
C34A C51A C55A C57A 9.4 . . . . ?
C52A C51A C55A C57A -134.0 . . . . ?
C31A C35A C56A C57A 138.4 . . . . ?
C34A C35A C56A C57A 4.3 . . . . ?
C31A C35A C56A C60A -3.7 . . . . ?
C34A C35A C56A C60A -137.8 . . . . ?
C35A C56A C57A C58A -141.5 . . . . ?
C60A C56A C57A C58A 4.1 . . . . ?
C35A C56A C57A C55A 1.1 . . . . ?
C60A C56A C57A C55A 146.7 . . . . ?
C54A C55A C57A C56A -137.5 . . . . ?
C51A C55A C57A C56A -8.2 . . . . ?
C54A C55A C57A C58A -0.7 . . . . ?
C51A C55A C57A C58A 128.6 . . . . ?
C30A C29A C58A C57A -138.2 . . . . ?
C28A C29A C58A C57A -2.6 . . . . ?
C30A C29A C58A C59A -0.6 . . . . ?
C28A C29A C58A C59A 135.0 . . . . ?
C56A C57A C58A C29A 141.0 . . . . ?
C55A C57A C58A C29A 2.9 . . . . ?
C56A C57A C58A C59A -2.5 . . . . ?
C55A C57A C58A C59A -140.6 . . . . ?
C7A C8A C59A C60A 137.5 . . . . ?
C9A C8A C59A C60A 5.1 . . . . ?
C7A C8A C59A C58A -8.4 . . . . ?
C9A C8A C59A C58A -140.9 . . . . ?
C29A C58A C59A C8A 7.0 . . . . ?
C57A C58A C59A C8A 150.3 . . . . ?
C29A C58A C59A C60A -143.2 . . . . ?
C57A C58A C59A C60A 0.0 . . . . ?
C57A C56A C60A C59A -4.0 . . . . ?
C35A C56A C60A C59A 142.5 . . . . ?
C57A C56A C60A C37A -145.1 . . . . ?
C35A C56A C60A C37A 1.4 . . . . ?
C8A C59A C60A C56A -146.8 . . . . ?
C58A C59A C60A C56A 2.4 . . . . ?
C8A C59A C60A C37A -7.3 . . . . ?
C58A C59A C60A C37A 141.9 . . . . ?
C36A C37A C60A C56A -0.7 . . . . ?
C38A C37A C60A C56A 135.9 . . . . ?
C36A C37A C60A C59A -136.0 . . . . ?
C38A C37A C60A C59A 0.6 . . . . ?
C6B C1B C2B C11B 5.7(18) . . . . ?
C5B C1B C2B C11B -143.3(11) . . . . ?
C6B C1B C2B C3B 146.8(11) . . . . ?
C5B C1B C2B C3B -2.3(13) . . . . ?
C11B C2B C3B C16B -1.2(19) . . . . ?
C1B C2B C3B C16B -142.5(10) . . . . ?
C11B C2B C3B C4B 142.1(10) . . . . ?
C1B C2B C3B C4B 0.9(13) . . . . ?
C16B C3B C4B C21B -4.3(16) . . . . ?
C2B C3B C4B C21B -147.1(10) . . . . ?
C16B C3B C4B C5B 143.7(10) . . . . ?
C2B C3B C4B C5B 0.8(13) . . . . ?
C21B C4B C5B C26B 1.1(16) . . . . ?
C3B C4B C5B C26B -145.4(9) . . . . ?
C21B C4B C5B C1B 144.2(10) . . . . ?
C3B C4B C5B C1B -2.2(11) . . . . ?
C6B C1B C5B C26B -1.7(16) . . . . ?
C2B C1B C5B C26B 145.7(9) . . . . ?
C6B C1B C5B C4B -144.5(10) . . . . ?
C2B C1B C5B C4B 2.8(12) . . . . ?
C5B C1B C6B C10B 135.4(12) . . . . ?
C2B C1B C6B C10B -9.4(17) . . . . ?
C5B C1B C6B C7B 1.8(17) . . . . ?
C2B C1B C6B C7B -143.0(11) . . . . ?
C1B C6B C7B C30B -0.5(17) . . . . ?
C10B C6B C7B C30B -137.7(12) . . . . ?
C1B C6B C7B C8B 142.1(11) . . . . ?
C10B C6B C7B C8B 5.0(17) . . . . ?
C30B C7B C8B C54B 2.3(18) . . . . ?
C6B C7B C8B C54B -139.3(12) . . . . ?
C30B C7B C8B C9B 137.9(12) . . . . ?
C6B C7B C8B C9B -3.8(16) . . . . ?
C54B C8B C9B C58B -10(2) . . . . ?
C7B C8B C9B C58B -147.7(13) . . . . ?
C54B C8B C9B C10B 138.6(13) . . . . ?
C7B C8B C9B C10B 1.2(17) . . . . ?
C1B C6B C10B C12B 9(2) . . . . ?
C7B C6B C10B C12B 146.5(15) . . . . ?
C1B C6B C10B C9B -141.5(12) . . . . ?
C7B C6B C10B C9B -4.3(18) . . . . ?
C58B C9B C10B C12B -3(2) . . . . ?
C8B C9B C10B C12B -149.4(15) . . . . ?
C58B C9B C10B C6B 148.0(13) . . . . ?
C8B C9B C10B C6B 1.9(17) . . . . ?
C3B C2B C11B C12B -136.0(13) . . . . ?
C1B C2B C11B C12B -1.1(18) . . . . ?
C3B C2B C11B C15B -1.7(19) . . . . ?
C1B C2B C11B C15B 133.3(13) . . . . ?
C6B C10B C12B C11B -5(3) . . . . ?
C9B C10B C12B C11B 142.0(13) . . . . ?
C6B C10B C12B C13B -145.4(13) . . . . ?
C9B C10B C12B C13B 1(2) . . . . ?
C2B C11B C12B C10B 1(2) . . . . ?
C15B C11B C12B C10B -139.9(15) . . . . ?
C2B C11B C12B C13B 144.4(12) . . . . ?
C15B C11B C12B C13B 3.9(17) . . . . ?
C10B C12B C13B C14B 142.7(14) . . . . ?
C11B C12B C13B C14B -3.0(18) . . . . ?
C10B C12B C13B C59B 3(2) . . . . ?
C11B C12B C13B C59B -142.4(13) . . . . ?
C12B C13B C14B C39B -139.2(12) . . . . ?
C59B C13B C14B C39B 2(2) . . . . ?
C12B C13B C14B C15B 0.9(18) . . . . ?
C59B C13B C14B C15B 142.1(12) . . . . ?
C2B C11B C15B C17B 5.2(19) . . . . ?
C12B C11B C15B C17B 142.9(12) . . . . ?
C2B C11B C15B C14B -141.1(12) . . . . ?
C12B C11B C15B C14B -3.4(17) . . . . ?
C39B C14B C15B C17B 1(2) . . . . ?
C13B C14B C15B C17B -140.5(14) . . . . ?
C39B C14B C15B C11B 142.9(12) . . . . ?
C13B C14B C15B C11B 1.5(17) . . . . ?
C2B C3B C16B C17B 0.4(18) . . . . ?
C4B C3B C16B C17B -139.5(12) . . . . ?
C2B C3B C16B C20B 140.6(12) . . . . ?
C4B C3B C16B C20B 0.7(17) . . . . ?
C11B C15B C17B C16B -6(2) . . . . ?
C14B C15B C17B C16B 133.6(13) . . . . ?
C11B C15B C17B C18B -139.5(12) . . . . ?
C14B C15B C17B C18B 0(2) . . . . ?
C3B C16B C17B C15B 3(2) . . . . ?
C20B C16B C17B C15B -139.7(13) . . . . ?
C3B C16B C17B C18B 138.8(12) . . . . ?
C20B C16B C17B C18B -4.4(17) . . . . ?
C15B C17B C18B C38B 0.5(19) . . . . ?
C16B C17B C18B C38B -139.4(13) . . . . ?
C15B C17B C18B C19B 143.7(12) . . . . ?
C16B C17B C18B C19B 3.7(17) . . . . ?
C38B C18B C19B C20B 144.5(12) . . . . ?
C17B C18B C19B C20B -1.9(17) . . . . ?
C38B C18B C19B C43B -5(2) . . . . ?
C17B C18B C19B C43B -151.4(12) . . . . ?
C3B C16B C20B C22B 0(2) . . . . ?
C17B C16B C20B C22B 143.6(13) . . . . ?
C3B C16B C20B C19B -140.8(11) . . . . ?
C17B C16B C20B C19B 3.1(16) . . . . ?
C18B C19B C20B C22B -143.9(13) . . . . ?
C43B C19B C20B C22B 6(2) . . . . ?
C18B C19B C20B C16B -0.7(17) . . . . ?
C43B C19B C20B C16B 149.1(12) . . . . ?
C5B C4B C21B C25B -4.1(16) . . . . ?
C3B C4B C21B C25B 138.3(10) . . . . ?
C5B C4B C21B C22B -134.9(11) . . . . ?
C3B C4B C21B C22B 7.5(17) . . . . ?
C16B C20B C22B C23B -135.0(13) . . . . ?
C19B C20B C22B C23B 1(2) . . . . ?
C16B C20B C22B C21B 3(2) . . . . ?
C19B C20B C22B C21B 139.3(12) . . . . ?
C4B C21B C22B C20B -6.9(18) . . . . ?
C25B C21B C22B C20B -140.3(11) . . . . ?
C4B C21B C22B C23B 136.8(11) . . . . ?
C25B C21B C22B C23B 3.4(15) . . . . ?
C20B C22B C23B C44B -3(2) . . . . ?
C21B C22B C23B C44B -144.1(12) . . . . ?
C20B C22B C23B C24B 138.0(13) . . . . ?
C21B C22B C23B C24B -3.0(16) . . . . ?
C44B C23B C24B C48B -1(2) . . . . ?
C22B C23B C24B C48B -145.8(12) . . . . ?
C44B C23B C24B C25B 145.8(12) . . . . ?
C22B C23B C24B C25B 1.5(16) . . . . ?
C4B C21B C25B C27B 4.7(16) . . . . ?
C22B C21B C25B C27B 142.0(11) . . . . ?
C4B C21B C25B C24B -139.7(10) . . . . ?
C22B C21B C25B C24B -2.4(14) . . . . ?
C48B C24B C25B C27B 0.7(17) . . . . ?
C23B C24B C25B C27B -147.1(11) . . . . ?
C48B C24B C25B C21B 148.4(11) . . . . ?
C23B C24B C25B C21B 0.6(15) . . . . ?
C4B C5B C26B C27B 2.0(14) . . . . ?
C1B C5B C26B C27B -136.4(10) . . . . ?
C4B C5B C26B C30B 138.7(10) . . . . ?
C1B C5B C26B C30B 0.2(13) . . . . ?
C21B C25B C27B C26B -2.0(16) . . . . ?
C24B C25B C27B C26B 139.2(10) . . . . ?
C21B C25B C27B C28B -137.8(11) . . . . ?
C24B C25B C27B C28B 3.3(17) . . . . ?
C5B C26B C27B C25B -1.5(14) . . . . ?
C30B C26B C27B C25B -141.5(9) . . . . ?
C5B C26B C27B C28B 140.0(9) . . . . ?
C30B C26B C27B C28B 0.0(11) . . . . ?
C25B C27B C28B C49B -4.7(18) . . . . ?
C26B C27B C28B C49B -143.4(10) . . . . ?
C25B C27B C28B C29B 138.3(11) . . . . ?
C26B C27B C28B C29B -0.4(12) . . . . ?
C49B C28B C29B C53B -2.8(17) . . . . ?
C27B C28B C29B C53B -144.5(10) . . . . ?
C49B C28B C29B C30B 142.5(10) . . . . ?
C27B C28B C29B C30B 0.7(13) . . . . ?
C8B C7B C30B C26B -138.2(11) . . . . ?
C6B C7B C30B C26B -0.8(17) . . . . ?
C8B C7B C30B C29B 0.1(17) . . . . ?
C6B C7B C30B C29B 137.5(11) . . . . ?
C5B C26B C30B C7B 1.0(15) . . . . ?
C27B C26B C30B C7B 142.6(10) . . . . ?
C5B C26B C30B C29B -141.1(9) . . . . ?
C27B C26B C30B C29B 0.5(12) . . . . ?
C53B C29B C30B C7B 0.6(16) . . . . ?
C28B C29B C30B C7B -144.6(10) . . . . ?
C53B C29B C30B C26B 144.5(10) . . . . ?
C28B C29B C30B C26B -0.8(12) . . . . ?
C36B C31B C32B C41B 0.2(15) . . . . ?
C35B C31B C32B C41B 145.4(10) . . . . ?
C36B C31B C32B C33B -142.2(9) . . . . ?
C35B C31B C32B C33B 3.0(11) . . . . ?
C41B C32B C33B C46B -3.1(17) . . . . ?
C31B C32B C33B C46B 141.6(11) . . . . ?
C41B C32B C33B C34B -146.6(10) . . . . ?
C31B C32B C33B C34B -1.9(12) . . . . ?
C46B C33B C34B C51B -2.3(19) . . . . ?
C32B C33B C34B C51B 142.1(11) . . . . ?
C46B C33B C34B C35B -144.3(10) . . . . ?
C32B C33B C34B C35B 0.1(12) . . . . ?
C36B C31B C35B C56B 1.0(14) . . . . ?
C32B C31B C35B C56B -144.9(9) . . . . ?
C36B C31B C35B C34B 143.0(9) . . . . ?
C32B C31B C35B C34B -2.8(11) . . . . ?
C51B C34B C35B C56B -1.0(15) . . . . ?
C33B C34B C35B C56B 144.2(10) . . . . ?
C51B C34B C35B C31B -143.4(10) . . . . ?
C33B C34B C35B C31B 1.8(12) . . . . ?
C35B C31B C36B C37B -141.8(10) . . . . ?
C32B C31B C36B C37B -1.5(13) . . . . ?
C35B C31B C36B C40B -3.1(14) . . . . ?
C32B C31B C36B C40B 137.2(10) . . . . ?
C31B C36B C37B C38B 139.0(8) . . . . ?
C40B C36B C37B C38B -3.8(11) . . . . ?
C31B C36B C37B C42B 0.0(14) . . . . ?
C40B C36B C37B C42B -142.8(9) . . . . ?
C17B C18B C38B C37B 141.3(13) . . . . ?
C19B C18B C38B C37B 2(2) . . . . ?
C17B C18B C38B C39B -2.2(19) . . . . ?
C19B C18B C38B C39B -141.1(13) . . . . ?
C36B C37B C38B C18B -140.5(11) . . . . ?
C42B C37B C38B C18B -0.9(17) . . . . ?
C36B C37B C38B C39B 6.1(12) . . . . ?
C42B C37B C38B C39B 145.7(10) . . . . ?
C13B C14B C39B C40B -1.8(19) . . . . ?
C15B C14B C39B C40B -138.1(12) . . . . ?
C13B C14B C39B C38B 133.7(14) . . . . ?
C15B C14B C39B C38B -2.6(18) . . . . ?
C18B C38B C39B C14B 3.2(18) . . . . ?
C37B C38B C39B C14B -146.1(10) . . . . ?
C18B C38B C39B C40B 143.1(10) . . . . ?
C37B C38B C39B C40B -6.2(14) . . . . ?
C14B C39B C40B C60B 2.5(18) . . . . ?
C38B C39B C40B C60B -137.7(12) . . . . ?
C14B C39B C40B C36B 144.0(10) . . . . ?
C38B C39B C40B C36B 3.8(13) . . . . ?
C31B C36B C40B C60B 2.6(15) . . . . ?
C37B C36B C40B C60B 144.5(10) . . . . ?
C31B C36B C40B C39B -141.9(9) . . . . ?
C37B C36B C40B C39B 0.0(12) . . . . ?
C31B C32B C41B C42B 2.6(17) . . . . ?
C33B C32B C41B C42B 143.1(11) . . . . ?
C31B C32B C41B C45B -135.1(11) . . . . ?
C33B C32B C41B C45B 5.4(17) . . . . ?
C32B C41B C42B C43B -143.7(12) . . . . ?
C45B C41B C42B C43B -1.9(16) . . . . ?
C32B C41B C42B C37B -3.9(17) . . . . ?
C45B C41B C42B C37B 137.9(10) . . . . ?
C36B C37B C42B C43B 136.6(11) . . . . ?
C38B C37B C42B C43B 2.3(16) . . . . ?
C36B C37B C42B C41B 2.7(15) . . . . ?
C38B C37B C42B C41B -131.7(11) . . . . ?
C41B C42B C43B C44B 1.6(17) . . . . ?
C37B C42B C43B C44B -136.6(11) . . . . ?
C41B C42B C43B C19B 133.5(11) . . . . ?
C37B C42B C43B C19B -4.6(17) . . . . ?
C20B C19B C43B C42B -140.4(12) . . . . ?
C18B C19B C43B C42B 6.2(19) . . . . ?
C20B C19B C43B C44B -10.8(19) . . . . ?
C18B C19B C43B C44B 135.8(13) . . . . ?
C24B C23B C44B C45B -5(2) . . . . ?
C22B C23B C44B C45B 132.7(13) . . . . ?
C24B C23B C44B C43B -140.0(13) . . . . ?
C22B C23B C44B C43B -3(2) . . . . ?
C42B C43B C44B C23B 140.9(12) . . . . ?
C19B C43B C44B C23B 8.8(18) . . . . ?
C42B C43B C44B C45B -0.7(17) . . . . ?
C19B C43B C44B C45B -132.8(12) . . . . ?
C23B C44B C45B C47B 9(2) . . . . ?
C43B C44B C45B C47B 149.6(13) . . . . ?
C23B C44B C45B C41B -140.7(13) . . . . ?
C43B C44B C45B C41B -0.5(16) . . . . ?
C32B C41B C45B C47B -5(2) . . . . ?
C42B C41B C45B C47B -146.5(13) . . . . ?
C32B C41B C45B C44B 143.5(12) . . . . ?
C42B C41B C45B C44B 1.5(16) . . . . ?
C34B C33B C46B C47B 137.6(12) . . . . ?
C32B C33B C46B C47B -0.5(19) . . . . ?
C34B C33B C46B C50B 0.6(18) . . . . ?
C32B C33B C46B C50B -137.6(12) . . . . ?
C44B C45B C47B C46B -144.4(12) . . . . ?
C41B C45B C47B C46B 0.8(19) . . . . ?
C44B C45B C47B C48B -8(2) . . . . ?
C41B C45B C47B C48B 137.6(12) . . . . ?
C33B C46B C47B C45B 1.7(18) . . . . ?
C50B C46B C47B C45B 143.5(12) . . . . ?
C33B C46B C47B C48B -139.0(12) . . . . ?
C50B C46B C47B C48B 2.9(15) . . . . ?
C23B C24B C48B C49B 140.6(13) . . . . ?
C25B C24B C48B C49B -3.4(19) . . . . ?
C23B C24B C48B C47B 3(2) . . . . ?
C25B C24B C48B C47B -140.9(12) . . . . ?
C45B C47B C48B C24B 2(2) . . . . ?
C46B C47B C48B C24B 140.1(12) . . . . ?
C45B C47B C48B C49B -141.9(13) . . . . ?
C46B C47B C48B C49B -3.4(15) . . . . ?
C29B C28B C49B C48B -135.8(12) . . . . ?
C27B C28B C49B C48B 1.9(18) . . . . ?
C29B C28B C49B C50B 2.5(17) . . . . ?
C27B C28B C49B C50B 140.2(11) . . . . ?
C24B C48B C49B C28B 2.0(19) . . . . ?
C47B C48B C49B C28B 144.7(11) . . . . ?
C24B C48B C49B C50B -140.1(12) . . . . ?
C47B C48B C49B C50B 2.6(14) . . . . ?
C28B C49B C50B C46B -143.1(11) . . . . ?
C48B C49B C50B C46B -1.0(15) . . . . ?
C28B C49B C50B C52B -1.3(17) . . . . ?
C48B C49B C50B C52B 140.9(11) . . . . ?
C33B C46B C50B C49B 141.7(11) . . . . ?
C47B C46B C50B C49B -1.1(15) . . . . ?
C33B C46B C50B C52B -0.9(18) . . . . ?
C47B C46B C50B C52B -143.8(11) . . . . ?
C33B C34B C51B C55B -136.3(13) . . . . ?
C35B C34B C51B C55B 3.3(18) . . . . ?
C33B C34B C51B C52B 4.2(18) . . . . ?
C35B C34B C51B C52B 143.7(11) . . . . ?
C34B C51B C52B C53B -143.3(11) . . . . ?
C55B C51B C52B C53B 3.9(16) . . . . ?
C34B C51B C52B C50B -4.3(18) . . . . ?
C55B C51B C52B C50B 142.9(11) . . . . ?
C49B C50B C52B C51B -134.9(11) . . . . ?
C46B C50B C52B C51B 2.8(18) . . . . ?
C49B C50B C52B C53B 0.3(18) . . . . ?
C46B C50B C52B C53B 138.0(11) . . . . ?
C28B C29B C53B C54B 137.2(12) . . . . ?
C30B C29B C53B C54B -3.6(17) . . . . ?
C28B C29B C53B C52B 1.7(17) . . . . ?
C30B C29B C53B C52B -139.1(11) . . . . ?
C51B C52B C53B C54B -0.4(16) . . . . ?
C50B C52B C53B C54B -140.0(11) . . . . ?
C51B C52B C53B C29B 139.1(11) . . . . ?
C50B C52B C53B C29B -0.5(17) . . . . ?
C7B C8B C54B C53B -5.5(19) . . . . ?
C9B C8B C54B C53B -138.0(13) . . . . ?
C7B C8B C54B C55B 138.9(13) . . . . ?
C9B C8B C54B C55B 6(2) . . . . ?
C29B C53B C54B C8B 6.1(19) . . . . ?
C52B C53B C54B C8B 146.2(12) . . . . ?
C29B C53B C54B C55B -143.2(11) . . . . ?
C52B C53B C54B C55B -3.2(16) . . . . ?
C34B C51B C55B C57B -3.4(19) . . . . ?
C52B C51B C55B C57B -147.5(11) . . . . ?
C34B C51B C55B C54B 138.2(12) . . . . ?
C52B C51B C55B C54B -5.9(15) . . . . ?
C8B C54B C55B C57B -3(2) . . . . ?
C53B C54B C55B C57B 145.9(13) . . . . ?
C8B C54B C55B C51B -143.1(13) . . . . ?
C53B C54B C55B C51B 5.7(16) . . . . ?
C31B C35B C56B C60B 1.5(16) . . . . ?
C34B C35B C56B C60B -136.7(11) . . . . ?
C31B C35B C56B C57B 137.2(11) . . . . ?
C34B C35B C56B C57B -1.0(16) . . . . ?
C51B C55B C57B C58B 140.4(12) . . . . ?
C54B C55B C57B C58B 3(2) . . . . ?
C51B C55B C57B C56B 1.2(17) . . . . ?
C54B C55B C57B C56B -136.0(12) . . . . ?
C35B C56B C57B C55B 0.9(17) . . . . ?
C60B C56B C57B C55B 140.3(11) . . . . ?
C35B C56B C57B C58B -140.9(11) . . . . ?
C60B C56B C57B C58B -1.4(15) . . . . ?
C10B C9B C58B C57B -131.0(14) . . . . ?
C8B C9B C58B C57B 12(2) . . . . ?
C10B C9B C58B C59B 0(2) . . . . ?
C8B C9B C58B C59B 142.6(13) . . . . ?
C55B C57B C58B C9B -8(2) . . . . ?
C56B C57B C58B C9B 135.0(14) . . . . ?
C55B C57B C58B C59B -142.8(13) . . . . ?
C56B C57B C58B C59B 0.2(15) . . . . ?
C9B C58B C59B C60B -138.3(12) . . . . ?
C57B C58B C59B C60B 1.1(16) . . . . ?
C9B C58B C59B C13B 4.7(19) . . . . ?
C57B C58B C59B C13B 144.1(12) . . . . ?
C14B C13B C59B C60B -2.8(19) . . . . ?
C12B C13B C59B C60B 133.0(13) . . . . ?
C14B C13B C59B C58B -142.3(13) . . . . ?
C12B C13B C59B C58B -7(2) . . . . ?
C39B C40B C60B C59B -3.3(19) . . . . ?
C36B C40B C60B C59B -141.5(11) . . . . ?
C39B C40B C60B C56B 138.2(12) . . . . ?
C36B C40B C60B C56B 0.0(18) . . . . ?
C58B C59B C60B C40B 145.6(12) . . . . ?
C13B C59B C60B C40B 3.4(19) . . . . ?
C58B C59B C60B C56B -2.0(17) . . . . ?
C13B C59B C60B C56B -144.2(12) . . . . ?
C35B C56B C60B C40B -2.0(18) . . . . ?
C57B C56B C60B C40B -143.5(12) . . . . ?
C35B C56B C60B C59B 143.5(11) . . . . ?
C57B C56B C60B C59B 2.0(15) . . . . ?
C6C C1C C2C C11C -7(3) . . . . ?
C5C C1C C2C C11C -139.0(15) . . . . ?
C6C C1C C2C C3C 135.9(17) . . . . ?
C5C C1C C2C C3C 4(2) . . . . ?
C11C C2C C3C C16C -14(3) . . . . ?
C1C C2C C3C C16C -151.1(15) . . . . ?
C11C C2C C3C C4C 140.6(16) . . . . ?
C1C C2C C3C C4C 3(2) . . . . ?
C16C C3C C4C C21C 2(3) . . . . ?
C2C C3C C4C C21C -148.8(15) . . . . ?
C16C C3C C4C C5C 141.5(18) . . . . ?
C2C C3C C4C C5C -9(2) . . . . ?
C6C C1C C5C C26C 8(3) . . . . ?
C2C C1C C5C C26C 149.1(18) . . . . ?
C6C C1C C5C C4C -150.5(15) . . . . ?
C2C C1C C5C C4C -9(2) . . . . ?
C21C C4C C5C C26C -16(3) . . . . ?
C3C C4C C5C C26C -150.7(15) . . . . ?
C21C C4C C5C C1C 145.3(16) . . . . ?
C3C C4C C5C C1C 11(2) . . . . ?
C2C C1C C6C C7C 5(3) . . . . ?
C5C C1C C6C C7C 137.3(16) . . . . ?
C2C C1C C6C C10C -125.9(19) . . . . ?
C5C C1C C6C C10C 6(2) . . . . ?
C1C C6C C7C C12C -1(2) . . . . ?
C10C C6C C7C C12C 133.1(16) . . . . ?
C1C C6C C7C C8C -144.5(15) . . . . ?
C10C C6C C7C C8C -10(2) . . . . ?
C12C C7C C8C C48C 1(3) . . . . ?
C6C C7C C8C C48C 141.4(16) . . . . ?
C12C C7C C8C C9C -138.2(18) . . . . ?
C6C C7C C8C C9C 3(2) . . . . ?
C48C C8C C9C C44C 8(2) . . . . ?
C7C C8C C9C C44C 146.8(15) . . . . ?
C48C C8C C9C C10C -132.9(16) . . . . ?
C7C C8C C9C C10C 6(2) . . . . ?
C44C C9C C10C C30C 23(3) . . . . ?
C8C C9C C10C C30C 163.5(17) . . . . ?
C44C C9C C10C C6C -152.5(16) . . . . ?
C8C C9C C10C C6C -12(2) . . . . ?
C1C C6C C10C C30C -26(3) . . . . ?
C7C C6C C10C C30C -161(2) . . . . ?
C1C C6C C10C C9C 148.0(16) . . . . ?
C7C C6C C10C C9C 14(2) . . . . ?
C1C C2C C11C C12C 5(2) . . . . ?
C3C C2C C11C C12C -129.7(17) . . . . ?
C1C C2C C11C C15C 138.9(16) . . . . ?
C3C C2C C11C C15C 4(3) . . . . ?
C8C C7C C12C C11C 137.4(15) . . . . ?
C6C C7C C12C C11C 1(3) . . . . ?
C8C C7C C12C C13C -3(3) . . . . ?
C6C C7C C12C C13C -140.0(16) . . . . ?
C2C C11C C12C C7C -3(3) . . . . ?
C15C C11C C12C C7C -138.7(17) . . . . ?
C2C C11C C12C C13C 141.6(16) . . . . ?
C15C C11C C12C C13C 6(2) . . . . ?
C7C C12C C13C C49C 2(3) . . . . ?
C11C C12C C13C C49C -144.8(18) . . . . ?
C7C C12C C13C C14C 143.5(19) . . . . ?
C11C C12C C13C C14C -4(2) . . . . ?
C49C C13C C14C C15C 140.6(16) . . . . ?
C12C C13C C14C C15C 0(3) . . . . ?
C49C C13C C14C C53C 0(3) . . . . ?
C12C C13C C14C C53C -141(2) . . . . ?
C2C C11C C15C C17C 8(3) . . . . ?
C12C C11C C15C C17C 145.8(18) . . . . ?
C2C C11C C15C C14C -144.2(17) . . . . ?
C12C C11C C15C C14C -6(2) . . . . ?
C53C C14C C15C C17C -1(3) . . . . ?
C13C C14C C15C C17C -146.5(19) . . . . ?
C53C C14C C15C C11C 149.3(18) . . . . ?
C13C C14C C15C C11C 4(3) . . . . ?
C4C C3C C16C C17C -136.6(19) . . . . ?
C2C C3C C16C C17C 11(3) . . . . ?
C4C C3C C16C C20C -4(3) . . . . ?
C2C C3C C16C C20C 143.7(15) . . . . ?
C11C C15C C17C C16C -10(3) . . . . ?
C14C C15C C17C C16C 137(2) . . . . ?
C11C C15C C17C C18C -145.0(18) . . . . ?
C14C C15C C17C C18C 2(3) . . . . ?
C3C C16C C17C C15C 0(3) . . . . ?
C20C C16C C17C C15C -137.7(19) . . . . ?
C3C C16C C17C C18C 137.4(18) . . . . ?
C20C C16C C17C C18C 0(2) . . . . ?
C15C C17C C18C C54C 0(3) . . . . ?
C16C C17C C18C C54C -143(2) . . . . ?
C15C C17C C18C C19C 140.7(18) . . . . ?
C16C C17C C18C C19C -2(3) . . . . ?
C54C C18C C19C C59C 8(3) . . . . ?
C17C C18C C19C C59C -140.6(18) . . . . ?
C54C C18C C19C C20C 151.1(18) . . . . ?
C17C C18C C19C C20C 3(3) . . . . ?
C59C C19C C20C C22C 13(3) . . . . ?
C18C C19C C20C C22C -130.8(19) . . . . ?
C59C C19C C20C C16C 140.8(19) . . . . ?
C18C C19C C20C C16C -3(2) . . . . ?
C3C C16C C20C C22C -2(2) . . . . ?
C17C C16C C20C C22C 134.2(16) . . . . ?
C3C C16C C20C C19C -134.3(17) . . . . ?
C17C C16C C20C C19C 2(2) . . . . ?
C5C C4C C21C C25C 9(3) . . . . ?
C3C C4C C21C C25C 141.8(16) . . . . ?
C5C C4C C21C C22C -126.5(18) . . . . ?
C3C C4C C21C C22C 6(2) . . . . ?
C19C C20C C22C C23C -16(3) . . . . ?
C16C C20C C22C C23C -142.2(16) . . . . ?
C19C C20C C22C C21C 137.6(19) . . . . ?
C16C C20C C22C C21C 11(3) . . . . ?
C4C C21C C22C C20C -14(3) . . . . ?
C25C C21C C22C C20C -154.1(18) . . . . ?
C4C C21C C22C C23C 141.6(15) . . . . ?
C25C C21C C22C C23C 1(2) . . . . ?
C20C C22C C23C C58C 9(3) . . . . ?
C21C C22C C23C C58C -149.5(17) . . . . ?
C20C C22C C23C C24C 158.5(17) . . . . ?
C21C C22C C23C C24C 0(2) . . . . ?
C58C C23C C24C C39C 8(2) . . . . ?
C22C C23C C24C C39C -141.1(15) . . . . ?
C58C C23C C24C C25C 148.5(16) . . . . ?
C22C C23C C24C C25C -1(2) . . . . ?
C4C C21C C25C C27C -4(2) . . . . ?
C22C C21C C25C C27C 135.3(16) . . . . ?
C4C C21C C25C C24C -141.1(15) . . . . ?
C22C C21C C25C C24C -2(2) . . . . ?
C39C C24C C25C C27C 7(3) . . . . ?
C23C C24C C25C C27C -131.7(18) . . . . ?
C39C C24C C25C C21C 140.5(15) . . . . ?
C23C C24C C25C C21C 1.7(19) . . . . ?
C1C C5C C26C C30C -8(3) . . . . ?
C4C C5C C26C C30C 148.2(15) . . . . ?
C1C C5C C26C C27C -139(2) . . . . ?
C4C C5C C26C C27C 17(2) . . . . ?
C21C C25C C27C C28C -139.3(15) . . . . ?
C24C C25C C27C C28C -8(3) . . . . ?
C21C C25C C27C C26C 7(3) . . . . ?
C24C C25C C27C C26C 138.7(16) . . . . ?
C5C C26C C27C C25C -14(3) . . . . ?
C30C C26C C27C C25C -151.0(18) . . . . ?
C5C C26C C27C C28C 135.0(15) . . . . ?
C30C C26C C27C C28C -2(2) . . . . ?
C25C C27C C28C C38C 3(3) . . . . ?
C26C C27C C28C C38C -150.4(16) . . . . ?
C25C C27C C28C C29C 152.0(17) . . . . ?
C26C C27C C28C C29C -2(2) . . . . ?
C38C C28C C29C C43C 9(3) . . . . ?
C27C C28C C29C C43C -139.8(16) . . . . ?
C38C C28C C29C C30C 153.4(15) . . . . ?
C27C C28C C29C C30C 5(2) . . . . ?
C9C C10C C30C C29C -32(2) . . . . ?
C6C C10C C30C C29C 142(2) . . . . ?
C9C C10C C30C C26C -149.2(17) . . . . ?
C6C C10C C30C C26C 24(3) . . . . ?
C43C C29C C30C C10C 23(2) . . . . ?
C28C C29C C30C C10C -120.9(17) . . . . ?
C43C C29C C30C C26C 138.4(16) . . . . ?
C28C C29C C30C C26C -5.6(18) . . . . ?
C5C C26C C30C C10C -6(2) . . . . ?
C27C C26C C30C C10C 126.4(15) . . . . ?
C5C C26C C30C C29C -128.4(15) . . . . ?
C27C C26C C30C C29C 4.5(19) . . . . ?
C36C C31C C32C C41C 7(3) . . . . ?
C35C C31C C32C C41C 150.5(16) . . . . ?
C36C C31C C32C C33C -148.5(16) . . . . ?
C35C C31C C32C C33C -5(2) . . . . ?
C41C C32C C33C C46C -7(3) . . . . ?
C31C C32C C33C C46C 147.1(15) . . . . ?
C41C C32C C33C C34C -148.7(17) . . . . ?
C31C C32C C33C C34C 6(2) . . . . ?
C46C C33C C34C C51C 7(3) . . . . ?
C32C C33C C34C C51C 143.1(17) . . . . ?
C46C C33C C34C C35C -140.2(17) . . . . ?
C32C C33C C34C C35C -4(2) . . . . ?
C51C C34C C35C C56C -2(3) . . . . ?
C33C C34C C35C C56C 147.1(16) . . . . ?
C51C C34C C35C C31C -148.3(16) . . . . ?
C33C C34C C35C C31C 1(2) . . . . ?
C36C C31C C35C C56C 3(3) . . . . ?
C32C C31C C35C C56C -141.8(17) . . . . ?
C36C C31C C35C C34C 147.8(16) . . . . ?
C32C C31C C35C C34C 3(2) . . . . ?
C35C C31C C36C C37C -137.1(17) . . . . ?
C32C C31C C36C C37C 2(3) . . . . ?
C35C C31C C36C C40C -4(3) . . . . ?
C32C C31C C36C C40C 135.1(17) . . . . ?
C31C C36C C37C C42C -3(2) . . . . ?
C40C C36C C37C C42C -141.9(15) . . . . ?
C31C C36C C37C C38C 139.4(15) . . . . ?
C40C C36C C37C C38C 1(2) . . . . ?
C27C C28C C38C C37C 138.7(16) . . . . ?
C29C C28C C38C C37C -6(2) . . . . ?
C27C C28C C38C C39C 2(3) . . . . ?
C29C C28C C38C C39C -142.8(16) . . . . ?
C42C C37C C38C C28C -1(3) . . . . ?
C36C C37C C38C C28C -143.5(15) . . . . ?
C42C C37C C38C C39C 140.1(17) . . . . ?
C36C C37C C38C C39C -2(2) . . . . ?
C25C C24C C39C C38C -1(2) . . . . ?
C23C C24C C39C C38C 133.3(16) . . . . ?
C25C C24C C39C C40C -142.9(15) . . . . ?
C23C C24C C39C C40C -8(2) . . . . ?
C28C C38C C39C C24C -3(2) . . . . ?
C37C C38C C39C C24C -143.3(14) . . . . ?
C28C C38C C39C C40C 143.3(15) . . . . ?
C37C C38C C39C C40C 3(2) . . . . ?
C24C C39C C40C C57C 9(3) . . . . ?
C38C C39C C40C C57C -135.8(17) . . . . ?
C24C C39C C40C C36C 142.2(15) . . . . ?
C38C C39C C40C C36C -2.7(19) . . . . ?
C31C C36C C40C C57C -1(2) . . . . ?
C37C C36C C40C C57C 135.2(15) . . . . ?
C31C C36C C40C C39C -135.1(15) . . . . ?
C37C C36C C40C C39C 1.2(19) . . . . ?
C33C C32C C41C C45C 9(3) . . . . ?
C31C C32C C41C C45C -142.2(16) . . . . ?
C33C C32C C41C C42C 137.5(18) . . . . ?
C31C C32C C41C C42C -14(3) . . . . ?
C38C C37C C42C C43C 6(3) . . . . ?
C36C C37C C42C C43C 143.8(15) . . . . ?
C38C C37C C42C C41C -142.3(15) . . . . ?
C36C C37C C42C C41C -4(3) . . . . ?
C32C C41C C42C C37C 13(3) . . . . ?
C45C C41C C42C C37C 146.4(17) . . . . ?
C32C C41C C42C C43C -138.8(15) . . . . ?
C45C C41C C42C C43C -5(2) . . . . ?
C30C C29C C43C C42C -143.8(15) . . . . ?
C28C C29C C43C C42C -4(2) . . . . ?
C30C C29C C43C C44C -4(2) . . . . ?
C28C C29C C43C C44C 135.6(16) . . . . ?
C37C C42C C43C C29C -3(3) . . . . ?
C41C C42C C43C C29C 149.9(16) . . . . ?
C37C C42C C43C C44C -147.6(17) . . . . ?
C41C C42C C43C C44C 6(2) . . . . ?
C10C C9C C44C C43C -3(2) . . . . ?
C8C C9C C44C C43C -138.7(16) . . . . ?
C10C C9C C44C C45C 133.3(16) . . . . ?
C8C C9C C44C C45C -3(2) . . . . ?
C29C C43C C44C C9C -6(2) . . . . ?
C42C C43C C44C C9C 137.0(15) . . . . ?
C29C C43C C44C C45C -147.4(15) . . . . ?
C42C C43C C44C C45C -4.0(19) . . . . ?
C9C C44C C45C C47C -2(2) . . . . ?
C43C C44C C45C C47C 137.2(17) . . . . ?
C9C C44C C45C C41C -138.5(15) . . . . ?
C43C C44C C45C C41C 0.7(19) . . . . ?
C32C C41C C45C C47C -4(2) . . . . ?
C42C C41C C45C C47C -135.3(15) . . . . ?
C32C C41C C45C C44C 133.8(15) . . . . ?
C42C C41C C45C C44C 2.8(19) . . . . ?
C32C C33C C46C C47C 1(3) . . . . ?
C34C C33C C46C C47C 135.7(18) . . . . ?
C32C C33C C46C C50C -136.2(17) . . . . ?
C34C C33C C46C C50C -2(3) . . . . ?
C44C C45C C47C C46C -133.7(15) . . . . ?
C41C C45C C47C C46C -1(2) . . . . ?
C44C C45C C47C C48C 1(3) . . . . ?
C41C C45C C47C C48C 133.9(15) . . . . ?
C33C C46C C47C C45C 3(3) . . . . ?
C50C C46C C47C C45C 142.4(16) . . . . ?
C33C C46C C47C C48C -136.5(16) . . . . ?
C50C C46C C47C C48C 3(2) . . . . ?
C7C C8C C48C C49C 3(3) . . . . ?
C9C C8C C48C C49C 138.2(17) . . . . ?
C7C C8C C48C C47C -144.1(16) . . . . ?
C9C C8C C48C C47C -9(2) . . . . ?
C45C C47C C48C C8C 4(3) . . . . ?
C46C C47C C48C C8C 146.0(17) . . . . ?
C45C C47C C48C C49C -146.0(18) . . . . ?
C46C C47C C48C C49C -4(2) . . . . ?
C12C C13C C49C C48C 1(3) . . . . ?
C14C C13C C49C C48C -135.7(18) . . . . ?
C12C C13C C49C C50C 140.5(17) . . . . ?
C14C C13C C49C C50C 3(3) . . . . ?
C8C C48C C49C C13C -4(3) . . . . ?
C47C C48C C49C C13C 147.1(18) . . . . ?
C8C C48C C49C C50C -147.4(17) . . . . ?
C47C C48C C49C C50C 4(2) . . . . ?
C13C C49C C50C C46C -146.0(16) . . . . ?
C48C C49C C50C C46C -2(2) . . . . ?
C13C C49C C50C C52C -2(3) . . . . ?
C48C C49C C50C C52C 142.2(17) . . . . ?
C33C C46C C50C C49C 142.0(16) . . . . ?
C47C C46C C50C C49C -1(2) . . . . ?
C33C C46C C50C C52C -2(3) . . . . ?
C47C C46C C50C C52C -144.7(18) . . . . ?
C35C C34C C51C C55C 1(3) . . . . ?
C33C C34C C51C C55C -142.6(18) . . . . ?
C35C C34C C51C C52C 136.3(18) . . . . ?
C33C C34C C51C C52C -7(3) . . . . ?
C34C C51C C52C C53C -135.9(18) . . . . ?
C55C C51C C52C C53C 6(3) . . . . ?
C34C C51C C52C C50C 3(3) . . . . ?
C55C C51C C52C C50C 144.8(19) . . . . ?
C49C C50C C52C C53C -3(3) . . . . ?
C46C C50C C52C C53C 136.2(18) . . . . ?
C49C C50C C52C C51C -137.9(18) . . . . ?
C46C C50C C52C C51C 1(3) . . . . ?
C15C C14C C53C C52C -142.6(19) . . . . ?
C13C C14C C53C C52C -5(3) . . . . ?
C15C C14C C53C C54C -2(4) . . . . ?
C13C C14C C53C C54C 136(2) . . . . ?
C51C C52C C53C C14C 145.7(19) . . . . ?
C50C C52C C53C C14C 6(3) . . . . ?
C51C C52C C53C C54C -2(3) . . . . ?
C50C C52C C53C C54C -141.8(19) . . . . ?
C19C C18C C54C C55C -3(4) . . . . ?
C17C C18C C54C C55C 136(2) . . . . ?
C19C C18C C54C C53C -141.7(18) . . . . ?
C17C C18C C54C C53C -2(4) . . . . ?
C14C C53C C54C C18C 3(4) . . . . ?
C52C C53C C54C C18C 146.4(19) . . . . ?
C14C C53C C54C C55C -146(2) . . . . ?
C52C C53C C54C C55C -2(3) . . . . ?
C34C C51C C55C C60C 8(3) . . . . ?
C52C C51C C55C C60C -131(2) . . . . ?
C34C C51C C55C C54C 131.0(18) . . . . ?
C52C C51C C55C C54C -7(2) . . . . ?
C18C C54C C55C C60C -6(3) . . . . ?
C53C C54C C55C C60C 133(2) . . . . ?
C18C C54C C55C C51C -133(2) . . . . ?
C53C C54C C55C C51C 6(3) . . . . ?
C34C C35C C56C C60C -6(3) . . . . ?
C31C C35C C56C C60C 135.9(19) . . . . ?
C34C C35C C56C C57C -139.5(17) . . . . ?
C31C C35C C56C C57C 2(3) . . . . ?
C39C C40C C57C C58C -9(3) . . . . ?
C36C C40C C57C C58C -138.2(15) . . . . ?
C39C C40C C57C C56C 136.1(16) . . . . ?
C36C C40C C57C C56C 7(3) . . . . ?
C35C C56C C57C C40C -8(3) . . . . ?
C60C C56C C57C C40C -146.8(18) . . . . ?
C35C C56C C57C C58C 141.2(15) . . . . ?
C60C C56C C57C C58C 2(2) . . . . ?
C22C C23C C58C C59C 0(3) . . . . ?
C24C C23C C58C C59C -145.6(17) . . . . ?
C22C C23C C58C C57C 136.6(17) . . . . ?
C24C C23C C58C C57C -9(3) . . . . ?
C40C C57C C58C C23C 10(3) . . . . ?
C56C C57C C58C C23C -141.7(17) . . . . ?
C40C C57C C58C C59C 149.9(19) . . . . ?
C56C C57C C58C C59C -1(2) . . . . ?
C20C C19C C59C C58C -3(3) . . . . ?
C18C C19C C59C C58C 135.8(18) . . . . ?
C20C C19C C59C C60C -142.1(17) . . . . ?
C18C C19C C59C C60C -3(3) . . . . ?
C23C C58C C59C C19C -3(3) . . . . ?
C57C C58C C59C C19C -144(2) . . . . ?
C23C C58C C59C C60C 140.7(18) . . . . ?
C57C C58C C59C C60C 0(2) . . . . ?
C51C C55C C60C C56C -16(3) . . . . ?
C54C C55C C60C C56C -138.1(19) . . . . ?
C51C C55C C60C C59C 134.3(19) . . . . ?
C54C C55C C60C C59C 12(3) . . . . ?
C35C C56C C60C C55C 15(3) . . . . ?
C57C C56C C60C C55C 152(2) . . . . ?
C35C C56C C60C C59C -138.5(18) . . . . ?
C57C C56C C60C C59C -2(3) . . . . ?
C19C C59C C60C C55C -8(3) . . . . ?
C58C C59C C60C C55C -151.5(19) . . . . ?
C19C C59C C60C C56C 144.8(17) . . . . ?
C58C C59C C60C C56C 2(3) . . . . ?
C71 N1 C1D C2D 55.2(13) . . . . ?
C70 N1 C1D C2D -114.4(9) . . . . ?
C71 N1 C1D C7D -70.3(10) . . . . ?
C70 N1 C1D C7D 120.2(8) . . . . ?
C7D C1D C2D C3D -170.1(11) . . . . ?
N1 C1D C2D C3D 68.2(15) . . . . ?
C1D C2D C3D C4D -161.6(13) . . . . ?
C2D C3D C4D C5D -13(3) . . . . ?
C3D C4D C5D C6D 153(3) . . . . ?
C2D C1D C7D C8D -171.7(9) . . . . ?
N1 C1D C7D C8D -41.6(10) . . . . ?
C1D C7D C8D C9D -162.0(9) . . . . ?
C7D C8D C9D C10D -170.1(9) . . . . ?
C8D C9D C10D C11D -66.1(14) . . . . ?
C92 N2 C1E C7E -122.8(7) . . . . ?
C93 N2 C1E C7E 60.8(9) . . . . ?
C92 N2 C1E C2E 106.6(8) . . . . ?
C93 N2 C1E C2E -69.8(9) . . . . ?
N2 C1E C2E C3E -62.6(11) . . . . ?
C7E C1E C2E C3E 168.5(8) . . . . ?
C1E C2E C3E C4E -72.6(13) . . . . ?
C2E C3E C4E C5E 153.4(12) . . . . ?
C3E C4E C5E C6E 178.0(12) . . . . ?
N2 C1E C7E C8E 49.8(11) . . . . ?
C2E C1E C7E C8E -178.7(9) . . . . ?
C1E C7E C8E C9E -57.1(13) . . . . ?
C7E C8E C9E C10E -159.2(13) . . . . ?
C8E C9E C10E C11E 126.7(18) . . . . ?
C114 N3 C1F C7F 86.9(15) . . . . ?
C115 N3 C1F C7F -91.3(15) . . . . ?
C114 N3 C1F C2F -65.8(18) . . . . ?
C115 N3 C1F C2F 116.0(14) . . . . ?
N3 C1F C2F C3F -28(2) . . . . ?
C7F C1F C2F C3F -179.4(14) . . . . ?
C1F C2F C3F C4F -147.8(12) . . . . ?
C2F C3F C4F C5F -149.2(12) . . . . ?
C3F C4F C5F C6F 179.4(11) . . . . ?
N3 C1F C7F C8F 76(2) . . . . ?
C2F C1F C7F C8F -130.5(16) . . . . ?
C1F C7F C8F C9F 64(2) . . . . ?
C7F C8F C9F C10F 146.4(15) . . . . ?
C8F C9F C10F C11F 65(2) . . . . ?
